data_7705314
loop_
_publ_author_name
'Tretiakov, Serhii'
'Damen, Johannes A. M.'
'Lutz, Martin'
'Moret, Marc-Etienne'

_publ_section_title
;
 A dianionic C<sub>3</sub>-symmetric scorpionate: synthesis and
 coordination chemistry.
;
_journal_issue 39
_journal_name_full 'Dalton transactions (Cambridge, England : 2003)'
_journal_page_first 13549
_journal_page_last 13556
_journal_paper_doi 10.1039/d0dt02601h
_journal_volume 49
_journal_year 2020
_chemical_formula_moiety 'C182 H166 Cu4 K4 N26 P4, C172 H156 Cu4 K4 N24 P4, 6(C5 H5 N)'
_chemical_formula_sum 'C384 H352 Cu8 K8 N56 P8'
_chemical_formula_weight 6820.07
_space_group_crystal_system triclinic
_space_group_IT_number 2
_space_group_name_Hall '-P 1'
_space_group_name_H-M_alt 'P -1'
_atom_sites_solution_hydrogens geom
_atom_sites_solution_primary dual
_atom_sites_solution_secondary difmap
_audit_creation_method SHELXL-2017/1
_audit_update_record
;
2020-06-19 deposited with the CCDC.	2020-08-28 downloaded from the CCDC.
;
_cell_angle_alpha 78.716(1)
_cell_angle_beta 75.774(1)
_cell_angle_gamma 88.674(1)
_cell_formula_units_Z 1
_cell_length_a 16.4610(6)
_cell_length_b 20.7224(6)
_cell_length_c 26.5518(7)
_cell_measurement_reflns_used 107402
_cell_measurement_temperature 150(2)
_cell_measurement_theta_max 27.53
_cell_measurement_theta_min 1.57
_cell_volume 8606.7(5)
_computing_cell_refinement Peakref
_computing_data_collection Apex3
_computing_data_reduction 'Eval15, SADABS-2016/2'
_computing_structure_refinement 'SHELXL-2017/1 (Sheldrick, 2017)'
_computing_structure_solution SHELXT
_diffrn_ambient_temperature 150(2)
_diffrn_measured_fraction_theta_full 1.000
_diffrn_measured_fraction_theta_max 1.000
_diffrn_measurement_device_type 'Bruker Kappa ApexII'
_diffrn_measurement_method '\f and \w scans'
_diffrn_radiation_type MoK\a
_diffrn_radiation_wavelength 0.71073
_diffrn_reflns_av_R_equivalents 0.0448
_diffrn_reflns_av_unetI/netI 0.0430
_diffrn_reflns_Laue_measured_fraction_full 1.000
_diffrn_reflns_Laue_measured_fraction_max 1.000
_diffrn_reflns_limit_h_max 21
_diffrn_reflns_limit_h_min -21
_diffrn_reflns_limit_k_max 26
_diffrn_reflns_limit_k_min -26
_diffrn_reflns_limit_l_max 34
_diffrn_reflns_limit_l_min -34
_diffrn_reflns_number 219470
_diffrn_reflns_point_group_measured_fraction_full 1.000
_diffrn_reflns_point_group_measured_fraction_max 1.000
_diffrn_reflns_theta_full 25.242
_diffrn_reflns_theta_max 27.491
_diffrn_reflns_theta_min 1.590
_diffrn_source 'sealed tube'
_exptl_absorpt_coefficient_mu 0.684
_exptl_absorpt_correction_T_max 0.7456
_exptl_absorpt_correction_T_min 0.7085
_exptl_absorpt_correction_type multi-scan
_exptl_absorpt_process_details
;
 SADABS 2016/2: Krause, L., Herbst-Irmer, R., Sheldrick G.M. & Stalke D.,
 J. Appl. Cryst. 48 (2015) 3-10
;
_exptl_crystal_colour yellow
_exptl_crystal_density_diffrn 1.316
_exptl_crystal_description block
_exptl_crystal_F_000 3552
_exptl_crystal_size_max 0.29
_exptl_crystal_size_mid 0.19
_exptl_crystal_size_min 0.17
_refine_diff_density_max 0.859
_refine_diff_density_min -0.635
_refine_diff_density_rms 0.071
_refine_ls_extinction_method none
_refine_ls_goodness_of_fit_ref 1.019
_refine_ls_hydrogen_treatment constr
_refine_ls_matrix_type full
_refine_ls_number_parameters 2490
_refine_ls_number_reflns 39483
_refine_ls_number_restraints 4113
_refine_ls_restrained_S_all 1.042
_refine_ls_R_factor_all 0.0964
_refine_ls_R_factor_gt 0.0587
_refine_ls_shift/su_max 0.008
_refine_ls_shift/su_mean 0.000
_refine_ls_structure_factor_coef Fsqd
_refine_ls_weighting_details 'w=1/[\s^2^(Fo^2^)+(0.0774P)^2^+10.8802P] where P=(Fo^2^+2Fc^2^)/3'
_refine_ls_weighting_scheme calc
_refine_ls_wR_factor_gt 0.1538
_refine_ls_wR_factor_ref 0.1749
_reflns_Friedel_coverage 0.000
_reflns_number_gt 26012
_reflns_number_total 39483
_reflns_threshold_expression 'I > 2\s(I)'
_cod_data_source_file d0dt02601h2.cif
_cod_data_source_block l0950a
_cod_depositor_comments 'Adding full bibliography for 7705312--7705317.cif.'
_cod_original_cell_volume 8606.7(4)
_cod_database_code 7705314
_shelx_shelxl_version_number 2017/1
_shelx_space_group_comment
;
The symmetry employed for this shelxl refinement is uniquely defined
by the following loop, which should always be used as a source of
symmetry information in preference to the above space-group names.
They are only intended as comments.
;

loop_
_space_group_symop_operation_xyz
'x, y, z'
'-x, -y, -z'

loop_
_atom_site_label
_atom_site_type_symbol
_atom_site_fract_x
_atom_site_fract_y
_atom_site_fract_z
_atom_site_U_iso_or_equiv
_atom_site_adp_type
_atom_site_occupancy
_atom_site_site_symmetry_order
_atom_site_calc_flag
_atom_site_refinement_flags_posn
_atom_site_refinement_flags_adp
_atom_site_refinement_flags_occupancy
_atom_site_disorder_assembly
_atom_site_disorder_group
Cu1 Cu -0.17538(2) 0.15355(2) -0.09319(2) 0.03150(9) Uani 1 1 d . . . . .
Cu2 Cu -0.08030(3) 0.11676(2) 0.14696(2) 0.03681(10) Uani 1 1 d . . . . .
K1 K 0.10669(6) 0.27965(5) -0.06768(5) 0.0738(3) Uani 1 1 d . . . . .
K2 K -0.44581(9) 0.13572(6) 0.28007(6) 0.0990(5) Uani 1 1 d . . . . .
P1 P -0.05319(5) 0.03135(4) -0.14806(3) 0.02726(16) Uani 1 1 d . . . . .
N11 N -0.06198(16) 0.16377(12) -0.14358(10) 0.0304(5) Uani 1 1 d . . . . .
N21 N -0.21163(16) 0.06919(13) -0.10440(10) 0.0327(6) Uani 1 1 d . . . . .
N31 N 0.03514(17) -0.06178(12) -0.20074(10) 0.0339(6) Uani 1 1 d . . . . .
C11 C -0.01230(19) 0.11321(14) -0.15928(12) 0.0282(6) Uani 1 1 d . . . . .
C21 C 0.0717(2) 0.13255(16) -0.18107(13) 0.0369(7) Uani 1 1 d . . . . .
C31 C 0.0749(2) 0.20022(16) -0.17951(13) 0.0383(8) Uani 1 1 d . . . . .
C41 C 0.1388(2) 0.24932(19) -0.19629(18) 0.0557(10) Uani 1 1 d . . . . .
H41 H 0.194782 0.238698 -0.211413 0.067 Uiso 1 1 calc R U . . .
C51 C 0.1195(3) 0.3123(2) -0.1906(2) 0.0689(13) Uani 1 1 d . . . . .
H51 H 0.162489 0.345579 -0.201977 0.083 Uiso 1 1 calc R U . . .
C61 C 0.0373(3) 0.3286(2) -0.1683(2) 0.0698(13) Uani 1 1 d . . . . .
H61 H 0.025636 0.372954 -0.165255 0.084 Uiso 1 1 calc R U . . .
C71 C -0.0269(3) 0.28233(17) -0.15062(17) 0.0518(10) Uani 1 1 d . . . . .
H71 H -0.082141 0.293908 -0.134870 0.062 Uiso 1 1 calc R U . . .
C81 C -0.0082(2) 0.21698(15) -0.15659(13) 0.0353(7) Uani 1 1 d . . . . .
C91 C 0.1451(2) 0.0919(2) -0.20095(18) 0.0570(11) Uani 1 1 d . . . . .
H91A H 0.139215 0.048059 -0.178151 0.085 Uiso 1 1 calc R U . . .
H91B H 0.197130 0.113404 -0.200337 0.085 Uiso 1 1 calc R U . . .
H91C H 0.146781 0.087661 -0.237318 0.085 Uiso 1 1 calc R U . . .
C101 C -0.1647(2) 0.02768(15) -0.13447(12) 0.0319(7) Uani 1 1 d . . . . .
C111 C -0.2143(2) -0.01895(18) -0.14587(14) 0.0437(8) Uani 1 1 d . . . . .
C121 C -0.2978(2) -0.0040(2) -0.12129(15) 0.0494(10) Uani 1 1 d . . . . .
C131 C -0.3785(3) -0.0327(3) -0.11599(19) 0.0751(15) Uani 1 1 d . . . . .
H131 H -0.384258 -0.069075 -0.131847 0.090 Uiso 1 1 calc R U . . .
C141 C -0.4473(3) -0.0060(3) -0.0873(2) 0.0850(18) Uani 1 1 d . . . . .
H141 H -0.501004 -0.025191 -0.082889 0.102 Uiso 1 1 calc R U . . .
C151 C -0.4416(3) 0.0479(3) -0.06450(18) 0.0734(15) Uani 1 1 d . . . . .
H151 H -0.491287 0.064994 -0.045545 0.088 Uiso 1 1 calc R U . . .
C161 C -0.3659(2) 0.0768(2) -0.06877(15) 0.0521(10) Uani 1 1 d . . . . .
H161 H -0.362036 0.114180 -0.053641 0.062 Uiso 1 1 calc R U . . .
C171 C -0.2934(2) 0.04904(18) -0.09654(13) 0.0410(8) Uani 1 1 d . . . . .
C181 C -0.1891(3) -0.0745(2) -0.17455(19) 0.0677(13) Uani 1 1 d . . . . .
H18A H -0.175285 -0.057469 -0.212853 0.102 Uiso 1 1 calc R U . . .
H18B H -0.235456 -0.106911 -0.165071 0.102 Uiso 1 1 calc R U . . .
H18C H -0.139894 -0.095528 -0.164482 0.102 Uiso 1 1 calc R U . . .
C191 C -0.0097(2) -0.00436(14) -0.20380(12) 0.0297(6) Uani 1 1 d . . . . .
C201 C -0.0209(2) 0.02016(15) -0.25425(12) 0.0341(7) Uani 1 1 d . . . . .
C211 C 0.0186(2) -0.02526(16) -0.28524(12) 0.0373(7) Uani 1 1 d . . . . .
C221 C 0.0282(3) -0.0303(2) -0.33869(14) 0.0556(11) Uani 1 1 d . . . . .
H221 H 0.005580 0.001606 -0.362096 0.067 Uiso 1 1 calc R U . . .
C231 C 0.0710(4) -0.0825(2) -0.35563(17) 0.0798(17) Uani 1 1 d . . . . .
H231 H 0.076437 -0.087347 -0.391144 0.096 Uiso 1 1 calc R U . . .
C241 C 0.1068(4) -0.1286(3) -0.32278(18) 0.090(2) Uani 1 1 d . . . . .
H241 H 0.137439 -0.163276 -0.336675 0.107 Uiso 1 1 calc R U . . .
C251 C 0.0989(3) -0.1254(2) -0.27054(16) 0.0637(13) Uani 1 1 d . . . . .
H251 H 0.123916 -0.157026 -0.248305 0.076 Uiso 1 1 calc R U . . .
C261 C 0.0528(2) -0.07384(16) -0.25127(13) 0.0397(8) Uani 1 1 d . . . . .
C271 C -0.0672(3) 0.07980(17) -0.27230(14) 0.0452(9) Uani 1 1 d . . . . .
H27A H -0.125044 0.066978 -0.270232 0.068 Uiso 1 1 calc R U . . .
H27B H -0.039494 0.099713 -0.308990 0.068 Uiso 1 1 calc R U . . .
H27C H -0.067399 0.111722 -0.249485 0.068 Uiso 1 1 calc R U . . .
C281 C -0.0213(2) -0.01463(16) -0.09152(12) 0.0345(7) Uani 1 1 d . . . . .
H28A H -0.036016 -0.061323 -0.086980 0.052 Uiso 1 1 calc R U . . .
H28B H -0.049907 0.001767 -0.059710 0.052 Uiso 1 1 calc R U . . .
H28C H 0.039507 -0.009375 -0.097100 0.052 Uiso 1 1 calc R U . . .
P2 P -0.15624(5) 0.17684(4) 0.03644(3) 0.03293(18) Uani 1 1 d . . . . .
N12 N -0.04433(19) 0.19677(13) 0.09197(11) 0.0399(7) Uani 1 1 d . . . . .
N22 N -0.19687(17) 0.10533(13) 0.13889(10) 0.0331(6) Uani 1 1 d . . . . .
N32 N -0.22523(16) 0.21499(12) -0.04939(9) 0.0307(6) Uani 1 1 d . . . . .
C12 C -0.0838(2) 0.22616(16) 0.05351(12) 0.0349(7) Uani 1 1 d . . . . .
C22 C -0.0531(2) 0.28982(16) 0.02885(13) 0.0392(8) Uani 1 1 d . . . . .
C32 C 0.0103(2) 0.30151(18) 0.05407(15) 0.0452(8) Uani 1 1 d . . . . .
C42 C 0.0668(3) 0.3546(2) 0.04784(18) 0.0638(12) Uani 1 1 d . . . . .
H42 H 0.065695 0.393916 0.022651 0.077 Uiso 1 1 calc R U . . .
C52 C 0.1231(3) 0.3486(3) 0.0786(2) 0.0810(15) Uani 1 1 d . . . . .
H52 H 0.161999 0.383614 0.074163 0.097 Uiso 1 1 calc R U . . .
C62 C 0.1243(3) 0.2907(3) 0.1171(2) 0.0837(16) Uani 1 1 d . . . . .
H62 H 0.163433 0.288167 0.138404 0.100 Uiso 1 1 calc R U . . .
C72 C 0.0704(3) 0.2386(2) 0.12436(19) 0.0670(13) Uani 1 1 d . . . . .
H72 H 0.071377 0.200207 0.150489 0.080 Uiso 1 1 calc R U . . .
C82 C 0.0135(2) 0.24318(18) 0.09212(15) 0.0460(9) Uani 1 1 d . . . . .
C92 C -0.0780(3) 0.33906(19) -0.01422(15) 0.0523(10) Uani 1 1 d . . . . .
H92A H -0.093911 0.315863 -0.039308 0.078 Uiso 1 1 calc R U . . .
H92B H -0.030606 0.369418 -0.032899 0.078 Uiso 1 1 calc R U . . .
H92C H -0.125652 0.363927 0.001532 0.078 Uiso 1 1 calc R U . . .
C102 C -0.2236(2) 0.12764(17) 0.09371(13) 0.0415(8) Uani 1 1 d . . . . .
C112 C -0.3040(3) 0.1062(3) 0.09783(17) 0.0753(16) Uani 1 1 d . . . . .
C122 C -0.3302(3) 0.0675(2) 0.14956(15) 0.0587(11) Uani 1 1 d . . . . .
C132 C -0.4041(3) 0.0308(3) 0.17837(19) 0.0861(18) Uani 1 1 d . . . . .
H132 H -0.449637 0.028558 0.162589 0.103 Uiso 1 1 calc R U . . .
C142 C -0.4092(3) -0.0014(2) 0.22928(17) 0.0646(12) Uani 1 1 d . . . . .
H142 H -0.458620 -0.026203 0.248865 0.078 Uiso 1 1 calc R U . . .
C152 C -0.3426(3) 0.00175(17) 0.25274(14) 0.0495(9) Uani 1 1 d . . . . .
H152 H -0.347853 -0.020519 0.288283 0.059 Uiso 1 1 calc R U . . .
C162 C -0.2697(2) 0.03630(16) 0.22560(13) 0.0404(8) Uani 1 1 d . . . . .
H162 H -0.224887 0.038124 0.242016 0.048 Uiso 1 1 calc R U . . .
C172 C -0.2628(2) 0.06887(15) 0.17313(13) 0.0368(7) Uani 1 1 d . . . . .
C182 C -0.3544(4) 0.1167(4) 0.0568(2) 0.162(4) Uani 1 1 d . . . . .
H18D H -0.347727 0.162603 0.037979 0.242 Uiso 1 1 calc R U . . .
H18E H -0.413675 0.106543 0.074204 0.242 Uiso 1 1 calc R U . . .
H18F H -0.334476 0.087622 0.031536 0.242 Uiso 1 1 calc R U . . .
C192 C -0.21858(19) 0.22606(16) -0.00086(11) 0.0318(7) Uani 1 1 d . . . . .
C202 C -0.2721(2) 0.27435(18) 0.01739(13) 0.0396(8) Uani 1 1 d . . . . .
C212 C -0.3154(2) 0.29561(19) -0.02269(13) 0.0439(9) Uani 1 1 d . . . . .
C222 C -0.3777(3) 0.3420(2) -0.02926(17) 0.0625(12) Uani 1 1 d . . . . .
H222 H -0.399311 0.367404 -0.003014 0.075 Uiso 1 1 calc R U . . .
C232 C -0.4067(3) 0.3498(3) -0.07416(19) 0.0781(16) Uani 1 1 d . . . . .
H232 H -0.447880 0.381598 -0.079173 0.094 Uiso 1 1 calc R U . . .
C242 C -0.3771(3) 0.3120(2) -0.11283(17) 0.0722(14) Uani 1 1 d . . . . .
H242 H -0.398995 0.318229 -0.143305 0.087 Uiso 1 1 calc R U . . .
C252 C -0.3165(3) 0.2658(2) -0.10744(14) 0.0543(11) Uani 1 1 d . . . . .
H252 H -0.296938 0.239847 -0.133602 0.065 Uiso 1 1 calc R U . . .
C262 C -0.2846(2) 0.25802(17) -0.06244(12) 0.0372(7) Uani 1 1 d . . . . .
C272 C -0.2845(3) 0.2977(2) 0.06817(14) 0.0559(11) Uani 1 1 d . . . . .
H27D H -0.326069 0.269049 0.095800 0.084 Uiso 1 1 calc R U . . .
H27E H -0.304501 0.342911 0.063703 0.084 Uiso 1 1 calc R U . . .
H27F H -0.231219 0.296613 0.078470 0.084 Uiso 1 1 calc R U . . .
C282 C -0.0955(2) 0.12250(17) -0.00242(14) 0.0419(8) Uani 1 1 d . . . . .
H28D H -0.133096 0.091223 -0.009424 0.063 Uiso 1 1 calc R U . . .
H28E H -0.057138 0.098375 0.017056 0.063 Uiso 1 1 calc R U . . .
H28F H -0.063087 0.148269 -0.036073 0.063 Uiso 1 1 calc R U . . .
N15 N 0.1277(2) 0.14559(17) -0.02884(14) 0.0669(10) Uani 1 1 d D . . . .
C15 C 0.1401(3) 0.10091(19) -0.05921(16) 0.0693(13) Uani 1 1 d D . . . .
H15 H 0.108396 0.103217 -0.084945 0.083 Uiso 1 1 calc R U . . .
C25 C 0.1965(3) 0.0514(2) -0.0554(2) 0.0939(18) Uani 1 1 d D . . . .
H25 H 0.203777 0.020148 -0.077892 0.113 Uiso 1 1 calc R U . . .
C35 C 0.2414(4) 0.0483(3) -0.0186(3) 0.119(3) Uani 1 1 d D . . . .
H35 H 0.280631 0.014438 -0.015046 0.143 Uiso 1 1 calc R U . . .
C45 C 0.2309(4) 0.0929(3) 0.0129(2) 0.116(3) Uani 1 1 d D . . . .
H45 H 0.262639 0.091484 0.038509 0.139 Uiso 1 1 calc R U . . .
C55 C 0.1731(3) 0.1401(3) 0.00673(16) 0.0843(17) Uani 1 1 d D . . . .
H55 H 0.164838 0.171227 0.029382 0.101 Uiso 1 1 calc R U . . .
N25 N 0.1452(2) 0.42392(16) -0.09606(13) 0.0626(10) Uani 1 1 d D . . . .
C65 C 0.1017(3) 0.47798(18) -0.08950(13) 0.0642(12) Uani 1 1 d D . . . .
H65 H 0.044195 0.472496 -0.071168 0.077 Uiso 1 1 calc R U . . .
C75 C 0.1343(3) 0.54116(19) -0.10741(15) 0.0629(12) Uani 1 1 d D . . . .
H75 H 0.100361 0.577965 -0.101434 0.076 Uiso 1 1 calc R U . . .
C85 C 0.2166(3) 0.54943(19) -0.13401(15) 0.0593(11) Uani 1 1 d D . . . .
H85 H 0.241099 0.592360 -0.147352 0.071 Uiso 1 1 calc R U . . .
C95 C 0.2638(2) 0.49490(18) -0.14126(14) 0.0541(10) Uani 1 1 d D . . . .
H95 H 0.321486 0.499394 -0.159250 0.065 Uiso 1 1 calc R U . . .
C105 C 0.2259(2) 0.43399(18) -0.12202(14) 0.0561(10) Uani 1 1 d D . . . .
H105 H 0.258820 0.396560 -0.127424 0.067 Uiso 1 1 calc R U . . .
N3A N 0.2806(4) 0.2632(3) -0.0770(3) 0.083(2) Uani 0.783(12) 1 d D U P A 1
C11A C 0.3194(5) 0.2221(4) -0.1058(3) 0.104(3) Uani 0.783(12) 1 d D U P A 1
H11A H 0.292848 0.209606 -0.130571 0.124 Uiso 0.783(12) 1 calc R U P A 1
C12A C 0.3963(6) 0.1955(4) -0.1030(4) 0.139(4) Uani 0.783(12) 1 d D U P A 1
H12A H 0.422333 0.165835 -0.124819 0.167 Uiso 0.783(12) 1 calc R U P A 1
C13A C 0.4321(6) 0.2139(5) -0.0675(5) 0.148(4) Uani 0.783(12) 1 d D U P A 1
H13A H 0.484753 0.196676 -0.063764 0.177 Uiso 0.783(12) 1 calc R U P A 1
C14A C 0.3945(6) 0.2565(5) -0.0372(5) 0.157(5) Uani 0.783(12) 1 d D U P A 1
H14A H 0.420230 0.269806 -0.012383 0.188 Uiso 0.783(12) 1 calc R U P A 1
C15A C 0.3182(5) 0.2800(4) -0.0430(4) 0.119(3) Uani 0.783(12) 1 d D U P A 1
H15A H 0.291275 0.309698 -0.021554 0.143 Uiso 0.783(12) 1 calc R U P A 1
N3B N 0.2858(12) 0.2588(12) -0.0987(9) 0.082(7) Uani 0.217(12) 1 d D U P A 2
C11B C 0.3108(14) 0.2041(11) -0.1150(8) 0.067(6) Uani 0.217(12) 1 d D U P A 2
H11B H 0.271945 0.179291 -0.125235 0.080 Uiso 0.217(12) 1 calc R U P A 2
C12B C 0.3904(15) 0.1809(10) -0.1180(9) 0.086(7) Uani 0.217(12) 1 d D U P A 2
H12B H 0.406296 0.141105 -0.130114 0.103 Uiso 0.217(12) 1 calc R U P A 2
C13B C 0.4453(13) 0.2161(12) -0.1034(11) 0.108(8) Uani 0.217(12) 1 d D U P A 2
H13B H 0.500587 0.201034 -0.104856 0.130 Uiso 0.217(12) 1 calc R U P A 2
C14B C 0.4219(14) 0.2728(12) -0.0866(13) 0.119(9) Uani 0.217(12) 1 d D U P A 2
H14B H 0.460145 0.298319 -0.076449 0.143 Uiso 0.217(12) 1 calc R U P A 2
C15B C 0.3415(15) 0.2921(10) -0.0847(12) 0.101(8) Uani 0.217(12) 1 d D U P A 2
H15B H 0.324628 0.331646 -0.072567 0.122 Uiso 0.217(12) 1 calc R U P A 2
N16 N -0.2987(2) 0.21587(14) 0.25668(13) 0.0525(8) Uani 1 1 d D . . . .
C16 C -0.2496(3) 0.23074(16) 0.20814(14) 0.0569(11) Uani 1 1 d D . . . .
H16 H -0.261652 0.210211 0.181694 0.068 Uiso 1 1 calc R U . . .
C26 C -0.1827(3) 0.27393(18) 0.19391(16) 0.0631(12) Uani 1 1 d D . . . .
H26 H -0.148761 0.283001 0.158643 0.076 Uiso 1 1 calc R U . . .
C36 C -0.1660(3) 0.30370(18) 0.23211(19) 0.0682(13) Uani 1 1 d D . . . .
H36 H -0.120621 0.334634 0.223650 0.082 Uiso 1 1 calc R U . . .
C46 C -0.2153(3) 0.28842(18) 0.28242(16) 0.0576(11) Uani 1 1 d D . . . .
H46 H -0.204170 0.307756 0.309745 0.069 Uiso 1 1 calc R U . . .
C56 C -0.2805(2) 0.24500(18) 0.29269(15) 0.0520(10) Uani 1 1 d D . . . .
H56 H -0.315103 0.235036 0.327742 0.062 Uiso 1 1 calc R U . . .
N26 N -0.5950(3) 0.0535(3) 0.3121(2) 0.112(2) Uani 1 1 d D . . . .
C66 C -0.6286(3) 0.0461(2) 0.2738(2) 0.0966(19) Uani 1 1 d D . . . .
H66 H -0.624530 0.082017 0.244875 0.116 Uiso 1 1 calc R U . . .
C76 C -0.6692(3) -0.0104(3) 0.2727(3) 0.100(2) Uani 1 1 d D . . . .
H76 H -0.693044 -0.013400 0.244086 0.120 Uiso 1 1 calc R U . . .
C86 C -0.6741(4) -0.0611(3) 0.3134(3) 0.117(3) Uani 1 1 d D . . . .
H86 H -0.700961 -0.101277 0.313425 0.141 Uiso 1 1 calc R U . . .
C96 C -0.6413(4) -0.0557(3) 0.3542(3) 0.114(2) Uani 1 1 d D . . . .
H96 H -0.645477 -0.091118 0.383565 0.136 Uiso 1 1 calc R U . . .
C106 C -0.6017(4) 0.0026(4) 0.3522(2) 0.124(3) Uani 1 1 d D . . . .
H106 H -0.577934 0.006719 0.380618 0.148 Uiso 1 1 calc R U . . .
N3C N -0.3938(6) 0.0739(4) 0.3738(3) 0.111(3) Uani 0.739(6) 1 d D U P B 3
C11C C -0.3135(5) 0.0662(3) 0.3642(3) 0.106(3) Uani 0.739(6) 1 d D U P B 3
H11C H -0.279824 0.086887 0.330630 0.127 Uiso 0.739(6) 1 calc R U P B 3
C12C C -0.2750(5) 0.0301(4) 0.3997(4) 0.136(4) Uani 0.739(6) 1 d D U P B 3
H12C H -0.215883 0.025665 0.391006 0.163 Uiso 0.739(6) 1 calc R U P B 3
C13C C -0.3216(6) 0.0010(4) 0.4468(4) 0.145(5) Uani 0.739(6) 1 d D U P B 3
H13C H -0.295581 -0.024481 0.472061 0.174 Uiso 0.739(6) 1 calc R U P B 3
C14C C -0.4061(6) 0.0074(5) 0.4590(4) 0.159(5) Uani 0.739(6) 1 d D U P B 3
H14C H -0.440459 -0.012884 0.492470 0.190 Uiso 0.739(6) 1 calc R U P B 3
C15C C -0.4394(5) 0.0447(4) 0.4208(4) 0.146(4) Uani 0.739(6) 1 d D U P B 3
H15C H -0.498347 0.049895 0.428345 0.176 Uiso 0.739(6) 1 calc R U P B 3
N3D N -0.4068(11) 0.0609(9) 0.3763(6) 0.096(7) Uani 0.261(6) 1 d D U P B 4
C11D C -0.3804(10) 0.0965(7) 0.4054(7) 0.083(5) Uani 0.261(6) 1 d D U P B 4
H11D H -0.382323 0.143046 0.395689 0.099 Uiso 0.261(6) 1 calc R U P B 4
C12D C -0.3503(11) 0.0707(8) 0.4489(7) 0.104(6) Uani 0.261(6) 1 d D U P B 4
H12D H -0.331715 0.098523 0.468569 0.125 Uiso 0.261(6) 1 calc R U P B 4
C13D C -0.3480(11) 0.0049(8) 0.4626(6) 0.077(5) Uani 0.261(6) 1 d D U P B 4
H13D H -0.328369 -0.014764 0.492729 0.093 Uiso 0.261(6) 1 calc R U P B 4
C14D C -0.3740(11) -0.0335(7) 0.4331(7) 0.103(6) Uani 0.261(6) 1 d D U P B 4
H14D H -0.371544 -0.080097 0.441706 0.123 Uiso 0.261(6) 1 calc R U P B 4
C15D C -0.4035(11) -0.0036(9) 0.3912(6) 0.093(6) Uani 0.261(6) 1 d D U P B 4
H15D H -0.423043 -0.030626 0.371374 0.112 Uiso 0.261(6) 1 calc R U P B 4
N4C N -0.5179(6) 0.1948(5) 0.1960(4) 0.089(3) Uani 0.573(14) 1 d D U P B 5
C16C C -0.4825(7) 0.1954(4) 0.1450(4) 0.106(4) Uani 0.573(14) 1 d D U P B 5
H16C H -0.428529 0.177176 0.136586 0.127 Uiso 0.573(14) 1 calc R U P B 5
C17C C -0.5181(8) 0.2203(5) 0.1035(4) 0.106(4) Uani 0.573(14) 1 d D U P B 5
H17C H -0.489631 0.219612 0.067863 0.127 Uiso 0.573(14) 1 calc R U P B 5
C18C C -0.5946(8) 0.2456(6) 0.1157(5) 0.139(5) Uani 0.573(14) 1 d D U P B 5
H18G H -0.621277 0.262778 0.088150 0.167 Uiso 0.573(14) 1 calc R U P B 5
C19C C -0.6343(7) 0.2472(8) 0.1664(5) 0.139(5) Uani 0.573(14) 1 d D U P B 5
H19C H -0.688372 0.265257 0.175259 0.167 Uiso 0.573(14) 1 calc R U P B 5
C20C C -0.5928(6) 0.2214(7) 0.2045(4) 0.117(5) Uani 0.573(14) 1 d D U P B 5
H20C H -0.620373 0.222646 0.240195 0.141 Uiso 0.573(14) 1 calc R U P B 5
N4D N -0.5406(7) 0.2164(6) 0.2114(5) 0.087(4) Uani 0.427(14) 1 d D U P B 6
C16D C -0.5942(8) 0.2646(8) 0.2168(5) 0.108(5) Uani 0.427(14) 1 d D U P B 6
H16D H -0.604062 0.280661 0.248869 0.130 Uiso 0.427(14) 1 calc R U P B 6
C17D C -0.6370(8) 0.2934(8) 0.1800(6) 0.128(6) Uani 0.427(14) 1 d D U P B 6
H17D H -0.674369 0.328098 0.186537 0.153 Uiso 0.427(14) 1 calc R U P B 6
C18D C -0.6242(10) 0.2710(8) 0.1344(6) 0.130(6) Uani 0.427(14) 1 d D U P B 6
H18H H -0.653467 0.289106 0.108433 0.156 Uiso 0.427(14) 1 calc R U P B 6
C19D C -0.5691(12) 0.2222(7) 0.1259(6) 0.114(6) Uani 0.427(14) 1 d D U P B 6
H19D H -0.557635 0.206282 0.093735 0.136 Uiso 0.427(14) 1 calc R U P B 6
C20D C -0.5304(11) 0.1966(7) 0.1654(6) 0.119(6) Uani 0.427(14) 1 d D U P B 6
H20D H -0.493069 0.161743 0.159513 0.142 Uiso 0.427(14) 1 calc R U P B 6
Cu3 Cu 0.33948(2) 0.64997(2) 0.40718(2) 0.02875(9) Uani 1 1 d . . . . .
Cu4 Cu 0.59183(3) 0.38917(2) 0.34439(2) 0.03615(10) Uani 1 1 d . . . . .
K3 K 0.20682(7) 0.61258(5) 0.30255(4) 0.0697(3) Uani 1 1 d . . . . .
K4 K 0.33150(8) 0.29441(6) 0.45910(5) 0.0827(4) Uani 1 1 d . . . . .
P3 P 0.45004(5) 0.53062(4) 0.34433(3) 0.02785(16) Uani 1 1 d . . . . .
N13 N 0.29474(16) 0.56850(12) 0.39458(10) 0.0311(6) Uani 1 1 d . . . . .
N23 N 0.45034(16) 0.65911(12) 0.35483(10) 0.0337(6) Uani 1 1 d . . . . .
N33 N 0.53422(16) 0.43505(12) 0.29386(9) 0.0294(5) Uani 1 1 d . . . . .
C13 C 0.33822(19) 0.52358(15) 0.36645(12) 0.0310(6) Uani 1 1 d . . . . .
C23 C 0.2871(2) 0.47289(16) 0.36256(13) 0.0367(7) Uani 1 1 d . . . . .
C33 C 0.2050(2) 0.48779(16) 0.38931(13) 0.0386(7) Uani 1 1 d . . . . .
C43 C 0.1252(3) 0.4596(2) 0.39712(17) 0.0556(10) Uani 1 1 d . . . . .
H43 H 0.118815 0.420708 0.384329 0.067 Uiso 1 1 calc R U . . .
C53 C 0.0570(3) 0.4884(3) 0.4232(2) 0.0753(15) Uani 1 1 d . . . . .
H53 H 0.002804 0.469617 0.428359 0.090 Uiso 1 1 calc R U . . .
C63 C 0.0655(3) 0.5455(3) 0.4426(2) 0.0745(14) Uani 1 1 d . . . . .
H63 H 0.016680 0.564211 0.460998 0.089 Uiso 1 1 calc R U . . .
C73 C 0.1421(2) 0.5752(2) 0.43574(16) 0.0495(9) Uani 1 1 d . . . . .
H73 H 0.146968 0.613979 0.448932 0.059 Uiso 1 1 calc R U . . .
C83 C 0.2130(2) 0.54613(16) 0.40853(13) 0.0360(7) Uani 1 1 d . . . . .
C93 C 0.3083(3) 0.41363(18) 0.33741(17) 0.0528(10) Uani 1 1 d . . . . .
H93A H 0.311265 0.425985 0.299428 0.079 Uiso 1 1 calc R U . . .
H93B H 0.264799 0.379202 0.353943 0.079 Uiso 1 1 calc R U . . .
H93C H 0.362533 0.397086 0.342490 0.079 Uiso 1 1 calc R U . . .
C103 C 0.48767(19) 0.61374(15) 0.32475(12) 0.0316(7) Uani 1 1 d . . . . .
C113 C 0.5566(2) 0.63989(16) 0.28403(13) 0.0372(7) Uani 1 1 d . . . . .
C123 C 0.5627(2) 0.70627(16) 0.28858(14) 0.0389(8) Uani 1 1 d . . . . .
C133 C 0.6160(2) 0.75995(18) 0.25921(15) 0.0469(9) Uani 1 1 d . . . . .
H133 H 0.660310 0.754260 0.229963 0.056 Uiso 1 1 calc R U . . .
C143 C 0.6036(2) 0.82004(19) 0.27292(17) 0.0551(10) Uani 1 1 d . . . . .
H143 H 0.640243 0.856018 0.253519 0.066 Uiso 1 1 calc R U . . .
C153 C 0.5371(3) 0.82946(19) 0.31558(17) 0.0544(10) Uani 1 1 d . . . . .
H153 H 0.529038 0.872037 0.323959 0.065 Uiso 1 1 calc R U . . .
C163 C 0.4839(2) 0.77864(17) 0.34521(16) 0.0484(9) Uani 1 1 d . . . . .
H163 H 0.439606 0.785511 0.374048 0.058 Uiso 1 1 calc R U . . .
C173 C 0.4964(2) 0.71604(15) 0.33200(13) 0.0353(7) Uani 1 1 d . . . . .
C183 C 0.6159(2) 0.60896(19) 0.24289(16) 0.0556(11) Uani 1 1 d . . . . .
H18I H 0.606868 0.561077 0.251723 0.083 Uiso 1 1 calc R U . . .
H18J H 0.673878 0.619688 0.242236 0.083 Uiso 1 1 calc R U . . .
H18K H 0.605493 0.626037 0.207983 0.083 Uiso 1 1 calc R U . . .
C193 C 0.48287(19) 0.48909(14) 0.29119(12) 0.0295(6) Uani 1 1 d . . . . .
C203 C 0.4588(2) 0.50487(17) 0.24361(13) 0.0394(8) Uani 1 1 d . . . . .
C213 C 0.4963(2) 0.45696(17) 0.21428(13) 0.0384(8) Uani 1 1 d . . . . .
C223 C 0.4968(3) 0.4449(2) 0.16389(14) 0.0537(10) Uani 1 1 d . . . . .
H223 H 0.467380 0.472398 0.141667 0.064 Uiso 1 1 calc R U . . .
C233 C 0.5404(3) 0.3929(2) 0.14768(15) 0.0618(12) Uani 1 1 d . . . . .
H233 H 0.540986 0.384121 0.113781 0.074 Uiso 1 1 calc R U . . .
C243 C 0.5843(3) 0.3520(2) 0.17982(15) 0.0542(10) Uani 1 1 d . . . . .
H243 H 0.613273 0.315850 0.167330 0.065 Uiso 1 1 calc R U . . .
C253 C 0.5866(2) 0.36264(17) 0.22866(13) 0.0420(8) Uani 1 1 d . . . . .
H253 H 0.617324 0.335010 0.249901 0.050 Uiso 1 1 calc R U . . .
C263 C 0.5417(2) 0.41609(16) 0.24641(12) 0.0328(7) Uani 1 1 d . . . . .
C273 C 0.4047(3) 0.5602(2) 0.22633(16) 0.0606(12) Uani 1 1 d . . . . .
H27G H 0.350269 0.542218 0.226115 0.091 Uiso 1 1 calc R U . . .
H27H H 0.432271 0.583720 0.190625 0.091 Uiso 1 1 calc R U . . .
H27I H 0.396346 0.590661 0.251006 0.091 Uiso 1 1 calc R U . . .
C283 C 0.4909(2) 0.49184(15) 0.39914(12) 0.0331(7) Uani 1 1 d . . . . .
H28G H 0.469956 0.446130 0.410946 0.050 Uiso 1 1 calc R U . . .
H28H H 0.472902 0.515587 0.428325 0.050 Uiso 1 1 calc R U . . .
H28I H 0.552324 0.492596 0.388097 0.050 Uiso 1 1 calc R U . . .
P4 P 0.65461(6) 0.32673(4) 0.45915(3) 0.0366(2) Uani 1 1 d . . . . .
N14 N 0.71034(15) 0.28679(12) 0.54993(9) 0.0269(5) Uani 1 1 d . . . . .
N24 N 0.70041(18) 0.40298(13) 0.35974(10) 0.0362(6) Uani 1 1 d . . . . .
N34 N 0.55680(18) 0.30322(13) 0.39444(10) 0.0370(6) Uani 1 1 d . . . . .
C14 C 0.7073(2) 0.27445(16) 0.50117(12) 0.0355(7) Uani 1 1 d . . . . .
C24 C 0.7539(2) 0.22061(18) 0.48797(13) 0.0450(9) Uani 1 1 d . . . . .
C34 C 0.7884(2) 0.19703(17) 0.53158(13) 0.0384(8) Uani 1 1 d . . . . .
C44 C 0.8414(3) 0.14524(19) 0.54397(16) 0.0527(10) Uani 1 1 d . . . . .
H44 H 0.860691 0.116320 0.520100 0.063 Uiso 1 1 calc R U . . .
C54 C 0.8649(3) 0.1370(2) 0.59071(17) 0.0585(11) Uani 1 1 d . . . . .
H54 H 0.900351 0.101847 0.599168 0.070 Uiso 1 1 calc R U . . .
C64 C 0.8380(3) 0.17885(19) 0.62609(16) 0.0532(10) Uani 1 1 d . . . . .
H64 H 0.856460 0.172298 0.657880 0.064 Uiso 1 1 calc R U . . .
C74 C 0.7848(2) 0.22997(17) 0.61606(13) 0.0402(8) Uani 1 1 d . . . . .
H74 H 0.765648 0.257894 0.640751 0.048 Uiso 1 1 calc R U . . .
C84 C 0.76030(19) 0.23910(15) 0.56812(12) 0.0297(6) Uani 1 1 d . . . . .
C94 C 0.7684(4) 0.1949(3) 0.43775(17) 0.0845(18) Uani 1 1 d . . . . .
H94A H 0.715834 0.195211 0.426660 0.127 Uiso 1 1 calc R U . . .
H94B H 0.788355 0.149776 0.443635 0.127 Uiso 1 1 calc R U . . .
H94C H 0.810608 0.222870 0.410018 0.127 Uiso 1 1 calc R U . . .
C104 C 0.7289(2) 0.37032(17) 0.40261(12) 0.0381(8) Uani 1 1 d . . . . .
C114 C 0.8144(2) 0.38046(19) 0.39599(14) 0.0464(9) Uani 1 1 d . . . . .
C124 C 0.8413(2) 0.42196(18) 0.34543(14) 0.0452(8) Uani 1 1 d . . . . .
C134 C 0.9194(3) 0.4497(2) 0.31463(18) 0.0625(11) Uani 1 1 d . . . . .
H134 H 0.968370 0.442360 0.327619 0.075 Uiso 1 1 calc R U . . .
C144 C 0.9232(3) 0.4875(2) 0.26552(18) 0.0676(12) Uani 1 1 d . . . . .
H144 H 0.975449 0.507010 0.244678 0.081 Uiso 1 1 calc R U . . .
C154 C 0.8521(3) 0.49808(19) 0.24545(16) 0.0554(10) Uani 1 1 d . . . . .
H154 H 0.857235 0.523899 0.211001 0.066 Uiso 1 1 calc R U . . .
C164 C 0.7754(3) 0.47219(17) 0.27414(14) 0.0435(8) Uani 1 1 d . . . . .
H164 H 0.727446 0.479714 0.260128 0.052 Uiso 1 1 calc R U . . .
C174 C 0.7692(2) 0.43417(16) 0.32489(13) 0.0380(8) Uani 1 1 d . . . . .
C184 C 0.8709(3) 0.3565(3) 0.43232(18) 0.0767(15) Uani 1 1 d . . . . .
H18L H 0.845315 0.365240 0.467699 0.115 Uiso 1 1 calc R U . . .
H18M H 0.925381 0.379733 0.418322 0.115 Uiso 1 1 calc R U . . .
H18N H 0.878615 0.309133 0.434546 0.115 Uiso 1 1 calc R U . . .
C194 C 0.5803(2) 0.27999(18) 0.44090(13) 0.0407(8) Uani 1 1 d . . . . .
C204 C 0.5353(3) 0.2227(2) 0.47046(17) 0.0606(11) Uani 1 1 d . . . . .
C214 C 0.4815(3) 0.2091(2) 0.43983(17) 0.0567(10) Uani 1 1 d . . . . .
C224 C 0.4181(3) 0.1607(2) 0.4475(2) 0.0765(14) Uani 1 1 d . . . . .
H224 H 0.406408 0.127171 0.478567 0.092 Uiso 1 1 calc R U . . .
C234 C 0.3742(3) 0.1623(2) 0.4105(2) 0.0753(14) Uani 1 1 d . . . . .
H234 H 0.331310 0.129932 0.415781 0.090 Uiso 1 1 calc R U . . .
C244 C 0.3913(3) 0.2114(2) 0.36401(19) 0.0665(12) Uani 1 1 d . . . . .
H244 H 0.359969 0.211288 0.338357 0.080 Uiso 1 1 calc R U . . .
C254 C 0.4521(3) 0.2594(2) 0.35502(16) 0.0510(9) Uani 1 1 d . . . . .
H254 H 0.463295 0.292089 0.323458 0.061 Uiso 1 1 calc R U . . .
C264 C 0.4976(2) 0.25923(17) 0.39352(14) 0.0413(8) Uani 1 1 d . . . . .
C274 C 0.5401(4) 0.1812(3) 0.5233(2) 0.106(2) Uani 1 1 d . . . . .
H27J H 0.590397 0.154650 0.518430 0.158 Uiso 1 1 calc R U . . .
H27K H 0.490232 0.152171 0.537510 0.158 Uiso 1 1 calc R U . . .
H27L H 0.542703 0.210053 0.548049 0.158 Uiso 1 1 calc R U . . .
C284 C 0.5979(2) 0.38558(18) 0.49485(14) 0.0473(9) Uani 1 1 d . . . . .
H28J H 0.560755 0.362386 0.527920 0.071 Uiso 1 1 calc R U . . .
H28K H 0.564376 0.412329 0.473145 0.071 Uiso 1 1 calc R U . . .
H28L H 0.637543 0.414167 0.502957 0.071 Uiso 1 1 calc R U . . .
N17 N 0.2856(2) 0.73169(15) 0.25320(11) 0.0551(8) Uani 1 1 d D . . . .
C17 C 0.2430(2) 0.78238(18) 0.23389(11) 0.0535(10) Uani 1 1 d D . . . .
H17 H 0.185076 0.775597 0.236711 0.064 Uiso 1 1 calc R U . . .
C27 C 0.2782(2) 0.84352(19) 0.21027(12) 0.0528(10) Uani 1 1 d D . . . .
H27 H 0.245353 0.878175 0.197306 0.063 Uiso 1 1 calc R U . . .
C37 C 0.3612(2) 0.85325(19) 0.20588(15) 0.0576(10) Uani 1 1 d D . . . .
H37 H 0.387679 0.894842 0.189216 0.069 Uiso 1 1 calc R U . . .
C47 C 0.4060(3) 0.8025(2) 0.22571(16) 0.0605(11) Uani 1 1 d D . . . .
H47 H 0.463865 0.808413 0.223695 0.073 Uiso 1 1 calc R U . . .
C57 C 0.3660(3) 0.74352(19) 0.24840(15) 0.0594(11) Uani 1 1 d D . . . .
H57 H 0.397939 0.708428 0.261685 0.071 Uiso 1 1 calc R U . . .
N27 N 0.0499(2) 0.6681(2) 0.30739(17) 0.0794(12) Uani 1 1 d D . . . .
C67 C -0.0048(4) 0.6192(3) 0.3188(2) 0.119(3) Uani 1 1 d D . . . .
H67 H 0.016024 0.575976 0.319201 0.143 Uiso 1 1 calc R U . . .
C77 C -0.0894(4) 0.6260(3) 0.3300(3) 0.135(3) Uani 1 1 d D . . . .
H77 H -0.125940 0.588620 0.337739 0.162 Uiso 1 1 calc R U . . .
C87 C -0.1203(3) 0.6864(3) 0.3299(3) 0.117(2) Uani 1 1 d D . . . .
H87 H -0.179081 0.692488 0.338314 0.140 Uiso 1 1 calc R U . . .
C97 C -0.0665(4) 0.7382(3) 0.3176(3) 0.121(3) Uani 1 1 d D . . . .
H97 H -0.086286 0.781819 0.316039 0.145 Uiso 1 1 calc R U . . .
C107 C 0.0173(3) 0.7266(3) 0.3076(3) 0.115(2) Uani 1 1 d D . . . .
H107 H 0.054741 0.763296 0.300255 0.138 Uiso 1 1 calc R U . . .
N3E N 0.1890(12) 0.5458(11) 0.2275(6) 0.075(6) Uani 0.325(18) 1 d D U P C 7
C11E C 0.1951(10) 0.5909(8) 0.1843(7) 0.062(4) Uani 0.325(18) 1 d D U P C 7
H11E H 0.201066 0.635640 0.186723 0.075 Uiso 0.325(18) 1 calc R U P C 7
C12E C 0.1935(12) 0.5775(7) 0.1359(6) 0.078(5) Uani 0.325(18) 1 d D U P C 7
H12E H 0.198254 0.611424 0.105490 0.093 Uiso 0.325(18) 1 calc R U P C 7
C13E C 0.1848(17) 0.5135(8) 0.1339(7) 0.113(7) Uani 0.325(18) 1 d D U P C 7
H13E H 0.182997 0.502026 0.101225 0.136 Uiso 0.325(18) 1 calc R U P C 7
C14E C 0.1787(18) 0.4655(7) 0.1772(8) 0.118(7) Uani 0.325(18) 1 d D U P C 7
H14E H 0.172989 0.420523 0.175421 0.142 Uiso 0.325(18) 1 calc R U P C 7
C15E C 0.1809(14) 0.4836(10) 0.2236(7) 0.088(6) Uani 0.325(18) 1 d D U P C 7
H15E H 0.176416 0.450216 0.254399 0.106 Uiso 0.325(18) 1 calc R U P C 7
N3F N 0.1718(6) 0.5440(5) 0.2276(3) 0.065(2) Uani 0.675(18) 1 d D U P C 8
C11F C 0.1694(7) 0.5831(5) 0.1828(4) 0.088(3) Uani 0.675(18) 1 d D U P C 8
H11F H 0.183671 0.628273 0.178711 0.106 Uiso 0.675(18) 1 calc R U P C 8
C12F C 0.1477(9) 0.5632(6) 0.1410(4) 0.109(4) Uani 0.675(18) 1 d D U P C 8
H12F H 0.147212 0.593293 0.109095 0.131 Uiso 0.675(18) 1 calc R U P C 8
C13F C 0.1274(9) 0.4990(6) 0.1478(4) 0.124(4) Uani 0.675(18) 1 d D U P C 8
H13F H 0.111284 0.483185 0.120294 0.149 Uiso 0.675(18) 1 calc R U P C 8
C14F C 0.1295(8) 0.4568(5) 0.1930(5) 0.120(4) Uani 0.675(18) 1 d D U P C 8
H14F H 0.115881 0.411387 0.197652 0.144 Uiso 0.675(18) 1 calc R U P C 8
C15F C 0.1520(6) 0.4815(5) 0.2320(4) 0.091(3) Uani 0.675(18) 1 d D U P C 8
H15F H 0.153346 0.451949 0.264033 0.109 Uiso 0.675(18) 1 calc R U P C 8
N18 N 0.3475(2) 0.39004(17) 0.51476(15) 0.0701(11) Uani 1 1 d D . . . .
C18 C 0.2967(3) 0.4401(2) 0.5163(2) 0.0790(15) Uani 1 1 d D . . . .
H18 H 0.278218 0.459015 0.485605 0.095 Uiso 1 1 calc R U . . .
C28 C 0.2696(3) 0.4658(2) 0.5619(3) 0.121(3) Uani 1 1 d D . . . .
H28 H 0.233168 0.501997 0.563005 0.145 Uiso 1 1 calc R U . . .
C38 C 0.2975(4) 0.4369(3) 0.6049(3) 0.115(3) Uani 1 1 d D . . . .
H38 H 0.279794 0.452642 0.637024 0.138 Uiso 1 1 calc R U . . .
C48 C 0.3490(4) 0.3871(3) 0.6021(2) 0.108(2) Uani 1 1 d D . . . .
H48 H 0.369516 0.367591 0.631950 0.129 Uiso 1 1 calc R U . . .
C58 C 0.3719(3) 0.3646(2) 0.5573(2) 0.0821(17) Uani 1 1 d D . . . .
H58 H 0.407873 0.328106 0.556160 0.099 Uiso 1 1 calc R U . . .
N28 N 0.2693(3) 0.20395(19) 0.55938(16) 0.0844(13) Uani 1 1 d D . . . .
C68 C 0.2914(3) 0.1916(2) 0.60482(19) 0.0816(15) Uani 1 1 d D . . . .
H68 H 0.338059 0.215482 0.607703 0.098 Uiso 1 1 calc R U . . .
C78 C 0.2507(3) 0.1462(2) 0.64807(18) 0.0865(16) Uani 1 1 d D . . . .
H78 H 0.269100 0.138890 0.679907 0.104 Uiso 1 1 calc R U . . .
C88 C 0.1840(3) 0.1119(2) 0.64457(19) 0.0946(18) Uani 1 1 d D . . . .
H88 H 0.154569 0.080369 0.674026 0.114 Uiso 1 1 calc R U . . .
C98 C 0.1597(4) 0.1233(3) 0.5986(2) 0.100(2) Uani 1 1 d D . . . .
H98 H 0.112981 0.099986 0.595090 0.120 Uiso 1 1 calc R U . . .
C108 C 0.2040(4) 0.1691(2) 0.5572(2) 0.0984(19) Uani 1 1 d D . . . .
H108 H 0.186950 0.176435 0.524874 0.118 Uiso 1 1 calc R U . . .
N38 N 0.1657(3) 0.3049(3) 0.4698(3) 0.126(2) Uani 1 1 d D . . . .
C118 C 0.1206(5) 0.2752(3) 0.4465(3) 0.130(3) Uani 1 1 d D . . . .
H118 H 0.147099 0.263757 0.413559 0.156 Uiso 1 1 calc R U . . .
C128 C 0.0351(5) 0.2593(3) 0.4677(3) 0.145(3) Uani 1 1 d D . . . .
H128 H 0.004219 0.237817 0.449607 0.174 Uiso 1 1 calc R U . . .
C138 C -0.0016(4) 0.2753(3) 0.5140(3) 0.123(3) Uani 1 1 d D . . . .
H138 H -0.059352 0.264807 0.529318 0.147 Uiso 1 1 calc R U . . .
C148 C 0.0421(3) 0.3063(3) 0.5397(3) 0.113(2) Uani 1 1 d D . . . .
H148 H 0.016291 0.318051 0.572661 0.136 Uiso 1 1 calc R U . . .
C158 C 0.1249(3) 0.3200(3) 0.5162(3) 0.127(3) Uani 1 1 d D . . . .
H158 H 0.155992 0.341803 0.533930 0.152 Uiso 1 1 calc R U . . .
N1G N 0.1161(15) 0.1925(9) 0.2645(9) 0.187(8) Uani 0.46(3) 1 d D U P D 9
C1G C 0.1843(14) 0.1928(12) 0.2821(9) 0.179(9) Uani 0.46(3) 1 d D U P D 9
H1G H 0.217622 0.154702 0.283716 0.214 Uiso 0.46(3) 1 calc R U P D 9
C2G C 0.2083(12) 0.2470(14) 0.2981(9) 0.192(9) Uani 0.46(3) 1 d D U P D 9
H2G H 0.257510 0.246582 0.310766 0.230 Uiso 0.46(3) 1 calc R U P D 9
C3G C 0.1609(15) 0.3004(10) 0.2955(9) 0.152(8) Uani 0.46(3) 1 d D U P D 9
H3G H 0.177457 0.338121 0.306270 0.182 Uiso 0.46(3) 1 calc R U P D 9
C4G C 0.0906(16) 0.3024(8) 0.2781(10) 0.132(7) Uani 0.46(3) 1 d D U P D 9
H4G H 0.056651 0.340048 0.276734 0.158 Uiso 0.46(3) 1 calc R U P D 9
C5G C 0.0709(14) 0.2468(9) 0.2626(10) 0.145(7) Uani 0.46(3) 1 d D U P D 9
H5G H 0.022016 0.246889 0.249602 0.174 Uiso 0.46(3) 1 calc R U P D 9
N1H N 0.0953(9) 0.2039(6) 0.2739(5) 0.119(5) Uani 0.54(3) 1 d D U P D 10
C1H C 0.1713(8) 0.2153(8) 0.2786(6) 0.116(5) Uani 0.54(3) 1 d D U P D 10
H1H H 0.214164 0.185191 0.269377 0.139 Uiso 0.54(3) 1 calc R U P D 10
C2H C 0.1900(9) 0.2696(8) 0.2965(6) 0.127(6) Uani 0.54(3) 1 d D U P D 10
H2H H 0.245187 0.277054 0.299584 0.152 Uiso 0.54(3) 1 calc R U P D 10
C3H C 0.1293(10) 0.3117(6) 0.3096(6) 0.111(5) Uani 0.54(3) 1 d D U P D 10
H3H H 0.141907 0.349192 0.322302 0.133 Uiso 0.54(3) 1 calc R U P D 10
C4H C 0.0513(10) 0.3023(6) 0.3053(8) 0.120(5) Uani 0.54(3) 1 d D U P D 10
H4H H 0.008236 0.332329 0.314501 0.144 Uiso 0.54(3) 1 calc R U P D 10
C5H C 0.0367(9) 0.2477(6) 0.2872(7) 0.111(5) Uani 0.54(3) 1 d D U P D 10
H5H H -0.018246 0.240133 0.283771 0.133 Uiso 0.54(3) 1 calc R U P D 10
N2G N 0.1803(8) 0.0683(7) 0.4109(5) 0.143(6) Uani 0.493(10) 1 d D U P E 11
C6G C 0.1003(9) 0.0733(7) 0.4136(5) 0.143(6) Uani 0.493(10) 1 d D U P E 11
H6G H 0.083253 0.092441 0.382367 0.172 Uiso 0.493(10) 1 calc R U P E 11
C7G C 0.0393(8) 0.0520(8) 0.4595(6) 0.163(7) Uani 0.493(10) 1 d D U P E 11
H7G H -0.018490 0.056072 0.460003 0.195 Uiso 0.493(10) 1 calc R U P E 11
C8G C 0.0635(8) 0.0257(7) 0.5032(5) 0.142(6) Uani 0.493(10) 1 d D U P E 11
H8G H 0.022596 0.011434 0.535527 0.171 Uiso 0.493(10) 1 calc R U P E 11
C9G C 0.1459(8) 0.0190(7) 0.5018(5) 0.124(5) Uani 0.493(10) 1 d D U P E 11
H9G H 0.163735 -0.000576 0.532617 0.149 Uiso 0.493(10) 1 calc R U P E 11
C10G C 0.2023(8) 0.0412(7) 0.4551(5) 0.135(6) Uani 0.493(10) 1 d D U P E 11
H10G H 0.260355 0.037256 0.453927 0.162 Uiso 0.493(10) 1 calc R U P E 11
N2H N 0.1851(8) 0.0348(7) 0.4105(6) 0.148(5) Uani 0.507(10) 1 d D U P E 12
C6H C 0.1392(9) 0.0820(7) 0.3922(5) 0.148(6) Uani 0.507(10) 1 d D U P E 12
H6H H 0.143163 0.091741 0.355215 0.178 Uiso 0.507(10) 1 calc R U P E 12
C7H C 0.0859(8) 0.1179(6) 0.4238(6) 0.139(6) Uani 0.507(10) 1 d D U P E 12
H7H H 0.053741 0.152074 0.409450 0.167 Uiso 0.507(10) 1 calc R U P E 12
C8H C 0.0814(8) 0.1026(7) 0.4758(6) 0.140(6) Uani 0.507(10) 1 d D U P E 12
H8H H 0.044497 0.125922 0.499076 0.168 Uiso 0.507(10) 1 calc R U P E 12
C9H C 0.1280(10) 0.0552(7) 0.4957(5) 0.144(6) Uani 0.507(10) 1 d D U P E 12
H9H H 0.124929 0.045358 0.532605 0.173 Uiso 0.507(10) 1 calc R U P E 12
C10H C 0.1800(9) 0.0211(6) 0.4620(7) 0.134(6) Uani 0.507(10) 1 d D U P E 12
H10H H 0.212910 -0.012920 0.475855 0.161 Uiso 0.507(10) 1 calc R U P E 12
N3G N 0.6876(6) 0.5104(4) 0.0142(3) 0.120(3) Uani 0.607(6) 1 d D U P F 13
C11G C 0.7020(5) 0.4925(4) -0.0321(3) 0.109(3) Uani 0.607(6) 1 d D U P F 13
H11G H 0.730070 0.452596 -0.036000 0.130 Uiso 0.607(6) 1 calc R U P F 13
C12G C 0.6782(5) 0.5291(4) -0.0750(3) 0.097(3) Uani 0.607(6) 1 d D U P F 13
H12G H 0.689389 0.514904 -0.107910 0.116 Uiso 0.607(6) 1 calc R U P F 13
C13G C 0.6384(6) 0.5859(5) -0.0689(4) 0.134(5) Uani 0.607(6) 1 d D U P F 13
H13G H 0.621255 0.611923 -0.097922 0.160 Uiso 0.607(6) 1 calc R U P F 13
C14G C 0.6229(6) 0.6060(4) -0.0225(4) 0.107(3) Uani 0.607(6) 1 d D U P F 13
H14G H 0.595679 0.646230 -0.018226 0.129 Uiso 0.607(6) 1 calc R U P F 13
C15G C 0.6473(6) 0.5670(5) 0.0179(4) 0.123(4) Uani 0.607(6) 1 d D U P F 13
H15G H 0.635141 0.580450 0.051110 0.147 Uiso 0.607(6) 1 calc R U P F 13
N3H N 0.6958(7) 0.5696(7) -0.0492(5) 0.135(5) Uani 0.393(6) 1 d D U P F 14
C11H C 0.6273(7) 0.5605(6) -0.0643(4) 0.117(6) Uani 0.393(6) 1 d D U P F 14
H11H H 0.627984 0.575360 -0.100652 0.140 Uiso 0.393(6) 1 calc R U P F 14
C12H C 0.5552(6) 0.5311(5) -0.0311(4) 0.063(3) Uani 0.393(6) 1 d D U P F 14
H12H H 0.507179 0.525514 -0.043814 0.076 Uiso 0.393(6) 1 calc R U P F 14
C13H C 0.5545(6) 0.5106(5) 0.0199(3) 0.070(3) Uani 0.393(6) 1 d D U P F 14
H13H H 0.505127 0.490365 0.044078 0.084 Uiso 0.393(6) 1 calc R U P F 14
C14H C 0.6230(6) 0.5182(6) 0.0374(4) 0.081(4) Uani 0.393(6) 1 d D U P F 14
H14H H 0.623056 0.502936 0.073548 0.097 Uiso 0.393(6) 1 calc R U P F 14
C15H C 0.6927(7) 0.5486(7) 0.0016(5) 0.104(5) Uani 0.393(6) 1 d D U P F 14
H15H H 0.741014 0.554812 0.013851 0.125 Uiso 0.393(6) 1 calc R U P F 14

loop_
_atom_site_aniso_label
_atom_site_aniso_U_11
_atom_site_aniso_U_22
_atom_site_aniso_U_33
_atom_site_aniso_U_23
_atom_site_aniso_U_13
_atom_site_aniso_U_12
Cu1 0.0315(2) 0.0345(2) 0.02795(19) -0.00438(16) -0.00844(15) 0.00850(16)
Cu2 0.0560(3) 0.0298(2) 0.0295(2) -0.00564(16) -0.02107(18) 0.01448(18)
K1 0.0559(6) 0.0501(6) 0.0991(8) -0.0004(5) 0.0001(5) 0.0038(4)
K2 0.1208(11) 0.0666(7) 0.1201(11) 0.0156(7) -0.0731(9) -0.0317(7)
P1 0.0345(4) 0.0230(4) 0.0264(4) -0.0039(3) -0.0124(3) 0.0032(3)
N11 0.0331(14) 0.0231(13) 0.0326(13) -0.0051(10) -0.0039(11) 0.0031(10)
N21 0.0278(13) 0.0356(15) 0.0330(14) 0.0005(11) -0.0100(11) -0.0004(11)
N31 0.0487(16) 0.0277(14) 0.0303(13) -0.0075(11) -0.0184(12) 0.0105(12)
C11 0.0330(16) 0.0227(14) 0.0294(15) -0.0051(12) -0.0084(12) 0.0020(12)
C21 0.0353(17) 0.0323(17) 0.0407(18) -0.0103(14) -0.0021(14) 0.0015(13)
C31 0.0350(17) 0.0353(18) 0.0393(18) -0.0071(14) 0.0011(14) -0.0037(14)
C41 0.043(2) 0.044(2) 0.072(3) -0.011(2) 0.0033(19) -0.0097(17)
C51 0.061(3) 0.042(2) 0.090(3) -0.008(2) 0.006(2) -0.019(2)
C61 0.072(3) 0.027(2) 0.100(4) -0.013(2) -0.001(3) -0.0053(19)
C71 0.050(2) 0.0310(19) 0.065(3) -0.0075(17) 0.0018(19) -0.0006(16)
C81 0.0387(18) 0.0268(16) 0.0357(17) -0.0030(13) -0.0025(14) -0.0009(13)
C91 0.037(2) 0.056(2) 0.075(3) -0.026(2) 0.0024(19) 0.0066(18)
C101 0.0355(17) 0.0307(16) 0.0307(16) -0.0003(13) -0.0145(13) -0.0025(13)
C111 0.054(2) 0.041(2) 0.0401(19) -0.0033(15) -0.0210(17) -0.0127(16)
C121 0.046(2) 0.058(2) 0.041(2) 0.0093(17) -0.0183(17) -0.0184(18)
C131 0.075(3) 0.095(4) 0.057(3) 0.000(3) -0.026(3) -0.046(3)
C141 0.044(3) 0.136(5) 0.062(3) 0.008(3) -0.007(2) -0.043(3)
C151 0.039(2) 0.123(5) 0.051(3) 0.002(3) -0.0110(19) -0.017(3)
C161 0.0310(18) 0.078(3) 0.040(2) 0.0062(19) -0.0090(15) -0.0053(18)
C171 0.0342(18) 0.052(2) 0.0328(17) 0.0091(15) -0.0138(14) -0.0080(15)
C181 0.086(3) 0.050(3) 0.075(3) -0.021(2) -0.024(3) -0.021(2)
C191 0.0395(17) 0.0232(15) 0.0287(15) -0.0049(12) -0.0132(13) 0.0048(12)
C201 0.0468(19) 0.0264(16) 0.0311(16) -0.0033(13) -0.0156(14) 0.0076(14)
C211 0.056(2) 0.0312(17) 0.0287(16) -0.0049(13) -0.0186(15) 0.0106(15)
C221 0.084(3) 0.055(2) 0.0340(19) -0.0119(17) -0.026(2) 0.032(2)
C231 0.131(5) 0.082(3) 0.040(2) -0.029(2) -0.040(3) 0.061(3)
C241 0.157(5) 0.081(3) 0.049(3) -0.038(2) -0.047(3) 0.076(4)
C251 0.106(4) 0.052(2) 0.046(2) -0.0193(19) -0.039(2) 0.046(2)
C261 0.062(2) 0.0312(17) 0.0325(17) -0.0089(14) -0.0230(16) 0.0145(15)
C271 0.066(2) 0.0365(19) 0.0364(18) -0.0043(15) -0.0225(17) 0.0205(17)
C281 0.0447(19) 0.0315(17) 0.0296(16) -0.0040(13) -0.0152(14) 0.0040(14)
P2 0.0400(5) 0.0314(4) 0.0267(4) 0.0026(3) -0.0134(3) 0.0005(3)
N12 0.0519(17) 0.0331(15) 0.0387(15) 0.0002(12) -0.0243(14) 0.0021(13)
N22 0.0443(15) 0.0292(14) 0.0251(13) -0.0032(10) -0.0094(11) 0.0090(11)
N32 0.0350(14) 0.0325(14) 0.0210(12) 0.0012(10) -0.0056(10) 0.0068(11)
C12 0.0399(18) 0.0354(17) 0.0290(16) -0.0014(13) -0.0119(14) 0.0023(14)
C22 0.0451(19) 0.0350(18) 0.0327(17) 0.0042(14) -0.0093(15) -0.0014(15)
C32 0.053(2) 0.0381(19) 0.044(2) -0.0034(16) -0.0138(17) -0.0052(16)
C42 0.077(3) 0.049(2) 0.064(3) -0.001(2) -0.020(2) -0.019(2)
C52 0.087(4) 0.076(3) 0.087(4) -0.015(3) -0.034(3) -0.030(3)
C62 0.083(4) 0.091(4) 0.094(4) -0.013(3) -0.055(3) -0.014(3)
C72 0.078(3) 0.058(3) 0.075(3) 0.002(2) -0.050(3) -0.010(2)
C82 0.055(2) 0.042(2) 0.046(2) -0.0054(16) -0.0247(18) -0.0023(17)
C92 0.056(2) 0.046(2) 0.044(2) 0.0184(17) -0.0146(18) -0.0059(18)
C102 0.056(2) 0.0395(19) 0.0262(16) 0.0058(14) -0.0143(15) -0.0106(16)
C112 0.086(3) 0.090(3) 0.046(2) 0.031(2) -0.039(2) -0.051(3)
C122 0.069(3) 0.060(3) 0.042(2) 0.0205(18) -0.025(2) -0.030(2)
C132 0.087(4) 0.100(4) 0.061(3) 0.036(3) -0.036(3) -0.056(3)
C142 0.073(3) 0.053(3) 0.055(3) 0.018(2) -0.011(2) -0.022(2)
C152 0.069(3) 0.0352(19) 0.0334(18) 0.0063(15) -0.0018(18) 0.0044(18)
C162 0.055(2) 0.0326(17) 0.0289(16) -0.0025(13) -0.0060(15) 0.0109(15)
C172 0.051(2) 0.0264(16) 0.0300(16) -0.0011(13) -0.0077(15) 0.0043(14)
C182 0.149(6) 0.225(8) 0.097(4) 0.096(5) -0.092(5) -0.147(6)
C192 0.0335(16) 0.0357(17) 0.0221(14) 0.0006(12) -0.0044(12) 0.0022(13)
C202 0.0428(19) 0.047(2) 0.0267(16) -0.0064(14) -0.0057(14) 0.0107(15)
C212 0.046(2) 0.054(2) 0.0290(17) -0.0071(15) -0.0069(15) 0.0195(17)
C222 0.067(3) 0.074(3) 0.055(2) -0.028(2) -0.021(2) 0.042(2)
C232 0.092(4) 0.084(3) 0.071(3) -0.025(3) -0.041(3) 0.060(3)
C242 0.097(4) 0.083(3) 0.051(2) -0.019(2) -0.046(3) 0.049(3)
C252 0.076(3) 0.058(2) 0.0342(19) -0.0102(17) -0.0252(19) 0.032(2)
C262 0.0442(19) 0.0420(19) 0.0232(15) -0.0043(13) -0.0073(14) 0.0153(15)
C272 0.063(3) 0.072(3) 0.0328(19) -0.0171(19) -0.0094(18) 0.021(2)
C282 0.051(2) 0.0363(18) 0.0430(19) -0.0039(15) -0.0236(17) 0.0112(15)
N15 0.078(3) 0.054(2) 0.063(2) 0.0070(18) -0.018(2) -0.0201(19)
C15 0.086(3) 0.051(3) 0.076(3) -0.003(2) -0.035(3) -0.012(2)
C25 0.104(4) 0.050(3) 0.121(5) 0.012(3) -0.037(4) 0.000(3)
C35 0.102(5) 0.094(5) 0.140(7) 0.055(5) -0.051(5) -0.008(4)
C45 0.105(5) 0.141(7) 0.082(4) 0.067(4) -0.050(4) -0.053(5)
C55 0.109(4) 0.092(4) 0.042(2) 0.017(2) -0.019(3) -0.048(3)
N25 0.072(2) 0.0412(19) 0.062(2) 0.0007(16) -0.0013(19) -0.0071(17)
C65 0.060(3) 0.050(3) 0.067(3) -0.001(2) 0.005(2) -0.005(2)
C75 0.072(3) 0.045(2) 0.061(3) -0.002(2) -0.003(2) 0.003(2)
C85 0.076(3) 0.041(2) 0.056(3) 0.0017(19) -0.014(2) -0.011(2)
C95 0.053(2) 0.062(3) 0.042(2) -0.0006(19) -0.0086(18) -0.006(2)
C105 0.067(3) 0.045(2) 0.050(2) -0.0023(18) -0.008(2) 0.0006(19)
N3A 0.066(4) 0.064(4) 0.097(5) 0.018(3) -0.006(3) 0.001(3)
C11A 0.091(5) 0.098(6) 0.089(5) 0.012(4) 0.018(4) 0.005(4)
C12A 0.113(6) 0.128(7) 0.151(8) -0.022(6) 0.009(5) 0.024(5)
C13A 0.105(6) 0.145(7) 0.168(8) 0.016(6) -0.022(6) 0.006(5)
C14A 0.135(7) 0.171(8) 0.173(9) -0.015(6) -0.068(6) -0.005(6)
C15A 0.103(5) 0.110(6) 0.140(7) -0.005(5) -0.035(5) -0.008(4)
N3B 0.084(10) 0.083(9) 0.078(11) -0.014(8) -0.020(8) 0.008(7)
C11B 0.069(8) 0.066(9) 0.054(10) 0.007(7) -0.006(7) -0.005(7)
C12B 0.084(9) 0.096(10) 0.077(11) -0.018(8) -0.021(8) 0.015(7)
C13B 0.101(10) 0.124(11) 0.112(13) -0.029(9) -0.044(9) 0.009(7)
C14B 0.107(10) 0.130(12) 0.133(14) -0.037(9) -0.043(9) 0.008(8)
C15B 0.099(10) 0.108(11) 0.105(12) -0.027(9) -0.035(8) 0.004(7)
N16 0.068(2) 0.0422(18) 0.056(2) -0.0137(15) -0.0301(18) 0.0178(16)
C16 0.095(3) 0.041(2) 0.047(2) -0.0185(18) -0.036(2) 0.030(2)
C26 0.083(3) 0.049(2) 0.050(2) 0.000(2) -0.012(2) 0.025(2)
C36 0.075(3) 0.033(2) 0.099(4) 0.004(2) -0.038(3) 0.005(2)
C46 0.085(3) 0.040(2) 0.064(3) -0.021(2) -0.042(2) 0.024(2)
C56 0.068(3) 0.050(2) 0.044(2) -0.0157(18) -0.0225(19) 0.025(2)
N26 0.129(5) 0.101(4) 0.099(4) -0.046(3) 0.011(4) -0.051(3)
C66 0.111(5) 0.070(4) 0.096(5) -0.026(3) 0.008(4) -0.018(3)
C76 0.086(4) 0.091(5) 0.127(6) -0.042(4) -0.016(4) -0.018(3)
C86 0.128(6) 0.073(4) 0.128(6) -0.031(4) 0.025(5) -0.029(4)
C96 0.135(6) 0.083(5) 0.092(5) -0.011(4) 0.023(4) 0.014(4)
C106 0.126(6) 0.150(7) 0.089(5) -0.038(5) 0.001(4) -0.027(5)
N3C 0.132(5) 0.112(6) 0.098(5) -0.021(4) -0.050(5) 0.027(5)
C11C 0.127(5) 0.107(6) 0.098(5) -0.046(4) -0.036(4) 0.011(5)
C12C 0.126(6) 0.080(5) 0.189(7) 0.005(5) -0.040(5) 0.010(5)
C13C 0.122(6) 0.124(7) 0.178(8) 0.042(6) -0.071(6) 0.012(6)
C14C 0.148(6) 0.140(8) 0.163(8) 0.018(6) -0.031(6) 0.040(6)
C15C 0.115(6) 0.159(8) 0.144(7) -0.003(6) -0.019(5) 0.062(6)
N3D 0.116(11) 0.094(8) 0.081(10) -0.025(7) -0.026(8) 0.023(7)
C11D 0.094(10) 0.067(8) 0.081(8) -0.006(6) -0.015(7) 0.004(7)
C12D 0.124(11) 0.095(8) 0.095(9) -0.011(7) -0.035(8) -0.008(7)
C13D 0.069(10) 0.087(8) 0.067(8) 0.002(6) -0.014(7) 0.001(7)
C14D 0.119(11) 0.098(9) 0.093(9) -0.017(7) -0.030(8) 0.005(8)
C15D 0.110(10) 0.093(8) 0.080(9) -0.030(7) -0.022(7) 0.001(7)
N4C 0.092(6) 0.076(6) 0.100(6) -0.007(5) -0.031(5) -0.010(4)
C16C 0.098(7) 0.104(7) 0.109(6) -0.010(6) -0.023(5) -0.016(5)
C17C 0.124(7) 0.096(7) 0.096(6) -0.003(5) -0.034(5) -0.013(6)
C18C 0.175(8) 0.145(9) 0.101(7) -0.011(7) -0.052(6) 0.038(7)
C19C 0.136(8) 0.159(10) 0.115(7) 0.004(7) -0.040(6) 0.023(7)
C20C 0.111(7) 0.127(9) 0.098(7) 0.010(6) -0.022(5) 0.012(6)
N4D 0.065(6) 0.097(7) 0.098(7) -0.025(6) -0.015(5) -0.020(5)
C16D 0.107(8) 0.115(9) 0.097(8) -0.010(6) -0.023(6) 0.007(6)
C17D 0.131(9) 0.124(10) 0.120(8) -0.007(6) -0.031(7) 0.023(7)
C18D 0.139(10) 0.133(10) 0.116(9) -0.006(7) -0.043(8) 0.024(7)
C19D 0.126(10) 0.122(9) 0.111(8) -0.035(7) -0.055(7) 0.020(7)
C20D 0.131(10) 0.117(9) 0.119(8) -0.029(7) -0.047(7) 0.015(7)
Cu3 0.0340(2) 0.02713(19) 0.02469(18) -0.00594(14) -0.00625(15) 0.00593(15)
Cu4 0.0521(3) 0.0354(2) 0.02636(19) -0.01013(16) -0.01844(18) 0.02069(18)
K3 0.0959(8) 0.0488(5) 0.0665(6) 0.0045(5) -0.0371(6) 0.0068(5)
K4 0.0816(8) 0.0698(7) 0.0743(7) -0.0124(6) 0.0214(6) 0.0016(6)
P3 0.0338(4) 0.0225(4) 0.0259(4) -0.0038(3) -0.0061(3) 0.0057(3)
N13 0.0309(13) 0.0303(14) 0.0312(13) -0.0082(11) -0.0044(11) 0.0009(11)
N23 0.0367(14) 0.0242(13) 0.0349(14) -0.0051(11) 0.0005(11) -0.0005(11)
N33 0.0393(14) 0.0266(13) 0.0237(12) -0.0066(10) -0.0099(11) 0.0110(11)
C13 0.0341(16) 0.0256(15) 0.0318(16) -0.0033(12) -0.0072(13) 0.0018(12)
C23 0.0452(19) 0.0278(16) 0.0367(17) -0.0045(13) -0.0103(15) -0.0006(14)
C33 0.0430(19) 0.0339(18) 0.0376(18) -0.0017(14) -0.0108(15) -0.0058(14)
C43 0.051(2) 0.054(2) 0.063(3) -0.009(2) -0.016(2) -0.0184(19)
C53 0.038(2) 0.087(4) 0.100(4) -0.031(3) -0.004(2) -0.019(2)
C63 0.034(2) 0.089(4) 0.093(4) -0.028(3) 0.006(2) -0.005(2)
C73 0.0373(19) 0.056(2) 0.053(2) -0.0188(19) -0.0005(17) -0.0005(17)
C83 0.0328(17) 0.0380(18) 0.0354(17) -0.0058(14) -0.0059(14) -0.0014(14)
C93 0.064(3) 0.0305(19) 0.065(3) -0.0154(18) -0.013(2) -0.0049(17)
C103 0.0334(16) 0.0251(15) 0.0324(16) -0.0028(12) -0.0033(13) 0.0057(12)
C113 0.0349(17) 0.0325(17) 0.0371(18) -0.0015(14) -0.0005(14) 0.0075(13)
C123 0.0321(17) 0.0329(17) 0.0447(19) 0.0005(14) -0.0031(14) 0.0020(13)
C133 0.0345(18) 0.044(2) 0.051(2) 0.0047(17) 0.0007(16) -0.0033(15)
C143 0.046(2) 0.036(2) 0.071(3) 0.0055(19) -0.003(2) -0.0108(16)
C153 0.057(2) 0.0317(19) 0.068(3) -0.0058(18) -0.006(2) -0.0079(17)
C163 0.054(2) 0.0285(18) 0.056(2) -0.0100(16) 0.0011(18) -0.0039(16)
C173 0.0352(17) 0.0262(16) 0.0391(18) -0.0013(13) -0.0029(14) -0.0020(13)
C183 0.049(2) 0.046(2) 0.057(2) -0.0076(18) 0.0121(19) 0.0086(18)
C193 0.0350(16) 0.0268(15) 0.0263(15) -0.0032(12) -0.0091(13) 0.0091(12)
C203 0.050(2) 0.0391(19) 0.0296(16) -0.0051(14) -0.0145(15) 0.0182(15)
C213 0.0440(19) 0.044(2) 0.0285(16) -0.0059(14) -0.0141(14) 0.0150(15)
C223 0.066(3) 0.068(3) 0.0325(18) -0.0134(18) -0.0222(18) 0.029(2)
C233 0.077(3) 0.084(3) 0.036(2) -0.029(2) -0.025(2) 0.035(2)
C243 0.068(3) 0.063(3) 0.0371(19) -0.0242(18) -0.0133(18) 0.029(2)
C253 0.053(2) 0.0418(19) 0.0328(17) -0.0119(15) -0.0123(16) 0.0202(16)
C263 0.0392(17) 0.0360(17) 0.0246(15) -0.0064(13) -0.0107(13) 0.0097(14)
C273 0.080(3) 0.064(3) 0.045(2) -0.0141(19) -0.031(2) 0.045(2)
C283 0.0437(18) 0.0289(16) 0.0270(15) -0.0053(12) -0.0102(13) 0.0068(13)
P4 0.0476(5) 0.0411(5) 0.0240(4) -0.0069(3) -0.0153(4) 0.0183(4)
N14 0.0340(13) 0.0272(13) 0.0193(11) -0.0032(10) -0.0079(10) 0.0051(10)
N24 0.0500(17) 0.0334(15) 0.0280(13) -0.0066(11) -0.0155(12) 0.0121(12)
N34 0.0509(17) 0.0340(15) 0.0293(14) -0.0057(11) -0.0169(12) 0.0128(13)
C14 0.0465(19) 0.0363(18) 0.0268(15) -0.0083(13) -0.0148(14) 0.0175(14)
C24 0.060(2) 0.049(2) 0.0340(18) -0.0196(16) -0.0202(17) 0.0278(18)
C34 0.0468(19) 0.0364(18) 0.0336(17) -0.0081(14) -0.0137(15) 0.0159(15)
C44 0.066(3) 0.043(2) 0.056(2) -0.0176(18) -0.026(2) 0.0310(19)
C54 0.070(3) 0.047(2) 0.068(3) -0.009(2) -0.038(2) 0.031(2)
C64 0.069(3) 0.048(2) 0.049(2) -0.0024(18) -0.035(2) 0.0177(19)
C74 0.052(2) 0.0397(19) 0.0328(17) -0.0063(14) -0.0194(15) 0.0092(16)
C84 0.0339(16) 0.0271(15) 0.0280(15) -0.0030(12) -0.0100(13) 0.0057(12)
C94 0.128(4) 0.098(4) 0.050(3) -0.048(3) -0.045(3) 0.073(3)
C104 0.054(2) 0.0394(18) 0.0262(15) -0.0094(13) -0.0189(15) 0.0159(16)
C114 0.052(2) 0.054(2) 0.0376(19) -0.0057(16) -0.0214(17) 0.0048(17)
C124 0.055(2) 0.044(2) 0.0400(19) -0.0065(16) -0.0200(17) 0.0009(17)
C134 0.060(3) 0.069(3) 0.062(3) -0.004(2) -0.026(2) -0.011(2)
C144 0.069(3) 0.069(3) 0.059(3) 0.003(2) -0.015(2) -0.024(2)
C154 0.078(3) 0.041(2) 0.043(2) 0.0015(17) -0.015(2) -0.011(2)
C164 0.061(2) 0.0352(19) 0.0375(18) -0.0061(15) -0.0194(17) 0.0032(16)
C174 0.055(2) 0.0328(17) 0.0318(17) -0.0109(14) -0.0173(16) 0.0055(15)
C184 0.062(3) 0.115(4) 0.053(3) 0.009(3) -0.034(2) -0.002(3)
C194 0.046(2) 0.045(2) 0.0310(17) -0.0031(15) -0.0146(15) 0.0139(16)
C204 0.063(3) 0.061(3) 0.054(2) 0.014(2) -0.026(2) 0.002(2)
C214 0.066(3) 0.043(2) 0.061(3) 0.0059(19) -0.027(2) 0.0030(19)
C224 0.081(3) 0.053(3) 0.089(4) 0.012(3) -0.029(3) -0.007(2)
C234 0.077(3) 0.051(3) 0.099(4) -0.015(3) -0.023(3) -0.009(2)
C244 0.077(3) 0.065(3) 0.068(3) -0.028(2) -0.027(2) -0.003(2)
C254 0.066(3) 0.048(2) 0.044(2) -0.0137(17) -0.0193(19) 0.0038(19)
C264 0.047(2) 0.0380(19) 0.0419(19) -0.0113(15) -0.0150(16) 0.0132(16)
C274 0.095(4) 0.123(5) 0.077(4) 0.059(3) -0.041(3) -0.024(4)
C284 0.060(2) 0.049(2) 0.0325(18) -0.0069(15) -0.0155(17) 0.0305(18)
N17 0.072(2) 0.052(2) 0.0417(18) -0.0050(15) -0.0177(17) 0.0065(17)
C17 0.054(2) 0.068(3) 0.0351(19) -0.0073(19) -0.0080(17) 0.010(2)
C27 0.056(2) 0.064(3) 0.0351(19) -0.0047(18) -0.0095(17) 0.021(2)
C37 0.065(3) 0.053(2) 0.050(2) -0.0038(19) -0.011(2) 0.008(2)
C47 0.055(2) 0.065(3) 0.064(3) -0.008(2) -0.023(2) 0.010(2)
C57 0.075(3) 0.052(3) 0.057(3) -0.011(2) -0.028(2) 0.024(2)
N27 0.074(3) 0.063(3) 0.102(3) -0.014(2) -0.025(2) -0.007(2)
C67 0.095(5) 0.077(4) 0.184(8) -0.052(5) -0.009(5) -0.013(4)
C77 0.082(5) 0.103(5) 0.215(9) -0.068(6) 0.006(5) -0.022(4)
C87 0.066(4) 0.113(6) 0.173(7) -0.047(5) -0.018(4) -0.006(4)
C97 0.096(5) 0.083(5) 0.191(8) -0.027(5) -0.047(5) 0.012(4)
C107 0.080(4) 0.064(4) 0.195(8) -0.015(4) -0.032(5) -0.007(3)
N3E 0.067(9) 0.076(8) 0.086(8) -0.007(6) -0.035(7) 0.001(6)
C11E 0.056(7) 0.063(7) 0.078(7) -0.016(5) -0.034(6) 0.014(6)
C12E 0.074(9) 0.086(7) 0.075(7) -0.023(6) -0.016(6) -0.006(7)
C13E 0.140(12) 0.106(8) 0.101(8) -0.044(6) -0.023(8) -0.015(7)
C14E 0.136(12) 0.100(9) 0.120(9) -0.037(6) -0.022(8) -0.002(8)
C15E 0.087(11) 0.078(7) 0.095(8) -0.002(6) -0.024(8) -0.006(7)
N3F 0.051(4) 0.067(4) 0.080(4) -0.008(3) -0.027(3) 0.005(3)
C11F 0.106(7) 0.073(5) 0.091(5) -0.010(4) -0.039(5) 0.027(5)
C12F 0.125(8) 0.119(6) 0.086(5) -0.024(5) -0.033(5) 0.050(5)
C13F 0.128(9) 0.148(7) 0.119(6) -0.062(5) -0.044(6) 0.021(6)
C14F 0.118(8) 0.127(7) 0.113(6) -0.046(5) -0.005(6) -0.020(6)
C15F 0.085(6) 0.088(5) 0.088(5) -0.014(4) 0.001(4) -0.023(5)
N18 0.076(3) 0.060(2) 0.060(2) 0.0020(19) -0.002(2) 0.009(2)
C18 0.081(4) 0.059(3) 0.082(4) 0.016(3) -0.015(3) 0.008(3)
C28 0.105(5) 0.037(3) 0.186(8) -0.016(4) 0.024(5) -0.001(3)
C38 0.135(6) 0.096(5) 0.102(5) -0.062(5) 0.030(5) -0.053(5)
C48 0.123(6) 0.114(6) 0.095(5) -0.007(4) -0.048(4) -0.061(5)
C58 0.055(3) 0.073(3) 0.107(4) 0.020(3) -0.025(3) -0.013(2)
N28 0.096(3) 0.071(3) 0.067(3) 0.009(2) -0.001(2) -0.002(3)
C68 0.060(3) 0.081(4) 0.088(4) 0.008(3) -0.006(3) -0.002(3)
C78 0.086(4) 0.096(4) 0.068(3) 0.016(3) -0.025(3) -0.013(3)
C88 0.114(5) 0.088(4) 0.069(3) 0.018(3) -0.022(3) -0.031(4)
C98 0.126(5) 0.086(4) 0.083(4) 0.014(3) -0.038(4) -0.031(4)
C108 0.146(6) 0.077(4) 0.065(3) 0.009(3) -0.030(4) -0.009(4)
N38 0.080(4) 0.103(4) 0.142(6) 0.048(4) 0.016(4) 0.009(3)
C118 0.141(8) 0.128(7) 0.111(6) 0.033(5) -0.059(6) 0.019(6)
C128 0.115(7) 0.188(9) 0.129(7) 0.006(7) -0.057(6) 0.039(7)
C138 0.069(4) 0.122(6) 0.162(8) 0.045(5) -0.054(5) -0.011(4)
C148 0.063(4) 0.109(5) 0.138(6) 0.019(4) -0.003(4) 0.012(3)
C158 0.067(4) 0.121(6) 0.167(8) -0.016(5) 0.008(4) 0.002(4)
N1G 0.195(11) 0.187(10) 0.182(12) -0.048(8) -0.046(8) 0.038(8)
C1G 0.179(11) 0.175(11) 0.176(13) -0.030(9) -0.037(9) 0.013(8)
C2G 0.181(12) 0.195(12) 0.209(13) -0.034(9) -0.069(9) 0.007(8)
C3G 0.148(10) 0.153(10) 0.175(12) -0.049(8) -0.063(8) -0.027(7)
C4G 0.139(10) 0.124(9) 0.133(11) -0.017(7) -0.039(8) -0.007(7)
C5G 0.162(11) 0.140(9) 0.144(12) -0.040(8) -0.048(9) -0.003(7)
N1H 0.140(7) 0.131(8) 0.105(7) -0.046(6) -0.046(6) 0.002(6)
C1H 0.098(7) 0.125(8) 0.120(9) -0.041(7) -0.003(6) -0.003(6)
C2H 0.108(8) 0.125(8) 0.165(10) -0.046(7) -0.053(7) -0.012(6)
C3H 0.132(8) 0.105(7) 0.110(8) -0.039(6) -0.040(7) -0.011(6)
C4H 0.120(8) 0.093(7) 0.135(10) -0.011(6) -0.018(7) 0.011(6)
C5H 0.102(7) 0.109(7) 0.129(9) -0.008(6) -0.055(7) -0.003(5)
N2G 0.131(7) 0.157(10) 0.138(8) -0.001(7) -0.048(6) 0.003(7)
C6G 0.122(8) 0.162(11) 0.141(9) -0.017(8) -0.034(7) 0.011(8)
C7G 0.146(9) 0.207(11) 0.123(8) -0.012(7) -0.029(6) 0.028(8)
C8G 0.126(7) 0.155(10) 0.133(8) -0.008(7) -0.027(7) 0.032(7)
C9G 0.121(7) 0.134(9) 0.111(7) -0.016(7) -0.021(6) 0.016(7)
C10G 0.113(8) 0.159(11) 0.121(8) 0.005(7) -0.033(6) -0.009(8)
N2H 0.140(9) 0.145(9) 0.159(8) -0.035(7) -0.029(7) -0.011(6)
C6H 0.145(10) 0.151(9) 0.151(9) -0.032(7) -0.036(7) -0.006(7)
C7H 0.150(9) 0.135(9) 0.148(8) -0.041(7) -0.055(7) -0.002(7)
C8H 0.146(9) 0.136(9) 0.136(8) -0.037(7) -0.025(7) 0.023(7)
C9H 0.175(10) 0.130(9) 0.140(9) -0.037(7) -0.054(7) 0.010(7)
C10H 0.124(9) 0.127(9) 0.155(8) -0.025(7) -0.042(7) -0.004(7)
N3G 0.154(8) 0.105(6) 0.108(6) -0.027(5) -0.044(6) 0.007(5)
C11G 0.106(7) 0.125(7) 0.096(5) -0.026(5) -0.026(5) 0.015(5)
C12G 0.101(6) 0.102(6) 0.101(6) -0.031(5) -0.045(5) 0.005(5)
C13G 0.156(9) 0.132(8) 0.123(7) -0.025(6) -0.057(7) 0.033(6)
C14G 0.128(7) 0.089(6) 0.119(6) -0.031(5) -0.049(6) 0.022(5)
C15G 0.153(9) 0.116(7) 0.112(7) -0.034(5) -0.049(6) 0.010(6)
N3H 0.122(8) 0.181(10) 0.106(7) -0.013(7) -0.039(6) -0.055(7)
C11H 0.109(8) 0.144(10) 0.094(8) 0.004(7) -0.038(6) -0.023(8)
C12H 0.073(6) 0.063(6) 0.062(5) -0.011(5) -0.034(4) -0.003(5)
C13H 0.060(5) 0.091(7) 0.058(5) -0.010(5) -0.017(4) -0.005(5)
C14H 0.074(6) 0.102(8) 0.074(6) -0.019(6) -0.028(5) -0.002(6)
C15H 0.094(7) 0.130(10) 0.095(7) -0.027(7) -0.029(6) -0.020(7)

loop_
_atom_type_symbol
_atom_type_description
_atom_type_scat_dispersion_real
_atom_type_scat_dispersion_imag
_atom_type_scat_source
C C 0.0033 0.0016 'International Tables Vol C Tables 4.2.6.8 and 6.1.1.4'
H H 0.0000 0.0000 'International Tables Vol C Tables 4.2.6.8 and 6.1.1.4'
Cu Cu 0.3201 1.2651 'International Tables Vol C Tables 4.2.6.8 and 6.1.1.4'
K K 0.2009 0.2494 'International Tables Vol C Tables 4.2.6.8 and 6.1.1.4'
N N 0.0061 0.0033 'International Tables Vol C Tables 4.2.6.8 and 6.1.1.4'
P P 0.1023 0.0942 'International Tables Vol C Tables 4.2.6.8 and 6.1.1.4'

loop_
_diffrn_orient_matrix_type
_diffrn_orient_matrix_UB_11
_diffrn_orient_matrix_UB_12
_diffrn_orient_matrix_UB_13
_diffrn_orient_matrix_UB_21
_diffrn_orient_matrix_UB_22
_diffrn_orient_matrix_UB_23
_diffrn_orient_matrix_UB_31
_diffrn_orient_matrix_UB_32
_diffrn_orient_matrix_UB_33
'Nonius RMAT' 0.0130507 -0.0171190 -0.0337351 0.0311833 -0.0370040 0.0163351 -0.0528194 -0.0276090 0.0128854

loop_
_geom_angle_atom_site_label_1
_geom_angle_atom_site_label_2
_geom_angle_atom_site_label_3
_geom_angle
_geom_angle_site_symmetry_1
_geom_angle_site_symmetry_3
_geom_angle_publ_flag
N32 Cu1 N21 134.58(11) . . ?
N32 Cu1 N11 125.74(11) . . ?
N21 Cu1 N11 99.68(10) . . ?
N31 Cu2 N12 136.95(12) 2 . ?
N31 Cu2 N22 123.61(11) 2 . ?
N12 Cu2 N22 99.26(11) . . ?
N15 K1 N3A 73.46(14) . . ?
N15 K1 N3B 74.3(5) . . ?
N15 K1 N25 158.01(11) . . ?
N3A K1 N25 86.53(15) . . ?
N3B K1 N25 88.0(5) . . ?
N15 K1 C61 122.51(11) . . ?
N3A K1 C61 120.84(18) . . ?
N3B K1 C61 110.3(4) . . ?
N25 K1 C61 75.51(10) . . ?
N15 K1 C51 113.18(12) . . ?
N3A K1 C51 95.75(19) . . ?
N3B K1 C51 84.9(4) . . ?
N25 K1 C51 77.19(10) . . ?
C61 K1 C51 25.69(12) . . ?
N15 K1 C22 93.04(10) . . ?
N3A K1 C22 134.69(19) . . ?
N3B K1 C22 146.1(4) . . ?
N25 K1 C22 94.73(9) . . ?
C61 K1 C22 103.09(11) . . ?
C51 K1 C22 128.76(11) . . ?
N15 K1 C32 90.98(10) . . ?
N3A K1 C32 110.57(19) . . ?
N3B K1 C32 122.1(4) . . ?
N25 K1 C32 87.53(9) . . ?
C61 K1 C32 124.01(11) . . ?
C51 K1 C32 148.72(11) . . ?
C22 K1 C32 24.85(9) . . ?
N15 K1 C71 105.35(10) . . ?
N3A K1 C71 135.64(19) . . ?
N3B K1 C71 124.1(4) . . ?
N25 K1 C71 95.28(9) . . ?
C61 K1 C71 23.30(10) . . ?
C51 K1 C71 42.62(11) . . ?
C22 K1 C71 89.44(9) . . ?
C32 K1 C71 113.79(10) . . ?
N15 K1 C55 21.10(9) . . ?
N3A K1 C55 61.15(14) . . ?
N3B K1 C55 65.8(5) . . ?
N25 K1 C55 138.03(11) . . ?
C61 K1 C55 142.92(11) . . ?
C51 K1 C55 128.45(12) . . ?
C22 K1 C55 91.00(10) . . ?
C32 K1 C55 80.60(11) . . ?
C71 K1 C55 126.37(10) . . ?
N15 K1 C41 90.34(11) . . ?
N3A K1 C41 87.95(19) . . ?
N3B K1 C41 76.4(4) . . ?
N25 K1 C41 98.14(9) . . ?
C61 K1 C41 41.99(11) . . ?
C51 K1 C41 22.89(10) . . ?
C22 K1 C41 136.16(10) . . ?
C32 K1 C41 161.01(10) . . ?
C71 K1 C41 47.84(10) . . ?
C55 K1 C41 106.05(11) . . ?
N4C K2 N16 100.38(19) . . ?
N4C K2 N26 83.3(2) . . ?
N16 K2 N26 175.65(14) . . ?
N16 K2 N3C 85.25(19) . . ?
N26 K2 N3C 90.9(2) . . ?
N16 K2 N3D 91.6(4) . . ?
N26 K2 N3D 84.7(4) . . ?
N16 K2 N4D 100.2(2) . . ?
N26 K2 N4D 82.8(3) . . ?
N4C K2 C152 110.8(3) . . ?
N16 K2 C152 94.41(10) . . ?
N26 K2 C152 86.37(12) . . ?
N3C K2 C152 72.96(17) . . ?
N3D K2 C152 70.7(4) . . ?
N4D K2 C152 124.4(3) . . ?
N4C K2 C142 90.7(2) . . ?
N16 K2 C142 111.85(11) . . ?
N26 K2 C142 70.20(12) . . ?
N3C K2 C142 91.41(16) . . ?
N3D K2 C142 87.5(4) . . ?
N4D K2 C142 103.4(3) . . ?
C152 K2 C142 24.09(10) . . ?
C191 P1 C101 109.65(15) . . ?
C191 P1 C11 109.65(14) . . ?
C101 P1 C11 112.74(14) . . ?
C191 P1 C281 108.92(14) . . ?
C101 P1 C281 108.74(15) . . ?
C11 P1 C281 107.04(15) . . ?
C81 N11 C11 104.3(2) . . ?
C81 N11 Cu1 127.1(2) . . ?
C11 N11 Cu1 125.9(2) . . ?
C171 N21 C101 105.1(3) . . ?
C171 N21 Cu1 125.3(2) . . ?
C101 N21 Cu1 127.4(2) . . ?
C261 N31 C191 104.1(2) . . ?
C261 N31 Cu2 120.4(2) . 2 ?
C191 N31 Cu2 135.3(2) . 2 ?
N11 C11 C21 113.0(3) . . ?
N11 C11 P1 121.7(2) . . ?
C21 C11 P1 125.1(2) . . ?
C11 C21 C31 104.9(3) . . ?
C11 C21 C91 129.1(3) . . ?
C31 C21 C91 125.9(3) . . ?
C41 C31 C21 134.4(3) . . ?
C41 C31 C81 119.4(3) . . ?
C21 C31 C81 106.2(3) . . ?
C51 C41 C31 119.4(4) . . ?
C51 C41 K1 64.1(3) . . ?
C31 C41 K1 91.5(2) . . ?
C51 C41 H41 120.3 . . ?
C31 C41 H41 120.3 . . ?
K1 C41 H41 114.0 . . ?
C41 C51 C61 120.9(4) . . ?
C41 C51 K1 93.0(3) . . ?
C61 C51 K1 76.5(3) . . ?
C41 C51 H51 119.6 . . ?
C61 C51 H51 119.6 . . ?
K1 C51 H51 100.6 . . ?
C71 C61 C51 122.0(4) . . ?
C71 C61 K1 91.9(3) . . ?
C51 C61 K1 77.8(3) . . ?
C71 C61 H61 119.0 . . ?
C51 C61 H61 119.0 . . ?
K1 C61 H61 100.6 . . ?
C61 C71 C81 117.9(4) . . ?
C61 C71 K1 64.8(3) . . ?
C81 C71 K1 92.0(2) . . ?
C61 C71 H71 121.1 . . ?
C81 C71 H71 121.1 . . ?
K1 C71 H71 112.3 . . ?
N11 C81 C71 128.1(3) . . ?
N11 C81 C31 111.5(3) . . ?
C71 C81 C31 120.4(3) . . ?
C21 C91 H91A 109.5 . . ?
C21 C91 H91B 109.5 . . ?
H91A C91 H91B 109.5 . . ?
C21 C91 H91C 109.5 . . ?
H91A C91 H91C 109.5 . . ?
H91B C91 H91C 109.5 . . ?
N21 C101 C111 112.6(3) . . ?
N21 C101 P1 119.9(2) . . ?
C111 C101 P1 127.1(3) . . ?
C101 C111 C121 104.0(3) . . ?
C101 C111 C181 130.0(4) . . ?
C121 C111 C181 126.0(3) . . ?
C171 C121 C111 107.6(3) . . ?
C171 C121 C131 118.4(4) . . ?
C111 C121 C131 134.0(4) . . ?
C141 C131 C121 117.9(5) . . ?
C141 C131 H131 121.0 . . ?
C121 C131 H131 121.0 . . ?
C131 C141 C151 122.7(4) . . ?
C131 C141 H141 118.6 . . ?
C151 C141 H141 118.6 . . ?
C161 C151 C141 121.2(5) . . ?
C161 C151 H151 119.4 . . ?
C141 C151 H151 119.4 . . ?
C151 C161 C171 117.6(5) . . ?
C151 C161 H161 121.2 . . ?
C171 C161 H161 121.2 . . ?
N21 C171 C121 110.7(3) . . ?
N21 C171 C161 127.1(4) . . ?
C121 C171 C161 122.1(3) . . ?
C111 C181 H18A 109.5 . . ?
C111 C181 H18B 109.5 . . ?
H18A C181 H18B 109.5 . . ?
C111 C181 H18C 109.5 . . ?
H18A C181 H18C 109.5 . . ?
H18B C181 H18C 109.5 . . ?
N31 C191 C201 113.3(3) . . ?
N31 C191 P1 123.0(2) . . ?
C201 C191 P1 123.6(2) . . ?
C191 C201 C211 104.9(3) . . ?
C191 C201 C271 128.5(3) . . ?
C211 C201 C271 126.6(3) . . ?
C201 C211 C221 133.8(3) . . ?
C201 C211 C261 106.5(3) . . ?
C221 C211 C261 119.7(3) . . ?
C231 C221 C211 117.8(3) . . ?
C231 C221 H221 121.1 . . ?
C211 C221 H221 121.1 . . ?
C221 C231 C241 122.3(4) . . ?
C221 C231 H231 118.9 . . ?
C241 C231 H231 118.9 . . ?
C251 C241 C231 121.6(4) . . ?
C251 C241 H241 119.2 . . ?
C231 C241 H241 119.2 . . ?
C241 C251 C261 117.7(3) . . ?
C241 C251 H251 121.2 . . ?
C261 C251 H251 121.2 . . ?
N31 C261 C251 127.9(3) . . ?
N31 C261 C211 111.3(3) . . ?
C251 C261 C211 120.8(3) . . ?
C201 C271 H27A 109.5 . . ?
C201 C271 H27B 109.5 . . ?
H27A C271 H27B 109.5 . . ?
C201 C271 H27C 109.5 . . ?
H27A C271 H27C 109.5 . . ?
H27B C271 H27C 109.5 . . ?
P1 C281 H28A 109.5 . . ?
P1 C281 H28B 109.5 . . ?
H28A C281 H28B 109.5 . . ?
P1 C281 H28C 109.5 . . ?
H28A C281 H28C 109.5 . . ?
H28B C281 H28C 109.5 . . ?
C192 P2 C12 111.17(15) . . ?
C192 P2 C102 108.86(16) . . ?
C12 P2 C102 112.00(15) . . ?
C192 P2 C282 109.74(15) . . ?
C12 P2 C282 106.89(16) . . ?
C102 P2 C282 108.11(17) . . ?
C82 N12 C12 104.4(3) . . ?
C82 N12 Cu2 125.9(2) . . ?
C12 N12 Cu2 128.1(2) . . ?
C172 N22 C102 105.0(3) . . ?
C172 N22 Cu2 129.1(2) . . ?
C102 N22 Cu2 125.5(2) . . ?
C262 N32 C192 104.1(2) . . ?
C262 N32 Cu1 122.0(2) . . ?
C192 N32 Cu1 133.8(2) . . ?
N12 C12 C22 113.5(3) . . ?
N12 C12 P2 117.5(2) . . ?
C22 C12 P2 128.6(2) . . ?
C12 C22 C32 104.6(3) . . ?
C12 C22 C92 131.1(3) . . ?
C32 C22 C92 124.3(3) . . ?
C12 C22 K1 108.5(2) . . ?
C32 C22 K1 82.3(2) . . ?
C92 C22 K1 81.1(2) . . ?
C42 C32 C22 134.4(4) . . ?
C42 C32 C82 119.3(4) . . ?
C22 C32 C82 106.3(3) . . ?
C42 C32 K1 89.3(3) . . ?
C22 C32 K1 72.8(2) . . ?
C82 C32 K1 110.3(2) . . ?
C52 C42 C32 119.0(4) . . ?
C52 C42 H42 120.5 . . ?
C32 C42 H42 120.5 . . ?
C42 C52 C62 121.0(4) . . ?
C42 C52 H52 119.5 . . ?
C62 C52 H52 119.5 . . ?
C72 C62 C52 121.5(4) . . ?
C72 C62 H62 119.2 . . ?
C52 C62 H62 119.2 . . ?
C62 C72 C82 118.3(4) . . ?
C62 C72 H72 120.9 . . ?
C82 C72 H72 120.9 . . ?
N12 C82 C72 127.9(4) . . ?
N12 C82 C32 111.2(3) . . ?
C72 C82 C32 120.8(4) . . ?
C22 C92 H92A 109.5 . . ?
C22 C92 H92B 109.5 . . ?
H92A C92 H92B 109.5 . . ?
C22 C92 H92C 109.5 . . ?
H92A C92 H92C 109.5 . . ?
H92B C92 H92C 109.5 . . ?
N22 C102 C112 112.7(3) . . ?
N22 C102 P2 121.2(3) . . ?
C112 C102 P2 126.1(3) . . ?
C102 C112 C122 105.2(3) . . ?
C102 C112 C182 129.4(4) . . ?
C122 C112 C182 125.4(4) . . ?
C172 C122 C132 119.6(3) . . ?
C172 C122 C112 106.2(3) . . ?
C132 C122 C112 134.2(4) . . ?
C142 C132 C122 119.1(4) . . ?
C142 C132 H132 120.4 . . ?
C122 C132 H132 120.4 . . ?
C132 C142 C152 120.7(4) . . ?
C132 C142 K2 94.1(3) . . ?
C152 C142 K2 76.8(3) . . ?
C132 C142 H142 119.6 . . ?
C152 C142 H142 119.6 . . ?
K2 C142 H142 99.2 . . ?
C162 C152 C142 121.5(3) . . ?
C162 C152 K2 93.7(2) . . ?
C142 C152 K2 79.1(3) . . ?
C162 C152 H152 119.3 . . ?
C142 C152 H152 119.3 . . ?
K2 C152 H152 97.3 . . ?
C152 C162 C172 118.6(4) . . ?
C152 C162 H162 120.7 . . ?
C172 C162 H162 120.7 . . ?
N22 C172 C162 128.7(3) . . ?
N22 C172 C122 110.9(3) . . ?
C162 C172 C122 120.4(3) . . ?
C112 C182 H18D 109.5 . . ?
C112 C182 H18E 109.5 . . ?
H18D C182 H18E 109.5 . . ?
C112 C182 H18F 109.5 . . ?
H18D C182 H18F 109.5 . . ?
H18E C182 H18F 109.5 . . ?
N32 C192 C202 113.3(3) . . ?
N32 C192 P2 122.0(2) . . ?
C202 C192 P2 124.4(2) . . ?
C192 C202 C212 104.8(3) . . ?
C192 C202 C272 128.6(3) . . ?
C212 C202 C272 126.5(3) . . ?
C222 C212 C202 134.4(3) . . ?
C222 C212 C262 119.4(3) . . ?
C202 C212 C262 106.2(3) . . ?
C232 C222 C212 118.8(4) . . ?
C232 C222 H222 120.6 . . ?
C212 C222 H222 120.6 . . ?
C222 C232 C242 121.6(4) . . ?
C222 C232 H232 119.2 . . ?
C242 C232 H232 119.2 . . ?
C252 C242 C232 121.1(4) . . ?
C252 C242 H242 119.5 . . ?
C232 C242 H242 119.5 . . ?
C242 C252 C262 118.3(4) . . ?
C242 C252 H252 120.9 . . ?
C262 C252 H252 120.9 . . ?
N32 C262 C252 127.5(3) . . ?
N32 C262 C212 111.6(3) . . ?
C252 C262 C212 120.8(3) . . ?
C202 C272 H27D 109.5 . . ?
C202 C272 H27E 109.5 . . ?
H27D C272 H27E 109.5 . . ?
C202 C272 H27F 109.5 . . ?
H27D C272 H27F 109.5 . . ?
H27E C272 H27F 109.5 . . ?
P2 C282 H28D 109.5 . . ?
P2 C282 H28E 109.5 . . ?
H28D C282 H28E 109.5 . . ?
P2 C282 H28F 109.5 . . ?
H28D C282 H28F 109.5 . . ?
H28E C282 H28F 109.5 . . ?
C15 N15 C55 116.2(4) . . ?
C15 N15 K1 123.0(2) . . ?
C55 N15 K1 109.2(3) . . ?
N15 C15 C25 123.3(4) . . ?
N15 C15 H15 118.4 . . ?
C25 C15 H15 118.4 . . ?
C35 C25 C15 118.1(5) . . ?
C35 C25 H25 121.0 . . ?
C15 C25 H25 121.0 . . ?
C45 C35 C25 120.5(5) . . ?
C45 C35 H35 119.7 . . ?
C25 C35 H35 119.7 . . ?
C35 C45 C55 117.6(5) . . ?
C35 C45 H45 121.2 . . ?
C55 C45 H45 121.2 . . ?
N15 C55 C45 124.3(5) . . ?
N15 C55 K1 49.7(2) . . ?
C45 C55 K1 150.6(3) . . ?
N15 C55 H55 117.8 . . ?
C45 C55 H55 117.8 . . ?
K1 C55 H55 76.1 . . ?
C65 N25 C105 115.7(3) . . ?
C65 N25 K1 135.4(3) . . ?
C105 N25 K1 108.9(2) . . ?
N25 C65 C75 124.5(4) . . ?
N25 C65 H65 117.7 . . ?
C75 C65 H65 117.7 . . ?
C85 C75 C65 118.1(4) . . ?
C85 C75 H75 121.0 . . ?
C65 C75 H75 121.0 . . ?
C75 C85 C95 119.2(4) . . ?
C75 C85 H85 120.4 . . ?
C95 C85 H85 120.4 . . ?
C105 C95 C85 118.5(4) . . ?
C105 C95 H95 120.7 . . ?
C85 C95 H95 120.7 . . ?
N25 C105 C95 124.0(4) . . ?
N25 C105 H105 118.0 . . ?
C95 C105 H105 118.0 . . ?
C11A N3A C15A 116.8(6) . . ?
C11A N3A K1 118.5(5) . . ?
C15A N3A K1 121.9(5) . . ?
N3A C11A C12A 124.8(7) . . ?
N3A C11A H11A 117.6 . . ?
C12A C11A H11A 117.6 . . ?
C13A C12A C11A 116.2(7) . . ?
C13A C12A H12A 121.9 . . ?
C11A C12A H12A 121.9 . . ?
C12A C13A C14A 121.0(7) . . ?
C12A C13A H13A 119.5 . . ?
C14A C13A H13A 119.5 . . ?
C13A C14A C15A 118.2(7) . . ?
C13A C14A H14A 120.9 . . ?
C15A C14A H14A 120.9 . . ?
N3A C15A C14A 122.9(7) . . ?
N3A C15A H15A 118.5 . . ?
C14A C15A H15A 118.5 . . ?
C11B N3B C15B 116.7(9) . . ?
C11B N3B K1 118.2(12) . . ?
C15B N3B K1 122.8(12) . . ?
N3B C11B C12B 123.3(10) . . ?
N3B C11B H11B 118.3 . . ?
C12B C11B H11B 118.3 . . ?
C13B C12B C11B 118.1(9) . . ?
C13B C12B H12B 120.9 . . ?
C11B C12B H12B 120.9 . . ?
C12B C13B C14B 120.3(9) . . ?
C12B C13B H13B 119.9 . . ?
C14B C13B H13B 119.9 . . ?
C13B C14B C15B 117.7(9) . . ?
C13B C14B H14B 121.2 . . ?
C15B C14B H14B 121.2 . . ?
N3B C15B C14B 123.9(10) . . ?
N3B C15B H15B 118.1 . . ?
C14B C15B H15B 118.1 . . ?
C56 N16 C16 116.9(4) . . ?
C56 N16 K2 121.1(3) . . ?
C16 N16 K2 121.6(3) . . ?
N16 C16 C26 123.7(4) . . ?
N16 C16 H16 118.1 . . ?
C26 C16 H16 118.1 . . ?
C16 C26 C36 117.8(4) . . ?
C16 C26 H26 121.1 . . ?
C36 C26 H26 121.1 . . ?
C46 C36 C26 119.2(4) . . ?
C46 C36 H36 120.4 . . ?
C26 C36 H36 120.4 . . ?
C56 C46 C36 118.6(4) . . ?
C56 C46 H46 120.7 . . ?
C36 C46 H46 120.7 . . ?
N16 C56 C46 123.6(4) . . ?
N16 C56 H56 118.2 . . ?
C46 C56 H56 118.2 . . ?
C66 N26 C106 116.9(5) . . ?
C66 N26 K2 115.2(4) . . ?
C106 N26 K2 118.8(4) . . ?
N26 C66 C76 124.1(5) . . ?
N26 C66 H66 118.0 . . ?
C76 C66 H66 118.0 . . ?
C86 C76 C66 117.8(5) . . ?
C86 C76 H76 121.1 . . ?
C66 C76 H76 121.1 . . ?
C76 C86 C96 120.4(5) . . ?
C76 C86 H86 119.8 . . ?
C96 C86 H86 119.8 . . ?
C86 C96 C106 118.0(6) . . ?
C86 C96 H96 121.0 . . ?
C106 C96 H96 121.0 . . ?
N26 C106 C96 122.9(6) . . ?
N26 C106 H106 118.6 . . ?
C96 C106 H106 118.6 . . ?
C11C N3C C15C 117.4(7) . . ?
C11C N3C K2 111.9(6) . . ?
C15C N3C K2 129.8(6) . . ?
N3C C11C C12C 123.2(7) . . ?
N3C C11C H11C 118.4 . . ?
C12C C11C H11C 118.4 . . ?
C13C C12C C11C 118.9(7) . . ?
C13C C12C H12C 120.6 . . ?
C11C C12C H12C 120.6 . . ?
C12C C13C C14C 120.4(7) . . ?
C12C C13C H13C 119.8 . . ?
C14C C13C H13C 119.8 . . ?
C13C C14C C15C 116.7(7) . . ?
C13C C14C H14C 121.7 . . ?
C15C C14C H14C 121.7 . . ?
N3C C15C C14C 123.5(7) . . ?
N3C C15C H15C 118.2 . . ?
C14C C15C H15C 118.2 . . ?
C11D N3D C15D 116.1(9) . . ?
C11D N3D K2 115.1(10) . . ?
C15D N3D K2 128.4(10) . . ?
N3D C11D C12D 124.2(9) . . ?
N3D C11D H11D 117.9 . . ?
C12D C11D H11D 117.9 . . ?
C13D C12D C11D 117.8(9) . . ?
C13D C12D H12D 121.1 . . ?
C11D C12D H12D 121.1 . . ?
C12D C13D C14D 119.6(9) . . ?
C12D C13D H13D 120.2 . . ?
C14D C13D H13D 120.2 . . ?
C15D C14D C13D 118.4(9) . . ?
C15D C14D H14D 120.8 . . ?
C13D C14D H14D 120.8 . . ?
N3D C15D C14D 124.0(9) . . ?
N3D C15D H15D 118.0 . . ?
C14D C15D H15D 118.0 . . ?
C20C N4C C16C 113.7(7) . . ?
C20C N4C K2 122.3(7) . . ?
C16C N4C K2 123.8(6) . . ?
N4C C16C C17C 125.3(8) . . ?
N4C C16C H16C 117.4 . . ?
C17C C16C H16C 117.4 . . ?
C18C C17C C16C 117.1(8) . . ?
C18C C17C H17C 121.5 . . ?
C16C C17C H17C 121.5 . . ?
C17C C18C C19C 121.2(8) . . ?
C17C C18C H18G 119.4 . . ?
C19C C18C H18G 119.4 . . ?
C18C C19C C20C 116.7(8) . . ?
C18C C19C H19C 121.6 . . ?
C20C C19C H19C 121.6 . . ?
N4C C20C C19C 126.0(8) . . ?
N4C C20C H20C 117.0 . . ?
C19C C20C H20C 117.0 . . ?
C16D N4D C20D 113.5(8) . . ?
C16D N4D K2 134.9(8) . . ?
C20D N4D K2 111.5(8) . . ?
N4D C16D C17D 125.6(9) . . ?
N4D C16D H16D 117.2 . . ?
C17D C16D H16D 117.2 . . ?
C18D C17D C16D 118.1(9) . . ?
C18D C17D H17D 121.0 . . ?
C16D C17D H17D 121.0 . . ?
C17D C18D C19D 119.4(8) . . ?
C17D C18D H18H 120.3 . . ?
C19D C18D H18H 120.3 . . ?
C18D C19D C20D 117.7(8) . . ?
C18D C19D H19D 121.2 . . ?
C20D C19D H19D 121.2 . . ?
N4D C20D C19D 125.8(9) . . ?
N4D C20D H20D 117.1 . . ?
C19D C20D H20D 117.1 . . ?
N14 Cu3 N13 132.32(10) 2_666 . ?
N14 Cu3 N23 126.60(11) 2_666 . ?
N13 Cu3 N23 100.62(10) . . ?
N33 Cu4 N24 133.92(11) . . ?
N33 Cu4 N34 126.85(11) . . ?
N24 Cu4 N34 99.02(11) . . ?
N3E K3 N17 108.7(4) . . ?
N3E K3 N27 91.8(4) . . ?
N17 K3 N27 91.15(11) . . ?
N17 K3 N3F 110.9(2) . . ?
N27 K3 N3F 86.9(2) . . ?
N3E K3 C83 122.2(4) . . ?
N17 K3 C83 123.58(10) . . ?
N27 K3 C83 108.62(11) . . ?
N3F K3 C83 122.2(2) . . ?
N3E K3 C33 95.1(4) . . ?
N17 K3 C33 145.22(10) . . ?
N27 K3 C33 113.56(11) . . ?
N3F K3 C33 95.2(2) . . ?
C83 K3 C33 27.11(9) . . ?
N3E K3 N13 128.5(4) . . ?
N17 K3 N13 102.13(9) . . ?
N27 K3 N13 128.13(10) . . ?
N3F K3 N13 131.2(2) . . ?
C83 K3 N13 26.01(8) . . ?
C33 K3 N13 43.48(8) . . ?
N3E K3 C11E 22.6(2) . . ?
N17 K3 C11E 87.5(3) . . ?
N27 K3 C11E 84.6(3) . . ?
C83 K3 C11E 144.7(3) . . ?
C33 K3 C11E 117.6(3) . . ?
N13 K3 C11E 144.9(3) . . ?
N3E K3 C13 105.5(4) . . ?
N17 K3 C13 107.40(9) . . ?
N27 K3 C13 148.36(11) . . ?
N3F K3 C13 109.0(2) . . ?
C83 K3 C13 39.75(8) . . ?
C33 K3 C13 40.03(8) . . ?
N13 K3 C13 24.24(7) . . ?
C11E K3 C13 120.7(3) . . ?
N3E K3 C73 131.1(4) . . ?
N17 K3 C73 120.07(10) . . ?
N27 K3 C73 84.93(11) . . ?
N3F K3 C73 128.5(2) . . ?
C83 K3 C73 24.45(9) . . ?
C33 K3 C73 44.36(10) . . ?
N13 K3 C73 45.03(8) . . ?
C11E K3 C73 150.6(3) . . ?
C13 K3 C73 63.69(8) . . ?
N3E K3 C67 80.1(4) . . ?
N17 K3 C67 112.02(12) . . ?
N27 K3 C67 21.60(10) . . ?
N3F K3 C67 74.7(2) . . ?
C83 K3 C67 99.67(12) . . ?
C33 K3 C67 96.42(12) . . ?
N13 K3 C67 124.35(11) . . ?
C11E K3 C67 80.6(3) . . ?
C13 K3 C67 135.85(11) . . ?
C73 K3 C67 79.58(11) . . ?
N3E K3 C23 87.8(4) . . ?
N17 K3 C23 129.17(10) . . ?
N27 K3 C23 137.31(11) . . ?
N3F K3 C23 90.1(2) . . ?
C83 K3 C23 41.18(9) . . ?
C33 K3 C23 24.53(9) . . ?
N13 K3 C23 41.25(7) . . ?
C11E K3 C23 107.5(3) . . ?
C13 K3 C23 23.70(8) . . ?
C73 K3 C23 64.29(9) . . ?
C67 K3 C23 118.16(11) . . ?
N38 K4 N18 96.17(18) . . ?
N38 K4 N28 79.59(14) . . ?
N18 K4 N28 88.68(12) . . ?
N38 K4 C214 146.93(17) . . ?
N18 K4 C214 114.01(12) . . ?
N28 K4 C214 87.58(12) . . ?
N38 K4 C264 147.32(19) . . ?
N18 K4 C264 112.59(11) . . ?
N28 K4 C264 114.85(11) . . ?
C214 K4 C264 27.27(10) . . ?
N38 K4 C224 120.57(17) . . ?
N18 K4 C224 133.93(14) . . ?
N28 K4 C224 73.35(13) . . ?
C214 K4 C224 26.63(12) . . ?
C264 K4 C224 46.99(12) . . ?
N38 K4 C254 121.59(19) . . ?
N18 K4 C254 130.29(11) . . ?
N28 K4 C254 126.27(11) . . ?
C214 K4 C254 46.49(11) . . ?
C264 K4 C254 26.07(10) . . ?
C224 K4 C254 53.11(13) . . ?
N38 K4 C234 103.25(19) . . ?
N18 K4 C234 158.03(14) . . ?
N28 K4 C234 84.87(13) . . ?
C214 K4 C234 44.85(13) . . ?
C264 K4 C234 52.69(12) . . ?
C224 K4 C234 24.43(13) . . ?
C254 K4 C234 44.42(12) . . ?
N38 K4 C244 103.86(19) . . ?
N18 K4 C244 154.81(12) . . ?
N28 K4 C244 109.66(13) . . ?
C214 K4 C244 52.25(12) . . ?
C264 K4 C244 44.48(11) . . ?
C224 K4 C244 44.04(14) . . ?
C254 K4 C244 24.53(11) . . ?
C234 K4 C244 25.00(12) . . ?
N38 K4 C58 104.88(19) . . ?
N18 K4 C58 20.86(10) . . ?
N28 K4 C58 72.16(12) . . ?
C214 K4 C58 99.84(12) . . ?
C264 K4 C58 107.45(11) . . ?
C224 K4 C58 115.00(14) . . ?
C254 K4 C58 131.47(11) . . ?
C234 K4 C58 139.36(14) . . ?
C244 K4 C58 151.00(13) . . ?
N38 K4 C158 20.98(15) . . ?
N18 K4 C158 78.74(14) . . ?
N28 K4 C158 67.83(14) . . ?
C214 K4 C158 152.56(13) . . ?
C264 K4 C158 168.01(15) . . ?
C224 K4 C158 127.99(14) . . ?
C254 K4 C158 142.57(15) . . ?
C234 K4 C158 117.65(15) . . ?
C244 K4 C158 123.60(16) . . ?
C58 K4 C158 84.54(15) . . ?
C193 P3 C103 110.11(15) . . ?
C193 P3 C13 108.60(15) . . ?
C103 P3 C13 112.84(14) . . ?
C193 P3 C283 110.09(14) . . ?
C103 P3 C283 108.29(15) . . ?
C13 P3 C283 106.85(15) . . ?
C83 N13 C13 104.5(3) . . ?
C83 N13 Cu3 127.8(2) . . ?
C13 N13 Cu3 127.5(2) . . ?
C83 N13 K3 68.44(17) . . ?
C13 N13 K3 88.23(17) . . ?
Cu3 N13 K3 105.95(10) . . ?
C173 N23 C103 104.4(3) . . ?
C173 N23 Cu3 126.7(2) . . ?
C103 N23 Cu3 127.3(2) . . ?
C263 N33 C193 103.9(2) . . ?
C263 N33 Cu4 120.47(19) . . ?
C193 N33 Cu4 135.6(2) . . ?
N13 C13 C23 113.2(3) . . ?
N13 C13 P3 119.7(2) . . ?
C23 C13 P3 126.8(2) . . ?
N13 C13 K3 67.53(16) . . ?
C23 C13 K3 80.31(19) . . ?
P3 C13 K3 123.87(14) . . ?
C13 C23 C33 104.6(3) . . ?
C13 C23 C93 130.8(3) . . ?
C33 C23 C93 124.5(3) . . ?
C13 C23 K3 75.99(18) . . ?
C33 C23 K3 65.05(18) . . ?
C93 C23 K3 123.0(2) . . ?
C43 C33 C23 134.0(3) . . ?
C43 C33 C83 119.5(3) . . ?
C23 C33 C83 106.5(3) . . ?
C43 C33 K3 103.2(2) . . ?
C23 C33 K3 90.4(2) . . ?
C83 C33 K3 68.66(18) . . ?
C53 C43 C33 119.2(4) . . ?
C53 C43 H43 120.4 . . ?
C33 C43 H43 120.4 . . ?
C43 C53 C63 121.0(4) . . ?
C43 C53 H53 119.5 . . ?
C63 C53 H53 119.5 . . ?
C73 C63 C53 122.0(4) . . ?
C73 C63 H63 119.0 . . ?
C53 C63 H63 119.0 . . ?
C63 C73 C83 117.6(4) . . ?
C63 C73 K3 101.3(3) . . ?
C83 C73 K3 58.9(2) . . ?
C63 C73 H73 121.2 . . ?
C83 C73 H73 121.2 . . ?
K3 C73 H73 108.0 . . ?
N13 C83 C73 128.1(3) . . ?
N13 C83 C33 111.2(3) . . ?
C73 C83 C33 120.7(3) . . ?
N13 C83 K3 85.55(18) . . ?
C73 C83 K3 96.6(2) . . ?
C33 C83 K3 84.2(2) . . ?
C23 C93 H93A 109.5 . . ?
C23 C93 H93B 109.5 . . ?
H93A C93 H93B 109.5 . . ?
C23 C93 H93C 109.5 . . ?
H93A C93 H93C 109.5 . . ?
H93B C93 H93C 109.5 . . ?
N23 C103 C113 113.2(3) . . ?
N23 C103 P3 118.7(2) . . ?
C113 C103 P3 127.9(2) . . ?
C103 C113 C123 104.6(3) . . ?
C103 C113 C183 131.4(3) . . ?
C123 C113 C183 124.0(3) . . ?
C133 C123 C113 133.9(3) . . ?
C133 C123 C173 119.2(3) . . ?
C113 C123 C173 106.9(3) . . ?
C143 C133 C123 119.7(3) . . ?
C143 C133 H133 120.2 . . ?
C123 C133 H133 120.2 . . ?
C133 C143 C153 120.8(3) . . ?
C133 C143 H143 119.6 . . ?
C153 C143 H143 119.6 . . ?
C163 C153 C143 121.5(4) . . ?
C163 C153 H153 119.3 . . ?
C143 C153 H153 119.3 . . ?
C153 C163 C173 118.5(4) . . ?
C153 C163 H163 120.7 . . ?
C173 C163 H163 120.7 . . ?
N23 C173 C163 128.7(3) . . ?
N23 C173 C123 110.9(3) . . ?
C163 C173 C123 120.3(3) . . ?
C113 C183 H18I 109.5 . . ?
C113 C183 H18J 109.5 . . ?
H18I C183 H18J 109.5 . . ?
C113 C183 H18K 109.5 . . ?
H18I C183 H18K 109.5 . . ?
H18J C183 H18K 109.5 . . ?
N33 C193 C203 113.2(3) . . ?
N33 C193 P3 122.2(2) . . ?
C203 C193 P3 124.6(2) . . ?
C193 C203 C213 104.9(3) . . ?
C193 C203 C273 128.3(3) . . ?
C213 C203 C273 126.8(3) . . ?
C223 C213 C263 119.9(3) . . ?
C223 C213 C203 134.0(3) . . ?
C263 C213 C203 106.1(3) . . ?
C233 C223 C213 118.4(3) . . ?
C233 C223 H223 120.8 . . ?
C213 C223 H223 120.8 . . ?
C223 C233 C243 121.5(3) . . ?
C223 C233 H233 119.2 . . ?
C243 C233 H233 119.2 . . ?
C253 C243 C233 121.9(3) . . ?
C253 C243 H243 119.1 . . ?
C233 C243 H243 119.1 . . ?
C243 C253 C263 117.7(3) . . ?
C243 C253 H253 121.2 . . ?
C263 C253 H253 121.2 . . ?
N33 C263 C253 127.6(3) . . ?
N33 C263 C213 111.8(3) . . ?
C253 C263 C213 120.6(3) . . ?
C203 C273 H27G 109.5 . . ?
C203 C273 H27H 109.5 . . ?
H27G C273 H27H 109.5 . . ?
C203 C273 H27I 109.5 . . ?
H27G C273 H27I 109.5 . . ?
H27H C273 H27I 109.5 . . ?
P3 C283 H28G 109.5 . . ?
P3 C283 H28H 109.5 . . ?
H28G C283 H28H 109.5 . . ?
P3 C283 H28I 109.5 . . ?
H28G C283 H28I 109.5 . . ?
H28H C283 H28I 109.5 . . ?
C14 P4 C104 109.90(16) . . ?
C14 P4 C194 110.13(16) . . ?
C104 P4 C194 111.93(16) . . ?
C14 P4 C284 108.64(15) . . ?
C104 P4 C284 108.37(17) . . ?
C194 P4 C284 107.79(18) . . ?
C84 N14 C14 104.1(2) . . ?
C84 N14 Cu3 120.45(19) . 2_666 ?
C14 N14 Cu3 135.4(2) . 2_666 ?
C174 N24 C104 105.2(3) . . ?
C174 N24 Cu4 126.1(2) . . ?
C104 N24 Cu4 127.0(2) . . ?
C264 N34 C194 104.9(3) . . ?
C264 N34 Cu4 127.7(2) . . ?
C194 N34 Cu4 127.0(2) . . ?
N14 C14 C24 113.2(3) . . ?
N14 C14 P4 121.8(2) . . ?
C24 C14 P4 124.9(2) . . ?
C14 C24 C34 104.8(3) . . ?
C14 C24 C94 128.2(3) . . ?
C34 C24 C94 127.0(3) . . ?
C44 C34 C24 134.7(3) . . ?
C44 C34 C84 119.0(3) . . ?
C24 C34 C84 106.3(3) . . ?
C54 C44 C34 119.3(3) . . ?
C54 C44 H44 120.3 . . ?
C34 C44 H44 120.3 . . ?
C44 C54 C64 121.4(3) . . ?
C44 C54 H54 119.3 . . ?
C64 C54 H54 119.3 . . ?
C74 C64 C54 121.5(3) . . ?
C74 C64 H64 119.3 . . ?
C54 C64 H64 119.3 . . ?
C64 C74 C84 117.7(3) . . ?
C64 C74 H74 121.1 . . ?
C84 C74 H74 121.1 . . ?
N14 C84 C74 127.4(3) . . ?
N14 C84 C34 111.6(3) . . ?
C74 C84 C34 121.0(3) . . ?
C24 C94 H94A 109.5 . . ?
C24 C94 H94B 109.5 . . ?
H94A C94 H94B 109.5 . . ?
C24 C94 H94C 109.5 . . ?
H94A C94 H94C 109.5 . . ?
H94B C94 H94C 109.5 . . ?
N24 C104 C114 112.6(3) . . ?
N24 C104 P4 118.7(3) . . ?
C114 C104 P4 128.5(2) . . ?
C104 C114 C124 104.8(3) . . ?
C104 C114 C184 130.9(4) . . ?
C124 C114 C184 124.3(4) . . ?
C134 C124 C114 134.1(4) . . ?
C134 C124 C174 119.2(3) . . ?
C114 C124 C174 106.6(3) . . ?
C144 C134 C124 118.6(4) . . ?
C144 C134 H134 120.7 . . ?
C124 C134 H134 120.7 . . ?
C134 C144 C154 121.5(4) . . ?
C134 C144 H144 119.3 . . ?
C154 C144 H144 119.3 . . ?
C164 C154 C144 121.6(4) . . ?
C164 C154 H154 119.2 . . ?
C144 C154 H154 119.2 . . ?
C154 C164 C174 118.3(4) . . ?
C154 C164 H164 120.9 . . ?
C174 C164 H164 120.9 . . ?
N24 C174 C164 128.4(3) . . ?
N24 C174 C124 110.8(3) . . ?
C164 C174 C124 120.8(3) . . ?
C114 C184 H18L 109.5 . . ?
C114 C184 H18M 109.5 . . ?
H18L C184 H18M 109.5 . . ?
C114 C184 H18N 109.5 . . ?
H18L C184 H18N 109.5 . . ?
H18M C184 H18N 109.5 . . ?
N34 C194 C204 112.6(3) . . ?
N34 C194 P4 119.3(3) . . ?
C204 C194 P4 127.9(3) . . ?
C194 C204 C214 104.8(3) . . ?
C194 C204 C274 130.5(4) . . ?
C214 C204 C274 124.7(4) . . ?
C204 C214 C224 133.9(4) . . ?
C204 C214 C264 106.4(4) . . ?
C224 C214 C264 119.6(4) . . ?
C204 C214 K4 108.3(3) . . ?
C224 C214 K4 81.4(3) . . ?
C264 C214 K4 77.0(2) . . ?
C234 C224 C214 119.7(5) . . ?
C234 C224 K4 82.8(3) . . ?
C214 C224 K4 72.0(3) . . ?
C234 C224 H224 120.2 . . ?
C214 C224 H224 120.2 . . ?
K4 C224 H224 115.7 . . ?
C224 C234 C244 120.7(5) . . ?
C224 C234 K4 72.8(3) . . ?
C244 C234 K4 78.7(3) . . ?
C224 C234 H234 119.6 . . ?
C244 C234 H234 119.6 . . ?
K4 C234 H234 119.9 . . ?
C254 C244 C234 121.5(4) . . ?
C254 C244 K4 74.1(2) . . ?
C234 C244 K4 76.3(3) . . ?
C254 C244 H244 119.3 . . ?
C234 C244 H244 119.3 . . ?
K4 C244 H244 121.5 . . ?
C244 C254 C264 118.6(4) . . ?
C244 C254 K4 81.4(3) . . ?
C264 C254 K4 70.4(2) . . ?
C244 C254 H254 120.7 . . ?
C264 C254 H254 120.7 . . ?
K4 C254 H254 118.4 . . ?
N34 C264 C254 128.8(3) . . ?
N34 C264 C214 111.3(3) . . ?
C254 C264 C214 119.9(4) . . ?
N34 C264 K4 108.3(2) . . ?
C254 C264 K4 83.5(2) . . ?
C214 C264 K4 75.8(2) . . ?
C204 C274 H27J 109.5 . . ?
C204 C274 H27K 109.5 . . ?
H27J C274 H27K 109.5 . . ?
C204 C274 H27L 109.5 . . ?
H27J C274 H27L 109.5 . . ?
H27K C274 H27L 109.5 . . ?
P4 C284 H28J 109.5 . . ?
P4 C284 H28K 109.5 . . ?
H28J C284 H28K 109.5 . . ?
P4 C284 H28L 109.5 . . ?
H28J C284 H28L 109.5 . . ?
H28K C284 H28L 109.5 . . ?
C57 N17 C17 115.9(3) . . ?
C57 N17 K3 123.1(2) . . ?
C17 N17 K3 121.0(3) . . ?
N17 C17 C27 123.8(4) . . ?
N17 C17 H17 118.1 . . ?
C27 C17 H17 118.1 . . ?
C37 C27 C17 118.2(3) . . ?
C37 C27 H27 120.9 . . ?
C17 C27 H27 120.9 . . ?
C27 C37 C47 119.2(4) . . ?
C27 C37 H37 120.4 . . ?
C47 C37 H37 120.4 . . ?
C57 C47 C37 118.5(4) . . ?
C57 C47 H47 120.7 . . ?
C37 C47 H47 120.7 . . ?
N17 C57 C47 124.3(4) . . ?
N17 C57 H57 117.8 . . ?
C47 C57 H57 117.8 . . ?
C67 N27 C107 115.0(4) . . ?
C67 N27 K3 106.8(3) . . ?
C107 N27 K3 137.6(3) . . ?
N27 C67 C77 124.5(5) . . ?
N27 C67 K3 51.6(3) . . ?
C77 C67 K3 173.0(3) . . ?
N27 C67 H67 117.8 . . ?
C77 C67 H67 117.8 . . ?
K3 C67 H67 66.5 . . ?
C87 C77 C67 118.8(5) . . ?
C87 C77 H77 120.6 . . ?
C67 C77 H77 120.6 . . ?
C77 C87 C97 118.8(5) . . ?
C77 C87 H87 120.6 . . ?
C97 C87 H87 120.6 . . ?
C87 C97 C107 118.2(5) . . ?
C87 C97 H97 120.9 . . ?
C107 C97 H97 120.9 . . ?
N27 C107 C97 124.6(5) . . ?
N27 C107 H107 117.7 . . ?
C97 C107 H107 117.7 . . ?
C11E N3E C15E 117.4(9) . . ?
C11E N3E K3 105.1(10) . . ?
C15E N3E K3 137.4(11) . . ?
N3E C11E C12E 124.1(9) . . ?
N3E C11E K3 52.3(9) . . ?
C12E C11E K3 175.6(10) . . ?
N3E C11E H11E 118.0 . . ?
C12E C11E H11E 118.0 . . ?
K3 C11E H11E 65.7 . . ?
C13E C12E C11E 116.5(9) . . ?
C13E C12E H12E 121.8 . . ?
C11E C12E H12E 121.8 . . ?
C12E C13E C14E 121.4(9) . . ?
C12E C13E H13E 119.3 . . ?
C14E C13E H13E 119.3 . . ?
C13E C14E C15E 117.9(9) . . ?
C13E C14E H14E 121.0 . . ?
C15E C14E H14E 121.0 . . ?
N3E C15E C14E 122.7(9) . . ?
N3E C15E H15E 118.7 . . ?
C14E C15E H15E 118.7 . . ?
C11F N3F C15F 116.3(7) . . ?
C11F N3F K3 112.8(6) . . ?
C15F N3F K3 130.8(6) . . ?
N3F C11F C12F 124.7(7) . . ?
N3F C11F H11F 117.7 . . ?
C12F C11F H11F 117.7 . . ?
C13F C12F C11F 116.6(7) . . ?
C13F C12F H12F 121.7 . . ?
C11F C12F H12F 121.7 . . ?
C12F C13F C14F 120.9(7) . . ?
C12F C13F H13F 119.5 . . ?
C14F C13F H13F 119.5 . . ?
C13F C14F C15F 117.9(7) . . ?
C13F C14F H14F 121.0 . . ?
C15F C14F H14F 121.0 . . ?
N3F C15F C14F 123.6(7) . . ?
N3F C15F H15F 118.2 . . ?
C14F C15F H15F 118.2 . . ?
C58 N18 C18 118.5(4) . . ?
C58 N18 K4 110.4(3) . . ?
C18 N18 K4 121.3(3) . . ?
N18 C18 C28 121.4(5) . . ?
N18 C18 H18 119.3 . . ?
C28 C18 H18 119.3 . . ?
C38 C28 C18 117.1(5) . . ?
C38 C28 H28 121.4 . . ?
C18 C28 H28 121.4 . . ?
C48 C38 C28 120.4(5) . . ?
C48 C38 H38 119.8 . . ?
C28 C38 H38 119.8 . . ?
C38 C48 C58 119.3(5) . . ?
C38 C48 H48 120.4 . . ?
C58 C48 H48 120.4 . . ?
N18 C58 C48 123.3(5) . . ?
N18 C58 K4 48.7(3) . . ?
C48 C58 K4 153.0(3) . . ?
N18 C58 H58 118.3 . . ?
C48 C58 H58 118.3 . . ?
K4 C58 H58 75.9 . . ?
C68 N28 C108 116.0(4) . . ?
C68 N28 K4 134.0(3) . . ?
C108 N28 K4 110.0(3) . . ?
N28 C68 C78 123.6(5) . . ?
N28 C68 H68 118.2 . . ?
C78 C68 H68 118.2 . . ?
C88 C78 C68 118.8(4) . . ?
C88 C78 H78 120.6 . . ?
C68 C78 H78 120.6 . . ?
C98 C88 C78 119.1(5) . . ?
C98 C88 H88 120.4 . . ?
C78 C88 H88 120.4 . . ?
C88 C98 C108 118.4(5) . . ?
C88 C98 H98 120.8 . . ?
C108 C98 H98 120.8 . . ?
N28 C108 C98 124.0(5) . . ?
N28 C108 H108 118.0 . . ?
C98 C108 H108 118.0 . . ?
C118 N38 C158 115.6(5) . . ?
C118 N38 K4 125.9(5) . . ?
C158 N38 K4 113.3(5) . . ?
N38 C118 C128 123.4(6) . . ?
N38 C118 H118 118.3 . . ?
C128 C118 H118 118.3 . . ?
C138 C128 C118 117.9(6) . . ?
C138 C128 H128 121.0 . . ?
C118 C128 H128 121.0 . . ?
C128 C138 C148 121.1(6) . . ?
C128 C138 H138 119.5 . . ?
C148 C138 H138 119.5 . . ?
C138 C148 C158 117.1(6) . . ?
C138 C148 H148 121.5 . . ?
C158 C148 H148 121.5 . . ?
N38 C158 C148 124.9(6) . . ?
N38 C158 K4 45.7(3) . . ?
C148 C158 K4 159.3(4) . . ?
N38 C158 H158 117.6 . . ?
C148 C158 H158 117.6 . . ?
K4 C158 H158 75.1 . . ?
C1G N1G C5G 117.9(9) . . ?
N1G C1G C2G 121.3(9) . . ?
N1G C1G H1G 119.3 . . ?
C2G C1G H1G 119.3 . . ?
C3G C2G C1G 118.7(9) . . ?
C3G C2G H2G 120.6 . . ?
C1G C2G H2G 120.6 . . ?
C2G C3G C4G 122.1(9) . . ?
C2G C3G H3G 119.0 . . ?
C4G C3G H3G 119.0 . . ?
C3G C4G C5G 116.0(9) . . ?
C3G C4G H4G 122.0 . . ?
C5G C4G H4G 122.0 . . ?
N1G C5G C4G 124.0(9) . . ?
N1G C5G H5G 118.0 . . ?
C4G C5G H5G 118.0 . . ?
C1H N1H C5H 117.3(8) . . ?
N1H C1H C2H 121.7(8) . . ?
N1H C1H H1H 119.2 . . ?
C2H C1H H1H 119.2 . . ?
C3H C2H C1H 118.9(8) . . ?
C3H C2H H2H 120.6 . . ?
C1H C2H H2H 120.6 . . ?
C2H C3H C4H 121.5(8) . . ?
C2H C3H H3H 119.2 . . ?
C4H C3H H3H 119.2 . . ?
C3H C4H C5H 116.8(8) . . ?
C3H C4H H4H 121.6 . . ?
C5H C4H H4H 121.6 . . ?
N1H C5H C4H 123.8(8) . . ?
N1H C5H H5H 118.1 . . ?
C4H C5H H5H 118.1 . . ?
C6G N2G C10G 117.3(9) . . ?
N2G C6G C7G 123.0(9) . . ?
N2G C6G H6G 118.5 . . ?
C7G C6G H6G 118.5 . . ?
C8G C7G C6G 118.3(9) . . ?
C8G C7G H7G 120.9 . . ?
C6G C7G H7G 120.9 . . ?
C7G C8G C9G 120.4(9) . . ?
C7G C8G H8G 119.8 . . ?
C9G C8G H8G 119.8 . . ?
C8G C9G C10G 118.0(8) . . ?
C8G C9G H9G 121.0 . . ?
C10G C9G H9G 121.0 . . ?
N2G C10G C9G 123.1(9) . . ?
N2G C10G H10G 118.5 . . ?
C9G C10G H10G 118.5 . . ?
C6H N2H C10H 118.6(9) . . ?
N2H C6H C7H 123.4(9) . . ?
N2H C6H H6H 118.3 . . ?
C7H C6H H6H 118.3 . . ?
C8H C7H C6H 116.8(9) . . ?
C8H C7H H7H 121.6 . . ?
C6H C7H H7H 121.6 . . ?
C9H C8H C7H 121.3(9) . . ?
C9H C8H H8H 119.3 . . ?
C7H C8H H8H 119.3 . . ?
C8H C9H C10H 119.0(9) . . ?
C8H C9H H9H 120.5 . . ?
C10H C9H H9H 120.5 . . ?
N2H C10H C9H 120.9(9) . . ?
N2H C10H H10H 119.6 . . ?
C9H C10H H10H 119.6 . . ?
C11G N3G C15G 116.4(7) . . ?
N3G C11G C12G 123.0(7) . . ?
N3G C11G H11G 118.5 . . ?
C12G C11G H11G 118.5 . . ?
C13G C12G C11G 117.9(7) . . ?
C13G C12G H12G 121.1 . . ?
C11G C12G H12G 121.1 . . ?
C14G C13G C12G 121.0(8) . . ?
C14G C13G H13G 119.5 . . ?
C12G C13G H13G 119.5 . . ?
C13G C14G C15G 117.5(7) . . ?
C13G C14G H14G 121.2 . . ?
C15G C14G H14G 121.2 . . ?
N3G C15G C14G 124.2(8) . . ?
N3G C15G H15G 117.9 . . ?
C14G C15G H15G 117.9 . . ?
C11H N3H C15H 116.5(8) . . ?
N3H C11H C12H 124.0(9) . . ?
N3H C11H H11H 118.0 . . ?
C12H C11H H11H 118.0 . . ?
C13H C12H C11H 117.7(8) . . ?
C13H C12H C13H 91.1(7) . 2_665 ?
C11H C12H C13H 150.4(8) . 2_665 ?
C13H C12H H12H 121.2 . . ?
C11H C12H H12H 121.2 . . ?
C13H C12H H12H 30.9 2_665 . ?
C12H C13H C14H 120.7(8) . . ?
C12H C13H H13H 119.6 . . ?
C14H C13H H13H 119.6 . . ?
C12H C13H H13H 31.6 2_665 . ?
C13H C14H C15H 118.1(8) . . ?
C13H C14H H14H 121.0 . . ?
C15H C14H H14H 121.0 . . ?
N3H C15H C14H 122.9(8) . . ?
N3H C15H H15H 118.5 . . ?
C14H C15H H15H 118.5 . . ?

loop_
_geom_bond_atom_site_label_1
_geom_bond_atom_site_label_2
_geom_bond_distance
_geom_bond_site_symmetry_2
_geom_bond_publ_flag
Cu1 N32 1.926(3) . ?
Cu1 N21 1.960(3) . ?
Cu1 N11 2.000(3) . ?
Cu2 N31 1.933(2) 2 ?
Cu2 N12 1.976(3) . ?
Cu2 N22 2.007(3) . ?
K1 N15 2.813(4) . ?
K1 N3A 2.831(6) . ?
K1 N3B 2.906(19) . ?
K1 N25 2.980(3) . ?
K1 C61 3.139(6) . ?
K1 C51 3.156(5) . ?
K1 C22 3.225(4) . ?
K1 C32 3.345(4) . ?
K1 C71 3.466(5) . ?
K1 C55 3.484(5) . ?
K1 C41 3.503(5) . ?
K2 N4C 2.837(8) . ?
K2 N16 2.838(4) . ?
K2 N26 2.874(5) . ?
K2 N3C 2.885(7) . ?
K2 N3D 2.926(15) . ?
K2 N4D 2.940(11) . ?
K2 C152 3.329(4) . ?
K2 C142 3.358(5) . ?
P1 C191 1.770(3) . ?
P1 C101 1.781(3) . ?
P1 C11 1.782(3) . ?
P1 C281 1.801(3) . ?
N11 C81 1.366(4) . ?
N11 C11 1.380(4) . ?
N21 C171 1.372(4) . ?
N21 C101 1.382(4) . ?
N31 C261 1.372(4) . ?
N31 C191 1.385(4) . ?
C11 C21 1.395(4) . ?
C21 C31 1.414(5) . ?
C21 C91 1.505(5) . ?
C31 C41 1.407(5) . ?
C31 C81 1.419(5) . ?
C41 C51 1.364(6) . ?
C41 H41 0.9500 . ?
C51 C61 1.400(6) . ?
C51 H51 0.9500 . ?
C61 C71 1.372(6) . ?
C61 H61 0.9500 . ?
C71 C81 1.412(5) . ?
C71 H71 0.9500 . ?
C91 H91A 0.9800 . ?
C91 H91B 0.9800 . ?
C91 H91C 0.9800 . ?
C101 C111 1.402(4) . ?
C111 C121 1.424(6) . ?
C111 C181 1.498(6) . ?
C121 C171 1.399(6) . ?
C121 C131 1.431(5) . ?
C131 C141 1.371(8) . ?
C131 H131 0.9500 . ?
C141 C151 1.384(8) . ?
C141 H141 0.9500 . ?
C151 C161 1.365(6) . ?
C151 H151 0.9500 . ?
C161 C171 1.415(5) . ?
C161 H161 0.9500 . ?
C181 H18A 0.9800 . ?
C181 H18B 0.9800 . ?
C181 H18C 0.9800 . ?
C191 C201 1.392(4) . ?
C201 C211 1.413(4) . ?
C201 C271 1.498(4) . ?
C211 C221 1.413(5) . ?
C211 C261 1.419(4) . ?
C221 C231 1.368(5) . ?
C221 H221 0.9500 . ?
C231 C241 1.386(6) . ?
C231 H231 0.9500 . ?
C241 C251 1.376(5) . ?
C241 H241 0.9500 . ?
C251 C261 1.402(5) . ?
C251 H251 0.9500 . ?
C271 H27A 0.9800 . ?
C271 H27B 0.9800 . ?
C271 H27C 0.9800 . ?
C281 H28A 0.9800 . ?
C281 H28B 0.9800 . ?
C281 H28C 0.9800 . ?
P2 C192 1.769(3) . ?
P2 C12 1.782(3) . ?
P2 C102 1.788(3) . ?
P2 C282 1.797(4) . ?
N12 C82 1.370(5) . ?
N12 C12 1.378(4) . ?
N22 C172 1.364(4) . ?
N22 C102 1.371(4) . ?
N32 C262 1.369(4) . ?
N32 C192 1.382(4) . ?
C12 C22 1.398(5) . ?
C22 C32 1.418(5) . ?
C22 C92 1.507(5) . ?
C32 C42 1.417(5) . ?
C32 C82 1.425(5) . ?
C42 C52 1.367(7) . ?
C42 H42 0.9500 . ?
C52 C62 1.418(7) . ?
C52 H52 0.9500 . ?
C62 C72 1.369(6) . ?
C62 H62 0.9500 . ?
C72 C82 1.405(5) . ?
C72 H72 0.9500 . ?
C92 H92A 0.9800 . ?
C92 H92B 0.9800 . ?
C92 H92C 0.9800 . ?
C102 C112 1.378(5) . ?
C112 C122 1.418(5) . ?
C112 C182 1.504(6) . ?
C122 C172 1.404(5) . ?
C122 C132 1.415(6) . ?
C132 C142 1.369(6) . ?
C132 H132 0.9500 . ?
C142 C152 1.396(6) . ?
C142 H142 0.9500 . ?
C152 C162 1.373(5) . ?
C152 H152 0.9500 . ?
C162 C172 1.402(4) . ?
C162 H162 0.9500 . ?
C182 H18D 0.9800 . ?
C182 H18E 0.9800 . ?
C182 H18F 0.9800 . ?
C192 C202 1.397(4) . ?
C202 C212 1.416(5) . ?
C202 C272 1.487(5) . ?
C212 C222 1.409(5) . ?
C212 C262 1.421(5) . ?
C222 C232 1.369(6) . ?
C222 H222 0.9500 . ?
C232 C242 1.398(6) . ?
C232 H232 0.9500 . ?
C242 C252 1.380(5) . ?
C242 H242 0.9500 . ?
C252 C262 1.399(5) . ?
C252 H252 0.9500 . ?
C272 H27D 0.9800 . ?
C272 H27E 0.9800 . ?
C272 H27F 0.9800 . ?
C282 H28D 0.9800 . ?
C282 H28E 0.9800 . ?
C282 H28F 0.9800 . ?
N15 C15 1.324(5) . ?
N15 C55 1.329(5) . ?
C15 C25 1.374(5) . ?
C15 H15 0.9500 . ?
C25 C35 1.354(6) . ?
C25 H25 0.9500 . ?
C35 C45 1.343(6) . ?
C35 H35 0.9500 . ?
C45 C55 1.365(6) . ?
C45 H45 0.9500 . ?
C55 H55 0.9500 . ?
N25 C65 1.333(4) . ?
N25 C105 1.337(4) . ?
C65 C75 1.375(5) . ?
C65 H65 0.9500 . ?
C75 C85 1.363(5) . ?
C75 H75 0.9500 . ?
C85 C95 1.374(5) . ?
C85 H85 0.9500 . ?
C95 C105 1.368(4) . ?
C95 H95 0.9500 . ?
C105 H105 0.9500 . ?
N3A C11A 1.307(6) . ?
N3A C15A 1.314(6) . ?
C11A C12A 1.382(6) . ?
C11A H11A 0.9500 . ?
C12A C13A 1.342(7) . ?
C12A H12A 0.9500 . ?
C13A C14A 1.349(7) . ?
C13A H13A 0.9500 . ?
C14A C15A 1.370(6) . ?
C14A H14A 0.9500 . ?
C15A H15A 0.9500 . ?
N3B C11B 1.315(7) . ?
N3B C15B 1.324(7) . ?
C11B C12B 1.374(7) . ?
C11B H11B 0.9500 . ?
C12B C13B 1.347(7) . ?
C12B H12B 0.9500 . ?
C13B C14B 1.351(7) . ?
C13B H13B 0.9500 . ?
C14B C15B 1.365(7) . ?
C14B H14B 0.9500 . ?
C15B H15B 0.9500 . ?
N16 C56 1.320(4) . ?
N16 C16 1.324(4) . ?
C16 C26 1.366(5) . ?
C16 H16 0.9500 . ?
C26 C36 1.369(5) . ?
C26 H26 0.9500 . ?
C36 C46 1.362(5) . ?
C36 H36 0.9500 . ?
C46 C56 1.358(5) . ?
C46 H46 0.9500 . ?
C56 H56 0.9500 . ?
N26 C66 1.306(5) . ?
N26 C106 1.329(6) . ?
C66 C76 1.368(5) . ?
C66 H66 0.9500 . ?
C76 C86 1.340(6) . ?
C76 H76 0.9500 . ?
C86 C96 1.351(6) . ?
C86 H86 0.9500 . ?
C96 C106 1.370(6) . ?
C96 H96 0.9500 . ?
C106 H106 0.9500 . ?
N3C C11C 1.296(6) . ?
N3C C15C 1.322(6) . ?
C11C C12C 1.358(6) . ?
C11C H11C 0.9500 . ?
C12C C13C 1.332(7) . ?
C12C H12C 0.9500 . ?
C13C C14C 1.359(7) . ?
C13C H13C 0.9500 . ?
C14C C15C 1.370(7) . ?
C14C H14C 0.9500 . ?
C15C H15C 0.9500 . ?
N3D C11D 1.315(7) . ?
N3D C15D 1.321(7) . ?
C11D C12D 1.377(7) . ?
C11D H11D 0.9500 . ?
C12D C13D 1.344(7) . ?
C12D H12D 0.9500 . ?
C13D C14D 1.361(7) . ?
C13D H13D 0.9500 . ?
C14D C15D 1.357(7) . ?
C14D H14D 0.9500 . ?
C15D H15D 0.9500 . ?
N4C C20C 1.324(7) . ?
N4C C16C 1.335(7) . ?
C16C C17C 1.380(7) . ?
C16C H16C 0.9500 . ?
C17C C18C 1.342(7) . ?
C17C H17C 0.9500 . ?
C18C C19C 1.351(7) . ?
C18C H18G 0.9500 . ?
C19C C20C 1.375(7) . ?
C19C H19C 0.9500 . ?
C20C H20C 0.9500 . ?
N4D C16D 1.321(7) . ?
N4D C20D 1.333(7) . ?
C16D C17D 1.378(7) . ?
C16D H16D 0.9500 . ?
C17D C18D 1.348(7) . ?
C17D H17D 0.9500 . ?
C18D C19D 1.357(7) . ?
C18D H18H 0.9500 . ?
C19D C20D 1.371(7) . ?
C19D H19D 0.9500 . ?
C20D H20D 0.9500 . ?
Cu3 N14 1.940(2) 2_666 ?
Cu3 N13 1.976(3) . ?
Cu3 N23 1.991(3) . ?
Cu4 N33 1.920(2) . ?
Cu4 N24 1.967(3) . ?
Cu4 N34 2.004(3) . ?
K3 N3E 2.713(17) . ?
K3 N17 2.746(3) . ?
K3 N27 2.788(4) . ?
K3 N3F 2.832(9) . ?
K3 C83 2.906(3) . ?
K3 C33 3.104(3) . ?
K3 N13 3.115(3) . ?
K3 C11E 3.309(15) . ?
K3 C13 3.369(3) . ?
K3 C73 3.370(4) . ?
K3 C67 3.407(6) . ?
K3 C23 3.423(3) . ?
K4 N38 2.683(6) . ?
K4 N18 2.746(4) . ?
K4 N28 2.907(4) . ?
K4 C214 3.002(4) . ?
K4 C264 3.018(4) . ?
K4 C224 3.121(5) . ?
K4 C254 3.182(4) . ?
K4 C234 3.242(5) . ?
K4 C244 3.271(5) . ?
K4 C58 3.425(6) . ?
K4 C158 3.442(6) . ?
P3 C193 1.761(3) . ?
P3 C103 1.778(3) . ?
P3 C13 1.789(3) . ?
P3 C283 1.793(3) . ?
N13 C83 1.370(4) . ?
N13 C13 1.384(4) . ?
N23 C173 1.367(4) . ?
N23 C103 1.388(4) . ?
N33 C263 1.368(4) . ?
N33 C193 1.389(4) . ?
C13 C23 1.396(4) . ?
C23 C33 1.421(5) . ?
C23 C93 1.504(5) . ?
C33 C43 1.403(5) . ?
C33 C83 1.422(5) . ?
C43 C53 1.358(6) . ?
C43 H43 0.9500 . ?
C53 C63 1.402(7) . ?
C53 H53 0.9500 . ?
C63 C73 1.371(6) . ?
C63 H63 0.9500 . ?
C73 C83 1.404(5) . ?
C73 H73 0.9500 . ?
C93 H93A 0.9800 . ?
C93 H93B 0.9800 . ?
C93 H93C 0.9800 . ?
C103 C113 1.395(4) . ?
C113 C123 1.412(5) . ?
C113 C183 1.509(5) . ?
C123 C133 1.408(5) . ?
C123 C173 1.423(5) . ?
C133 C143 1.362(5) . ?
C133 H133 0.9500 . ?
C143 C153 1.409(6) . ?
C143 H143 0.9500 . ?
C153 C163 1.369(5) . ?
C153 H153 0.9500 . ?
C163 C173 1.406(5) . ?
C163 H163 0.9500 . ?
C183 H18I 0.9800 . ?
C183 H18J 0.9800 . ?
C183 H18K 0.9800 . ?
C193 C203 1.392(4) . ?
C203 C213 1.418(5) . ?
C203 C273 1.505(4) . ?
C213 C223 1.406(5) . ?
C213 C263 1.417(4) . ?
C223 C233 1.363(5) . ?
C223 H223 0.9500 . ?
C233 C243 1.400(5) . ?
C233 H233 0.9500 . ?
C243 C253 1.367(5) . ?
C243 H243 0.9500 . ?
C253 C263 1.410(4) . ?
C253 H253 0.9500 . ?
C273 H27G 0.9800 . ?
C273 H27H 0.9800 . ?
C273 H27I 0.9800 . ?
C283 H28G 0.9800 . ?
C283 H28H 0.9800 . ?
C283 H28I 0.9800 . ?
P4 C14 1.769(3) . ?
P4 C104 1.784(4) . ?
P4 C194 1.789(4) . ?
P4 C284 1.795(3) . ?
N14 C84 1.363(4) . ?
N14 C14 1.381(4) . ?
N24 C174 1.357(5) . ?
N24 C104 1.386(4) . ?
N34 C264 1.357(5) . ?
N34 C194 1.377(4) . ?
C14 C24 1.392(4) . ?
C24 C34 1.411(4) . ?
C24 C94 1.495(5) . ?
C34 C44 1.408(4) . ?
C34 C84 1.417(4) . ?
C44 C54 1.367(5) . ?
C44 H44 0.9500 . ?
C54 C64 1.388(6) . ?
C54 H54 0.9500 . ?
C64 C74 1.386(5) . ?
C64 H64 0.9500 . ?
C74 C84 1.405(4) . ?
C74 H74 0.9500 . ?
C94 H94A 0.9800 . ?
C94 H94B 0.9800 . ?
C94 H94C 0.9800 . ?
C104 C114 1.390(5) . ?
C114 C124 1.418(5) . ?
C114 C184 1.508(5) . ?
C124 C134 1.409(6) . ?
C124 C174 1.421(5) . ?
C134 C144 1.371(6) . ?
C134 H134 0.9500 . ?
C144 C154 1.398(6) . ?
C144 H144 0.9500 . ?
C154 C164 1.364(6) . ?
C154 H154 0.9500 . ?
C164 C174 1.403(5) . ?
C164 H164 0.9500 . ?
C184 H18L 0.9800 . ?
C184 H18M 0.9800 . ?
C184 H18N 0.9800 . ?
C194 C204 1.402(6) . ?
C204 C214 1.408(6) . ?
C204 C274 1.513(6) . ?
C214 C224 1.415(6) . ?
C214 C264 1.419(5) . ?
C224 C234 1.351(7) . ?
C224 H224 0.9500 . ?
C234 C244 1.410(7) . ?
C234 H234 0.9500 . ?
C244 C254 1.374(6) . ?
C244 H244 0.9500 . ?
C254 C264 1.407(5) . ?
C254 H254 0.9500 . ?
C274 H27J 0.9800 . ?
C274 H27K 0.9800 . ?
C274 H27L 0.9800 . ?
C284 H28J 0.9800 . ?
C284 H28K 0.9800 . ?
C284 H28L 0.9800 . ?
N17 C57 1.322(4) . ?
N17 C17 1.337(4) . ?
C17 C27 1.370(5) . ?
C17 H17 0.9500 . ?
C27 C37 1.359(5) . ?
C27 H27 0.9500 . ?
C37 C47 1.366(4) . ?
C37 H37 0.9500 . ?
C47 C57 1.359(5) . ?
C47 H47 0.9500 . ?
C57 H57 0.9500 . ?
N27 C67 1.310(5) . ?
N27 C107 1.315(5) . ?
C67 C77 1.361(6) . ?
C67 H67 0.9500 . ?
C77 C87 1.339(6) . ?
C77 H77 0.9500 . ?
C87 C97 1.346(6) . ?
C87 H87 0.9500 . ?
C97 C107 1.363(6) . ?
C97 H97 0.9500 . ?
C107 H107 0.9500 . ?
N3E C11E 1.315(7) . ?
N3E C15E 1.325(7) . ?
C11E C12E 1.374(7) . ?
C11E H11E 0.9500 . ?
C12E C13E 1.350(7) . ?
C12E H12E 0.9500 . ?
C13E C14E 1.350(7) . ?
C13E H13E 0.9500 . ?
C14E C15E 1.366(7) . ?
C14E H14E 0.9500 . ?
C15E H15E 0.9500 . ?
N3F C11F 1.311(6) . ?
N3F C15F 1.319(6) . ?
C11F C12F 1.381(6) . ?
C11F H11F 0.9500 . ?
C12F C13F 1.346(7) . ?
C12F H12F 0.9500 . ?
C13F C14F 1.347(7) . ?
C13F H13F 0.9500 . ?
C14F C15F 1.370(7) . ?
C14F H14F 0.9500 . ?
C15F H15F 0.9500 . ?
N18 C58 1.301(5) . ?
N18 C18 1.318(5) . ?
C18 C28 1.385(6) . ?
C18 H18 0.9500 . ?
C28 C38 1.359(6) . ?
C28 H28 0.9500 . ?
C38 C48 1.324(6) . ?
C38 H38 0.9500 . ?
C48 C58 1.330(6) . ?
C48 H48 0.9500 . ?
C58 H58 0.9500 . ?
N28 C68 1.321(5) . ?
N28 C108 1.328(5) . ?
C68 C78 1.371(5) . ?
C68 H68 0.9500 . ?
C78 C88 1.353(5) . ?
C78 H78 0.9500 . ?
C88 C98 1.353(5) . ?
C88 H88 0.9500 . ?
C98 C108 1.367(5) . ?
C98 H98 0.9500 . ?
C108 H108 0.9500 . ?
N38 C118 1.305(6) . ?
N38 C158 1.342(6) . ?
C118 C128 1.402(6) . ?
C118 H118 0.9500 . ?
C128 C138 1.331(6) . ?
C128 H128 0.9500 . ?
C138 C148 1.351(6) . ?
C138 H138 0.9500 . ?
C148 C158 1.362(6) . ?
C148 H148 0.9500 . ?
C158 H158 0.9500 . ?
N1G C1G 1.318(7) . ?
N1G C5G 1.334(7) . ?
C1G C2G 1.374(7) . ?
C1G H1G 0.9500 . ?
C2G C3G 1.341(7) . ?
C2G H2G 0.9500 . ?
C3G C4G 1.343(7) . ?
C3G H3G 0.9500 . ?
C4G C5G 1.367(7) . ?
C4G H4G 0.9500 . ?
C5G H5G 0.9500 . ?
N1H C1H 1.319(7) . ?
N1H C5H 1.339(7) . ?
C1H C2H 1.372(7) . ?
C1H H1H 0.9500 . ?
C2H C3H 1.338(7) . ?
C2H H2H 0.9500 . ?
C3H C4H 1.339(7) . ?
C3H H3H 0.9500 . ?
C4H C5H 1.363(7) . ?
C4H H4H 0.9500 . ?
C5H H5H 0.9500 . ?
N2G C6G 1.305(7) . ?
N2G C10G 1.328(7) . ?
C6G C7G 1.378(7) . ?
C6G H6G 0.9500 . ?
C7G C8G 1.330(7) . ?
C7G H7G 0.9500 . ?
C8G C9G 1.353(7) . ?
C8G H8G 0.9500 . ?
C9G C10G 1.359(7) . ?
C9G H9G 0.9500 . ?
C10G H10G 0.9500 . ?
N2H C6H 1.311(7) . ?
N2H C10H 1.325(7) . ?
C6H C7H 1.371(7) . ?
C6H H6H 0.9500 . ?
C7H C8H 1.339(7) . ?
C7H H7H 0.9500 . ?
C8H C9H 1.339(7) . ?
C8H H8H 0.9500 . ?
C9H C10H 1.370(7) . ?
C9H H9H 0.9500 . ?
C10H H10H 0.9500 . ?
N3G C11G 1.315(6) . ?
N3G C15G 1.342(7) . ?
C11G C12G 1.377(7) . ?
C11G H11G 0.9500 . ?
C12G C13G 1.351(7) . ?
C12G H12G 0.9500 . ?
C13G C14G 1.341(7) . ?
C13G H13G 0.9500 . ?
C14G C15G 1.350(7) . ?
C14G H14G 0.9500 . ?
C15G H15G 0.9500 . ?
N3H C11H 1.316(7) . ?
N3H C15H 1.322(7) . ?
C11H C12H 1.367(7) . ?
C11H H11H 0.9500 . ?
C12H C13H 1.335(7) . ?
C12H C13H 1.950(14) 2_665 ?
C12H H12H 0.9500 . ?
C13H C14H 1.343(7) . ?
C13H H13H 0.9500 . ?
C14H C15H 1.372(7) . ?
C14H H14H 0.9500 . ?
C15H H15H 0.9500 . ?

loop_
_geom_torsion_atom_site_label_1
_geom_torsion_atom_site_label_2
_geom_torsion_atom_site_label_3
_geom_torsion_atom_site_label_4
_geom_torsion
_geom_torsion_site_symmetry_1
_geom_torsion_site_symmetry_2
_geom_torsion_site_symmetry_3
_geom_torsion_site_symmetry_4
_geom_torsion_publ_flag
C81 N11 C11 C21 1.0(4) . . . . ?
Cu1 N11 C11 C21 -161.6(2) . . . . ?
C81 N11 C11 P1 177.3(2) . . . . ?
Cu1 N11 C11 P1 14.7(4) . . . . ?
C191 P1 C11 N11 140.4(2) . . . . ?
C101 P1 C11 N11 17.9(3) . . . . ?
C281 P1 C11 N11 -101.6(3) . . . . ?
C191 P1 C11 C21 -43.8(3) . . . . ?
C101 P1 C11 C21 -166.3(3) . . . . ?
C281 P1 C11 C21 74.2(3) . . . . ?
N11 C11 C21 C31 -0.6(4) . . . . ?
P1 C11 C21 C31 -176.8(2) . . . . ?
N11 C11 C21 C91 177.8(4) . . . . ?
P1 C11 C21 C91 1.6(5) . . . . ?
C11 C21 C31 C41 -177.9(4) . . . . ?
C91 C21 C31 C41 3.6(7) . . . . ?
C11 C21 C31 C81 0.1(4) . . . . ?
C91 C21 C31 C81 -178.4(4) . . . . ?
C21 C31 C41 C51 177.2(4) . . . . ?
C81 C31 C41 C51 -0.6(6) . . . . ?
C21 C31 C41 K1 -121.9(4) . . . . ?
C81 C31 C41 K1 60.4(3) . . . . ?
C31 C41 C51 C61 0.1(8) . . . . ?
K1 C41 C51 C61 -76.0(5) . . . . ?
C31 C41 C51 K1 76.2(4) . . . . ?
C41 C51 C61 C71 0.8(8) . . . . ?
K1 C51 C61 C71 -84.5(5) . . . . ?
C41 C51 C61 K1 85.3(5) . . . . ?
C51 C61 C71 C81 -1.3(7) . . . . ?
K1 C61 C71 C81 -78.1(4) . . . . ?
C51 C61 C71 K1 76.8(5) . . . . ?
C11 N11 C81 C71 177.8(4) . . . . ?
Cu1 N11 C81 C71 -19.9(5) . . . . ?
C11 N11 C81 C31 -0.9(4) . . . . ?
Cu1 N11 C81 C31 161.4(2) . . . . ?
C61 C71 C81 N11 -177.8(4) . . . . ?
K1 C71 C81 N11 119.8(3) . . . . ?
C61 C71 C81 C31 0.9(6) . . . . ?
K1 C71 C81 C31 -61.5(3) . . . . ?
C41 C31 C81 N11 178.9(3) . . . . ?
C21 C31 C81 N11 0.5(4) . . . . ?
C41 C31 C81 C71 0.0(6) . . . . ?
C21 C31 C81 C71 -178.3(3) . . . . ?
C171 N21 C101 C111 -0.3(3) . . . . ?
Cu1 N21 C101 C111 -163.9(2) . . . . ?
C171 N21 C101 P1 -173.5(2) . . . . ?
Cu1 N21 C101 P1 23.0(4) . . . . ?
C191 P1 C101 N21 -160.0(2) . . . . ?
C11 P1 C101 N21 -37.5(3) . . . . ?
C281 P1 C101 N21 81.0(3) . . . . ?
C191 P1 C101 C111 27.9(3) . . . . ?
C11 P1 C101 C111 150.4(3) . . . . ?
C281 P1 C101 C111 -91.1(3) . . . . ?
N21 C101 C111 C121 0.7(4) . . . . ?
P1 C101 C111 C121 173.2(2) . . . . ?
N21 C101 C111 C181 -176.6(4) . . . . ?
P1 C101 C111 C181 -4.0(6) . . . . ?
C101 C111 C121 C171 -0.7(4) . . . . ?
C181 C111 C121 C171 176.6(4) . . . . ?
C101 C111 C121 C131 -178.0(4) . . . . ?
C181 C111 C121 C131 -0.6(7) . . . . ?
C171 C121 C131 C141 0.7(6) . . . . ?
C111 C121 C131 C141 177.7(4) . . . . ?
C121 C131 C141 C151 1.3(8) . . . . ?
C131 C141 C151 C161 -1.1(8) . . . . ?
C141 C151 C161 C171 -1.1(6) . . . . ?
C101 N21 C171 C121 -0.2(4) . . . . ?
Cu1 N21 C171 C121 163.8(2) . . . . ?
C101 N21 C171 C161 -178.8(3) . . . . ?
Cu1 N21 C171 C161 -14.8(5) . . . . ?
C111 C121 C171 N21 0.6(4) . . . . ?
C131 C121 C171 N21 178.3(3) . . . . ?
C111 C121 C171 C161 179.3(3) . . . . ?
C131 C121 C171 C161 -3.0(5) . . . . ?
C151 C161 C171 N21 -178.4(4) . . . . ?
C151 C161 C171 C121 3.1(5) . . . . ?
C261 N31 C191 C201 0.0(4) . . . . ?
Cu2 N31 C191 C201 173.9(3) 2 . . . ?
C261 N31 C191 P1 176.7(3) . . . . ?
Cu2 N31 C191 P1 -9.4(5) 2 . . . ?
C101 P1 C191 N31 -113.9(3) . . . . ?
C11 P1 C191 N31 121.8(3) . . . . ?
C281 P1 C191 N31 5.0(3) . . . . ?
C101 P1 C191 C201 62.4(3) . . . . ?
C11 P1 C191 C201 -61.8(3) . . . . ?
C281 P1 C191 C201 -178.7(3) . . . . ?
N31 C191 C201 C211 0.8(4) . . . . ?
P1 C191 C201 C211 -175.8(2) . . . . ?
N31 C191 C201 C271 178.5(3) . . . . ?
P1 C191 C201 C271 1.9(5) . . . . ?
C191 C201 C211 C221 178.2(4) . . . . ?
C271 C201 C211 C221 0.4(7) . . . . ?
C191 C201 C211 C261 -1.3(4) . . . . ?
C271 C201 C211 C261 -179.0(4) . . . . ?
C201 C211 C221 C231 -179.6(5) . . . . ?
C261 C211 C221 C231 -0.2(7) . . . . ?
C211 C221 C231 C241 -2.0(9) . . . . ?
C221 C231 C241 C251 2.0(10) . . . . ?
C231 C241 C251 C261 0.4(9) . . . . ?
C191 N31 C261 C251 178.4(4) . . . . ?
Cu2 N31 C261 C251 3.3(6) 2 . . . ?
C191 N31 C261 C211 -0.8(4) . . . . ?
Cu2 N31 C261 C211 -175.9(2) 2 . . . ?
C241 C251 C261 N31 178.3(5) . . . . ?
C241 C251 C261 C211 -2.6(7) . . . . ?
C201 C211 C261 N31 1.3(4) . . . . ?
C221 C211 C261 N31 -178.2(4) . . . . ?
C201 C211 C261 C251 -177.9(4) . . . . ?
C221 C211 C261 C251 2.6(6) . . . . ?
C82 N12 C12 C22 0.2(4) . . . . ?
Cu2 N12 C12 C22 166.0(2) . . . . ?
C82 N12 C12 P2 173.1(3) . . . . ?
Cu2 N12 C12 P2 -21.0(4) . . . . ?
C192 P2 C12 N12 165.9(2) . . . . ?
C102 P2 C12 N12 43.9(3) . . . . ?
C282 P2 C12 N12 -74.3(3) . . . . ?
C192 P2 C12 C22 -22.3(4) . . . . ?
C102 P2 C12 C22 -144.3(3) . . . . ?
C282 P2 C12 C22 97.4(3) . . . . ?
N12 C12 C22 C32 -0.4(4) . . . . ?
P2 C12 C22 C32 -172.5(3) . . . . ?
N12 C12 C22 C92 -179.5(4) . . . . ?
P2 C12 C22 C92 8.5(6) . . . . ?
N12 C12 C22 K1 86.2(3) . . . . ?
P2 C12 C22 K1 -85.8(3) . . . . ?
C12 C22 C32 C42 178.5(5) . . . . ?
C92 C22 C32 C42 -2.3(7) . . . . ?
K1 C22 C32 C42 71.3(5) . . . . ?
C12 C22 C32 C82 0.5(4) . . . . ?
C92 C22 C32 C82 179.7(4) . . . . ?
K1 C22 C32 C82 -106.7(3) . . . . ?
C12 C22 C32 K1 107.2(3) . . . . ?
C92 C22 C32 K1 -73.6(3) . . . . ?
C22 C32 C42 C52 -177.9(5) . . . . ?
C82 C32 C42 C52 -0.1(7) . . . . ?
K1 C32 C42 C52 -113.1(5) . . . . ?
C32 C42 C52 C62 -1.3(8) . . . . ?
C42 C52 C62 C72 1.1(9) . . . . ?
C52 C62 C72 C82 0.6(9) . . . . ?
C12 N12 C82 C72 179.5(4) . . . . ?
Cu2 N12 C82 C72 13.3(6) . . . . ?
C12 N12 C82 C32 0.2(4) . . . . ?
Cu2 N12 C82 C32 -166.0(3) . . . . ?
C62 C72 C82 N12 178.7(5) . . . . ?
C62 C72 C82 C32 -2.0(7) . . . . ?
C42 C32 C82 N12 -178.8(4) . . . . ?
C22 C32 C82 N12 -0.5(4) . . . . ?
K1 C32 C82 N12 -77.8(3) . . . . ?
C42 C32 C82 C72 1.8(6) . . . . ?
C22 C32 C82 C72 -179.9(4) . . . . ?
K1 C32 C82 C72 102.8(4) . . . . ?
C172 N22 C102 C112 -0.5(5) . . . . ?
Cu2 N22 C102 C112 173.0(3) . . . . ?
C172 N22 C102 P2 -178.6(3) . . . . ?
Cu2 N22 C102 P2 -5.1(4) . . . . ?
C192 P2 C102 N22 -154.0(3) . . . . ?
C12 P2 C102 N22 -30.7(4) . . . . ?
C282 P2 C102 N22 86.9(3) . . . . ?
C192 P2 C102 C112 28.2(5) . . . . ?
C12 P2 C102 C112 151.6(4) . . . . ?
C282 P2 C102 C112 -90.9(4) . . . . ?
N22 C102 C112 C122 0.1(6) . . . . ?
P2 C102 C112 C122 178.1(3) . . . . ?
N22 C102 C112 C182 -176.6(7) . . . . ?
P2 C102 C112 C182 1.3(10) . . . . ?
C102 C112 C122 C172 0.3(6) . . . . ?
C182 C112 C122 C172 177.3(7) . . . . ?
C102 C112 C122 C132 -178.7(6) . . . . ?
C182 C112 C122 C132 -1.8(11) . . . . ?
C172 C122 C132 C142 1.6(8) . . . . ?
C112 C122 C132 C142 -179.5(6) . . . . ?
C122 C132 C142 C152 0.1(9) . . . . ?
C122 C132 C142 K2 77.1(6) . . . . ?
C132 C142 C152 C162 -0.9(7) . . . . ?
K2 C142 C152 C162 -87.7(3) . . . . ?
C132 C142 C152 K2 86.9(5) . . . . ?
C142 C152 C162 C172 -0.1(6) . . . . ?
K2 C152 C162 C172 -79.6(3) . . . . ?
C102 N22 C172 C162 -178.1(3) . . . . ?
Cu2 N22 C172 C162 8.7(5) . . . . ?
C102 N22 C172 C122 0.7(4) . . . . ?
Cu2 N22 C172 C122 -172.5(3) . . . . ?
C152 C162 C172 N22 -179.5(3) . . . . ?
C152 C162 C172 C122 1.7(5) . . . . ?
C132 C122 C172 N22 178.5(4) . . . . ?
C112 C122 C172 N22 -0.7(5) . . . . ?
C132 C122 C172 C162 -2.5(7) . . . . ?
C112 C122 C172 C162 178.3(4) . . . . ?
C262 N32 C192 C202 0.4(4) . . . . ?
Cu1 N32 C192 C202 -175.9(2) . . . . ?
C262 N32 C192 P2 174.0(2) . . . . ?
Cu1 N32 C192 P2 -2.3(4) . . . . ?
C12 P2 C192 N32 126.3(3) . . . . ?
C102 P2 C192 N32 -109.8(3) . . . . ?
C282 P2 C192 N32 8.3(3) . . . . ?
C12 P2 C192 C202 -60.8(3) . . . . ?
C102 P2 C192 C202 63.0(3) . . . . ?
C282 P2 C192 C202 -178.8(3) . . . . ?
N32 C192 C202 C212 -0.4(4) . . . . ?
P2 C192 C202 C212 -173.8(3) . . . . ?
N32 C192 C202 C272 177.8(4) . . . . ?
P2 C192 C202 C272 4.3(6) . . . . ?
C192 C202 C212 C222 179.3(5) . . . . ?
C272 C202 C212 C222 1.1(8) . . . . ?
C192 C202 C212 C262 0.2(4) . . . . ?
C272 C202 C212 C262 -178.0(4) . . . . ?
C202 C212 C222 C232 -179.4(5) . . . . ?
C262 C212 C222 C232 -0.4(7) . . . . ?
C212 C222 C232 C242 1.3(8) . . . . ?
C222 C232 C242 C252 -0.8(9) . . . . ?
C232 C242 C252 C262 -0.7(8) . . . . ?
C192 N32 C262 C252 -178.3(4) . . . . ?
Cu1 N32 C262 C252 -1.4(5) . . . . ?
C192 N32 C262 C212 -0.2(4) . . . . ?
Cu1 N32 C262 C212 176.6(2) . . . . ?
C242 C252 C262 N32 179.5(4) . . . . ?
C242 C252 C262 C212 1.6(6) . . . . ?
C222 C212 C262 N32 -179.3(4) . . . . ?
C202 C212 C262 N32 0.0(4) . . . . ?
C222 C212 C262 C252 -1.1(6) . . . . ?
C202 C212 C262 C252 178.2(4) . . . . ?
C55 N15 C15 C25 -0.3(2) . . . . ?
K1 N15 C15 C25 138.8(3) . . . . ?
N15 C15 C25 C35 0.1(3) . . . . ?
C15 C25 C35 C45 -0.3(6) . . . . ?
C25 C35 C45 C55 0.8(7) . . . . ?
C15 N15 C55 C45 0.9(5) . . . . ?
K1 N15 C55 C45 -143.5(4) . . . . ?
C15 N15 C55 K1 144.4(3) . . . . ?
C35 C45 C55 N15 -1.1(7) . . . . ?
C35 C45 C55 K1 -68.5(9) . . . . ?
C105 N25 C65 C75 0.1(2) . . . . ?
K1 N25 C65 C75 -178.9(3) . . . . ?
N25 C65 C75 C85 0.3(2) . . . . ?
C65 C75 C85 C95 -0.8(4) . . . . ?
C75 C85 C95 C105 0.8(5) . . . . ?
C65 N25 C105 C95 0.0(4) . . . . ?
K1 N25 C105 C95 179.2(3) . . . . ?
C85 C95 C105 N25 -0.4(5) . . . . ?
C15A N3A C11A C12A 0.0(3) . . . . ?
K1 N3A C11A C12A -161.6(4) . . . . ?
N3A C11A C12A C13A 0.2(3) . . . . ?
C11A C12A C13A C14A -0.6(7) . . . . ?
C12A C13A C14A C15A 0.7(9) . . . . ?
C11A N3A C15A C14A 0.1(7) . . . . ?
K1 N3A C15A C14A 161.0(5) . . . . ?
C13A C14A C15A N3A -0.5(9) . . . . ?
C15B N3B C11B C12B -0.1(3) . . . . ?
K1 N3B C11B C12B -163.2(13) . . . . ?
N3B C11B C12B C13B 0.1(3) . . . . ?
C11B C12B C13B C14B -0.4(7) . . . . ?
C12B C13B C14B C15B 0.6(10) . . . . ?
C11B N3B C15B C14B 0.3(8) . . . . ?
K1 N3B C15B C14B 162.6(14) . . . . ?
C13B C14B C15B N3B -0.6(10) . . . . ?
C56 N16 C16 C26 -0.1(2) . . . . ?
K2 N16 C16 C26 173.67(19) . . . . ?
N16 C16 C26 C36 -0.5(2) . . . . ?
C16 C26 C36 C46 1.2(4) . . . . ?
C26 C36 C46 C56 -1.3(5) . . . . ?
C16 N16 C56 C46 -0.1(4) . . . . ?
K2 N16 C56 C46 -173.9(3) . . . . ?
C36 C46 C56 N16 0.8(5) . . . . ?
C106 N26 C66 C76 -0.2(3) . . . . ?
K2 N26 C66 C76 146.5(3) . . . . ?
N26 C66 C76 C86 -0.5(3) . . . . ?
C66 C76 C86 C96 1.2(6) . . . . ?
C76 C86 C96 C106 -1.3(7) . . . . ?
C66 N26 C106 C96 0.2(6) . . . . ?
K2 N26 C106 C96 -145.2(4) . . . . ?
C86 C96 C106 N26 0.5(8) . . . . ?
C15C N3C C11C C12C 0.0(3) . . . . ?
K2 N3C C11C C12C -170.2(4) . . . . ?
N3C C11C C12C C13C 0.0(3) . . . . ?
C11C C12C C13C C14C 0.0(7) . . . . ?
C12C C13C C14C C15C 0.1(9) . . . . ?
C11C N3C C15C C14C 0.1(7) . . . . ?
K2 N3C C15C C14C 168.3(6) . . . . ?
C13C C14C C15C N3C -0.2(9) . . . . ?
C15D N3D C11D C12D 0.3(3) . . . . ?
K2 N3D C11D C12D -172.7(10) . . . . ?
N3D C11D C12D C13D -0.3(3) . . . . ?
C11D C12D C13D C14D 0.9(7) . . . . ?
C12D C13D C14D C15D -1.6(10) . . . . ?
C11D N3D C15D C14D -1.1(8) . . . . ?
K2 N3D C15D C14D 170.8(12) . . . . ?
C13D C14D C15D N3D 1.7(10) . . . . ?
C20C N4C C16C C17C -0.3(3) . . . . ?
K2 N4C C16C C17C 176.1(6) . . . . ?
N4C C16C C17C C18C -0.4(3) . . . . ?
C16C C17C C18C C19C 0.7(7) . . . . ?
C17C C18C C19C C20C -0.4(9) . . . . ?
C16C N4C C20C C19C 0.7(7) . . . . ?
K2 N4C C20C C19C -175.7(7) . . . . ?
C18C C19C C20C N4C -0.4(10) . . . . ?
C20D N4D C16D C17D -0.1(3) . . . . ?
K2 N4D C16D C17D -175.1(9) . . . . ?
N4D C16D C17D C18D 0.4(3) . . . . ?
C16D C17D C18D C19D -1.3(7) . . . . ?
C17D C18D C19D C20D 1.8(9) . . . . ?
C16D N4D C20D C19D 0.7(8) . . . . ?
K2 N4D C20D C19D 177.0(8) . . . . ?
C18D C19D C20D N4D -1.6(10) . . . . ?
C83 N13 C13 C23 -0.7(4) . . . . ?
Cu3 N13 C13 C23 -176.8(2) . . . . ?
K3 N13 C13 C23 -67.9(2) . . . . ?
C83 N13 C13 P3 -175.5(2) . . . . ?
Cu3 N13 C13 P3 8.4(4) . . . . ?
K3 N13 C13 P3 117.3(2) . . . . ?
C83 N13 C13 K3 67.2(2) . . . . ?
Cu3 N13 C13 K3 -108.8(2) . . . . ?
C193 P3 C13 N13 -158.4(2) . . . . ?
C103 P3 C13 N13 -36.1(3) . . . . ?
C283 P3 C13 N13 82.8(3) . . . . ?
C193 P3 C13 C23 27.6(3) . . . . ?
C103 P3 C13 C23 149.9(3) . . . . ?
C283 P3 C13 C23 -91.2(3) . . . . ?
C193 P3 C13 K3 -76.87(18) . . . . ?
C103 P3 C13 K3 45.5(2) . . . . ?
C283 P3 C13 K3 164.40(15) . . . . ?
N13 C13 C23 C33 1.3(4) . . . . ?
P3 C13 C23 C33 175.6(2) . . . . ?
K3 C13 C23 C33 -59.0(2) . . . . ?
N13 C13 C23 C93 -177.9(3) . . . . ?
P3 C13 C23 C93 -3.6(5) . . . . ?
K3 C13 C23 C93 121.8(4) . . . . ?
N13 C13 C23 K3 60.3(2) . . . . ?
P3 C13 C23 K3 -125.3(3) . . . . ?
C13 C23 C33 C43 175.5(4) . . . . ?
C93 C23 C33 C43 -5.3(6) . . . . ?
K3 C23 C33 C43 108.9(4) . . . . ?
C13 C23 C33 C83 -1.2(4) . . . . ?
C93 C23 C33 C83 178.0(3) . . . . ?
K3 C23 C33 C83 -67.8(2) . . . . ?
C13 C23 C33 K3 66.6(2) . . . . ?
C93 C23 C33 K3 -114.2(3) . . . . ?
C23 C33 C43 C53 -176.8(4) . . . . ?
C83 C33 C43 C53 -0.3(6) . . . . ?
K3 C33 C43 C53 -73.1(5) . . . . ?
C33 C43 C53 C63 -0.4(8) . . . . ?
C43 C53 C63 C73 0.7(9) . . . . ?
C53 C63 C73 C83 -0.3(8) . . . . ?
C53 C63 C73 K3 60.4(6) . . . . ?
C13 N13 C83 C73 -177.1(4) . . . . ?
Cu3 N13 C83 C73 -1.1(5) . . . . ?
K3 N13 C83 C73 -94.9(4) . . . . ?
C13 N13 C83 C33 -0.1(4) . . . . ?
Cu3 N13 C83 C33 175.9(2) . . . . ?
K3 N13 C83 C33 82.0(2) . . . . ?
C13 N13 C83 K3 -82.2(2) . . . . ?
Cu3 N13 C83 K3 93.8(2) . . . . ?
C63 C73 C83 N13 176.2(4) . . . . ?
K3 C73 C83 N13 89.5(4) . . . . ?
C63 C73 C83 C33 -0.5(6) . . . . ?
K3 C73 C83 C33 -87.2(3) . . . . ?
C63 C73 C83 K3 86.7(4) . . . . ?
C43 C33 C83 N13 -176.4(3) . . . . ?
C23 C33 C83 N13 0.9(4) . . . . ?
K3 C33 C83 N13 -82.9(2) . . . . ?
C43 C33 C83 C73 0.8(5) . . . . ?
C23 C33 C83 C73 178.1(3) . . . . ?
K3 C33 C83 C73 94.3(3) . . . . ?
C43 C33 C83 K3 -93.5(3) . . . . ?
C23 C33 C83 K3 83.8(2) . . . . ?
C173 N23 C103 C113 0.8(4) . . . . ?
Cu3 N23 C103 C113 167.3(2) . . . . ?
C173 N23 C103 P3 176.0(2) . . . . ?
Cu3 N23 C103 P3 -17.6(4) . . . . ?
C193 P3 C103 N23 162.1(2) . . . . ?
C13 P3 C103 N23 40.6(3) . . . . ?
C283 P3 C103 N23 -77.5(3) . . . . ?
C193 P3 C103 C113 -23.5(4) . . . . ?
C13 P3 C103 C113 -145.1(3) . . . . ?
C283 P3 C103 C113 96.9(3) . . . . ?
N23 C103 C113 C123 -0.4(4) . . . . ?
P3 C103 C113 C123 -175.0(3) . . . . ?
N23 C103 C113 C183 178.9(4) . . . . ?
P3 C103 C113 C183 4.3(6) . . . . ?
C103 C113 C123 C133 -177.5(4) . . . . ?
C183 C113 C123 C133 3.1(7) . . . . ?
C103 C113 C123 C173 -0.2(4) . . . . ?
C183 C113 C123 C173 -179.6(3) . . . . ?
C113 C123 C133 C143 177.5(4) . . . . ?
C173 C123 C133 C143 0.4(6) . . . . ?
C123 C133 C143 C153 -1.2(6) . . . . ?
C133 C143 C153 C163 1.3(7) . . . . ?
C143 C153 C163 C173 -0.5(6) . . . . ?
C103 N23 C173 C163 177.1(4) . . . . ?
Cu3 N23 C173 C163 10.5(5) . . . . ?
C103 N23 C173 C123 -0.9(4) . . . . ?
Cu3 N23 C173 C123 -167.5(2) . . . . ?
C153 C163 C173 N23 -178.1(4) . . . . ?
C153 C163 C173 C123 -0.3(6) . . . . ?
C133 C123 C173 N23 178.5(3) . . . . ?
C113 C123 C173 N23 0.7(4) . . . . ?
C133 C123 C173 C163 0.3(5) . . . . ?
C113 C123 C173 C163 -177.5(3) . . . . ?
C263 N33 C193 C203 -0.6(4) . . . . ?
Cu4 N33 C193 C203 177.6(3) . . . . ?
C263 N33 C193 P3 177.5(2) . . . . ?
Cu4 N33 C193 P3 -4.4(4) . . . . ?
C103 P3 C193 N33 118.4(3) . . . . ?
C13 P3 C193 N33 -117.6(3) . . . . ?
C283 P3 C193 N33 -1.0(3) . . . . ?
C103 P3 C193 C203 -63.8(3) . . . . ?
C13 P3 C193 C203 60.2(3) . . . . ?
C283 P3 C193 C203 176.9(3) . . . . ?
N33 C193 C203 C213 1.0(4) . . . . ?
P3 C193 C203 C213 -177.1(3) . . . . ?
N33 C193 C203 C273 -179.2(4) . . . . ?
P3 C193 C203 C273 2.8(6) . . . . ?
C193 C203 C213 C223 179.9(4) . . . . ?
C273 C203 C213 C223 0.1(7) . . . . ?
C193 C203 C213 C263 -0.9(4) . . . . ?
C273 C203 C213 C263 179.3(4) . . . . ?
C263 C213 C223 C233 1.1(6) . . . . ?
C203 C213 C223 C233 -179.8(4) . . . . ?
C213 C223 C233 C243 -0.2(7) . . . . ?
C223 C233 C243 C253 -0.9(8) . . . . ?
C233 C243 C253 C263 1.0(6) . . . . ?
C193 N33 C263 C253 -179.1(3) . . . . ?
Cu4 N33 C263 C253 2.4(5) . . . . ?
C193 N33 C263 C213 -0.1(4) . . . . ?
Cu4 N33 C263 C213 -178.5(2) . . . . ?
C243 C253 C263 N33 178.8(4) . . . . ?
C243 C253 C263 C213 -0.1(5) . . . . ?
C223 C213 C263 N33 179.9(3) . . . . ?
C203 C213 C263 N33 0.6(4) . . . . ?
C223 C213 C263 C253 -1.0(5) . . . . ?
C203 C213 C263 C253 179.7(3) . . . . ?
C84 N14 C14 C24 -0.1(4) . . . . ?
Cu3 N14 C14 C24 -178.3(3) 2_666 . . . ?
C84 N14 C14 P4 -176.0(2) . . . . ?
Cu3 N14 C14 P4 5.8(5) 2_666 . . . ?
C104 P4 C14 N14 110.1(3) . . . . ?
C194 P4 C14 N14 -126.1(3) . . . . ?
C284 P4 C14 N14 -8.3(4) . . . . ?
C104 P4 C14 C24 -65.3(4) . . . . ?
C194 P4 C14 C24 58.5(4) . . . . ?
C284 P4 C14 C24 176.3(3) . . . . ?
N14 C14 C24 C34 0.4(4) . . . . ?
P4 C14 C24 C34 176.1(3) . . . . ?
N14 C14 C24 C94 -176.8(5) . . . . ?
P4 C14 C24 C94 -1.1(7) . . . . ?
C14 C24 C34 C44 -179.3(4) . . . . ?
C94 C24 C34 C44 -2.0(8) . . . . ?
C14 C24 C34 C84 -0.4(4) . . . . ?
C94 C24 C34 C84 176.8(5) . . . . ?
C24 C34 C44 C54 178.4(5) . . . . ?
C84 C34 C44 C54 -0.4(6) . . . . ?
C34 C44 C54 C64 -0.4(7) . . . . ?
C44 C54 C64 C74 1.3(7) . . . . ?
C54 C64 C74 C84 -1.4(6) . . . . ?
C14 N14 C84 C74 178.9(3) . . . . ?
Cu3 N14 C84 C74 -2.5(4) 2_666 . . . ?
C14 N14 C84 C34 -0.2(4) . . . . ?
Cu3 N14 C84 C34 178.4(2) 2_666 . . . ?
C64 C74 C84 N14 -178.4(3) . . . . ?
C64 C74 C84 C34 0.6(5) . . . . ?
C44 C34 C84 N14 179.4(3) . . . . ?
C24 C34 C84 N14 0.4(4) . . . . ?
C44 C34 C84 C74 0.3(5) . . . . ?
C24 C34 C84 C74 -178.8(3) . . . . ?
C174 N24 C104 C114 0.5(4) . . . . ?
Cu4 N24 C104 C114 166.3(2) . . . . ?
C174 N24 C104 P4 176.5(2) . . . . ?
Cu4 N24 C104 P4 -17.7(4) . . . . ?
C14 P4 C104 N24 166.5(2) . . . . ?
C194 P4 C104 N24 43.8(3) . . . . ?
C284 P4 C104 N24 -74.9(3) . . . . ?
C14 P4 C104 C114 -18.2(4) . . . . ?
C194 P4 C104 C114 -140.9(3) . . . . ?
C284 P4 C104 C114 100.4(4) . . . . ?
N24 C104 C114 C124 -0.3(4) . . . . ?
P4 C104 C114 C124 -175.9(3) . . . . ?
N24 C104 C114 C184 178.2(4) . . . . ?
P4 C104 C114 C184 2.6(7) . . . . ?
C104 C114 C124 C134 -178.9(4) . . . . ?
C184 C114 C124 C134 2.5(8) . . . . ?
C104 C114 C124 C174 0.1(4) . . . . ?
C184 C114 C124 C174 -178.6(4) . . . . ?
C114 C124 C134 C144 178.6(5) . . . . ?
C174 C124 C134 C144 -0.3(6) . . . . ?
C124 C134 C144 C154 -1.0(7) . . . . ?
C134 C144 C154 C164 1.2(7) . . . . ?
C144 C154 C164 C174 -0.1(6) . . . . ?
C104 N24 C174 C164 177.4(3) . . . . ?
Cu4 N24 C174 C164 11.4(5) . . . . ?
C104 N24 C174 C124 -0.4(4) . . . . ?
Cu4 N24 C174 C124 -166.4(2) . . . . ?
C154 C164 C174 N24 -178.8(3) . . . . ?
C154 C164 C174 C124 -1.2(5) . . . . ?
C134 C124 C174 N24 179.3(3) . . . . ?
C114 C124 C174 N24 0.2(4) . . . . ?
C134 C124 C174 C164 1.3(5) . . . . ?
C114 C124 C174 C164 -177.8(3) . . . . ?
C264 N34 C194 C204 -1.6(4) . . . . ?
Cu4 N34 C194 C204 171.2(3) . . . . ?
C264 N34 C194 P4 -176.9(2) . . . . ?
Cu4 N34 C194 P4 -4.0(4) . . . . ?
C14 P4 C194 N34 -154.8(3) . . . . ?
C104 P4 C194 N34 -32.3(3) . . . . ?
C284 P4 C194 N34 86.8(3) . . . . ?
C14 P4 C194 C204 30.8(4) . . . . ?
C104 P4 C194 C204 153.3(4) . . . . ?
C284 P4 C194 C204 -87.6(4) . . . . ?
N34 C194 C204 C214 1.0(5) . . . . ?
P4 C194 C204 C214 175.7(3) . . . . ?
N34 C194 C204 C274 -179.7(5) . . . . ?
P4 C194 C204 C274 -4.9(8) . . . . ?
C194 C204 C214 C224 -177.0(5) . . . . ?
C274 C204 C214 C224 3.6(9) . . . . ?
C194 C204 C214 C264 0.1(5) . . . . ?
C274 C204 C214 C264 -179.3(5) . . . . ?
C194 C204 C214 K4 -81.3(4) . . . . ?
C274 C204 C214 K4 99.3(5) . . . . ?
C204 C214 C224 C234 177.4(5) . . . . ?
C264 C214 C224 C234 0.6(8) . . . . ?
K4 C214 C224 C234 70.3(5) . . . . ?
C204 C214 C224 K4 107.1(6) . . . . ?
C264 C214 C224 K4 -69.6(4) . . . . ?
C214 C224 C234 C244 0.5(8) . . . . ?
K4 C224 C234 C244 65.0(5) . . . . ?
C214 C224 C234 K4 -64.5(4) . . . . ?
C224 C234 C244 C254 -0.6(8) . . . . ?
K4 C234 C244 C254 61.3(4) . . . . ?
C224 C234 C244 K4 -62.0(5) . . . . ?
C234 C244 C254 C264 -0.4(7) . . . . ?
K4 C244 C254 C264 62.0(3) . . . . ?
C234 C244 C254 K4 -62.4(4) . . . . ?
C194 N34 C264 C254 179.6(4) . . . . ?
Cu4 N34 C264 C254 6.7(5) . . . . ?
C194 N34 C264 C214 1.7(4) . . . . ?
Cu4 N34 C264 C214 -171.1(3) . . . . ?
C194 N34 C264 K4 83.1(2) . . . . ?
Cu4 N34 C264 K4 -89.7(3) . . . . ?
C244 C254 C264 N34 -176.2(4) . . . . ?
K4 C254 C264 N34 -108.3(4) . . . . ?
C244 C254 C264 C214 1.5(6) . . . . ?
K4 C254 C264 C214 69.5(3) . . . . ?
C244 C254 C264 K4 -67.9(4) . . . . ?
C204 C214 C264 N34 -1.2(5) . . . . ?
C224 C214 C264 N34 176.4(4) . . . . ?
K4 C214 C264 N34 104.4(3) . . . . ?
C204 C214 C264 C254 -179.2(4) . . . . ?
C224 C214 C264 C254 -1.7(6) . . . . ?
K4 C214 C264 C254 -73.7(3) . . . . ?
C204 C214 C264 K4 -105.5(3) . . . . ?
C224 C214 C264 K4 72.1(4) . . . . ?
C57 N17 C17 C27 0.1(2) . . . . ?
K3 N17 C17 C27 178.01(19) . . . . ?
N17 C17 C27 C37 0.4(2) . . . . ?
C17 C27 C37 C47 -1.0(4) . . . . ?
C27 C37 C47 C57 1.2(5) . . . . ?
C17 N17 C57 C47 0.1(5) . . . . ?
K3 N17 C57 C47 -177.8(3) . . . . ?
C37 C47 C57 N17 -0.7(6) . . . . ?
C107 N27 C67 C77 0.3(3) . . . . ?
K3 N27 C67 C77 172.8(3) . . . . ?
C107 N27 C67 K3 -172.5(4) . . . . ?
N27 C67 C77 C87 -0.4(3) . . . . ?
C67 C77 C87 C97 1.3(6) . . . . ?
C77 C87 C97 C107 -2.2(8) . . . . ?
C67 N27 C107 C97 -1.2(6) . . . . ?
K3 N27 C107 C97 -170.6(4) . . . . ?
C87 C97 C107 N27 2.2(8) . . . . ?
C15E N3E C11E C12E 0.1(3) . . . . ?
K3 N3E C11E C12E 176.8(10) . . . . ?
C15E N3E C11E K3 -176.7(11) . . . . ?
N3E C11E C12E C13E 0.2(3) . . . . ?
C11E C12E C13E C14E -0.4(7) . . . . ?
C12E C13E C14E C15E 0.5(10) . . . . ?
C11E N3E C15E C14E -0.1(8) . . . . ?
K3 N3E C15E C14E -175.4(15) . . . . ?
C13E C14E C15E N3E -0.2(10) . . . . ?
C15F N3F C11F C12F 0.2(3) . . . . ?
K3 N3F C11F C12F -175.1(5) . . . . ?
N3F C11F C12F C13F 0.3(3) . . . . ?
C11F C12F C13F C14F -0.9(7) . . . . ?
C12F C13F C14F C15F 0.8(9) . . . . ?
C11F N3F C15F C14F -0.3(7) . . . . ?
K3 N3F C15F C14F 174.0(7) . . . . ?
C13F C14F C15F N3F -0.2(9) . . . . ?
C58 N18 C18 C28 0.2(3) . . . . ?
K4 N18 C18 C28 143.0(3) . . . . ?
N18 C18 C28 C38 -0.2(3) . . . . ?
C18 C28 C38 C48 0.9(5) . . . . ?
C28 C38 C48 C58 -1.5(7) . . . . ?
C18 N18 C58 C48 -0.9(5) . . . . ?
K4 N18 C58 C48 -147.4(4) . . . . ?
C18 N18 C58 K4 146.5(3) . . . . ?
C38 C48 C58 N18 1.5(7) . . . . ?
C38 C48 C58 K4 -61.8(10) . . . . ?
C108 N28 C68 C78 -0.3(3) . . . . ?
K4 N28 C68 C78 178.8(3) . . . . ?
N28 C68 C78 C88 -0.2(3) . . . . ?
C68 C78 C88 C98 0.3(6) . . . . ?
C78 C88 C98 C108 0.1(7) . . . . ?
C68 N28 C108 C98 0.8(6) . . . . ?
K4 N28 C108 C98 -178.6(4) . . . . ?
C88 C98 C108 N28 -0.7(8) . . . . ?
C158 N38 C118 C128 -0.1(3) . . . . ?
K4 N38 C118 C128 152.7(3) . . . . ?
N38 C118 C128 C138 -0.2(3) . . . . ?
C118 C128 C138 C148 0.4(6) . . . . ?
C128 C138 C148 C158 -0.3(7) . . . . ?
C118 N38 C158 C148 0.3(6) . . . . ?
K4 N38 C158 C148 -156.0(4) . . . . ?
C118 N38 C158 K4 156.2(4) . . . . ?
C138 C148 C158 N38 -0.1(7) . . . . ?
C138 C148 C158 K4 -55.7(15) . . . . ?
C5G N1G C1G C2G 0.2(3) . . . . ?
N1G C1G C2G C3G -0.1(3) . . . . ?
C1G C2G C3G C4G 0.5(7) . . . . ?
C2G C3G C4G C5G -0.8(9) . . . . ?
C1G N1G C5G C4G -0.6(7) . . . . ?
C3G C4G C5G N1G 0.9(10) . . . . ?
C5H N1H C1H C2H 0.2(3) . . . . ?
N1H C1H C2H C3H 0.2(3) . . . . ?
C1H C2H C3H C4H -0.4(7) . . . . ?
C2H C3H C4H C5H 0.3(9) . . . . ?
C1H N1H C5H C4H -0.4(7) . . . . ?
C3H C4H C5H N1H 0.1(9) . . . . ?
C10G N2G C6G C7G 0.1(3) . . . . ?
N2G C6G C7G C8G 0.5(3) . . . . ?
C6G C7G C8G C9G -1.2(7) . . . . ?
C7G C8G C9G C10G 1.4(9) . . . . ?
C6G N2G C10G C9G 0.1(7) . . . . ?
C8G C9G C10G N2G -0.8(10) . . . . ?
C10H N2H C6H C7H -0.1(3) . . . . ?
N2H C6H C7H C8H -0.4(3) . . . . ?
C6H C7H C8H C9H 1.1(7) . . . . ?
C7H C8H C9H C10H -1.1(10) . . . . ?
C6H N2H C10H C9H 0.1(7) . . . . ?
C8H C9H C10H N2H 0.5(10) . . . . ?
C15G N3G C11G C12G 0.4(3) . . . . ?
N3G C11G C12G C13G 0.1(3) . . . . ?
C11G C12G C13G C14G 0.2(7) . . . . ?
C12G C13G C14G C15G -1.0(9) . . . . ?
C11G N3G C15G C14G -1.3(7) . . . . ?
C13G C14G C15G N3G 1.6(9) . . . . ?
C15H N3H C11H C12H -0.2(3) . . . . ?
N3H C11H C12H C13H 0.2(3) . . . . ?
N3H C11H C12H C13H -164.9(17) . . . 2_665 ?
C11H C12H C13H C14H -0.7(7) . . . . ?
C13H C12H C13H C14H 172.0(10) 2_665 . . . ?
C11H C12H C13H C12H -172.7(8) . . . 2_665 ?
C13H C12H C13H C12H -0.001(1) 2_665 . . 2_665 ?
C12H C13H C14H C15H 1.1(9) . . . . ?
C12H C13H C14H C15H 165.3(16) 2_665 . . . ?
C11H N3H C15H C14H 0.6(7) . . . . ?
C13H C14H C15H N3H -1.1(10) . . . . ?
